data_4117613
loop_
_publ_author_name
'Yayoi Sawada'
'Seiichi Furumi'
'Atsuro Takai'
'Masayuki Takeuchi'
'Keiichi Noguchi'
'Ken Tanaka'

_publ_contact_author_address
;
Department of Applied Chemistry
Graduate School of Engineering
Tokyo University of Agriculture and Technology
Koganei
Tokyo 184-8588
Japan
;
_publ_contact_author_email tanaka-k@cc.tuat.ac.jp
_publ_contact_author_fax +81-42-388-7037
_publ_contact_author_name 'Dr Ken Tanaka'
_publ_contact_author_phone +81-42-388-7037
_publ_section_title
;
 Rhodium-Catalyzed Enantioselective Synthesis, Crystal Structures, and
 Photophysical Properties of Helically Chiral 1,1'-Bitriphenylenes
;
_journal_name_full 'Journal of the American Chemical Society'
_journal_page_first 4080
_journal_page_last 4083
_journal_paper_doi 10.1021/ja300278e
_journal_volume 134
_journal_year 2012
_chemical_absolute_configuration ad
_chemical_formula_moiety 'C43 H30 Cl2 O'
_chemical_formula_sum 'C43 H30 Cl2 O'
_chemical_formula_weight 633.57
_chemical_name_systematic
;
 ?
;
_space_group_IT_number 1
_symmetry_cell_setting triclinic
_symmetry_Int_Tables_number 1
_symmetry_space_group_name_Hall 'P 1'
_symmetry_space_group_name_H-M 'P 1'
_atom_sites_solution_hydrogens geom
_atom_sites_solution_primary direct
_atom_sites_solution_secondary difmap
_cell_angle_alpha 72.5438(7)
_cell_angle_beta 81.2377(7)
_cell_angle_gamma 60.1809(8)
_cell_formula_units_Z 6
_cell_length_a 15.3425(3)
_cell_length_b 15.3670(3)
_cell_length_c 23.8764(4)
_cell_measurement_reflns_used 78018
_cell_measurement_temperature 193(2)
_cell_measurement_theta_max 68.23
_cell_measurement_theta_min 3.32
_cell_volume 4659.02(16)
_computing_cell_refinement 'RAPID AUTO'
_computing_data_collection 'RAPID AUTO (Rigaku, 2004)'
_computing_data_reduction 'RAPID AUTO'
_computing_publication_material 'SHELXL-97 (Sheldrick, 1997)'
_computing_structure_refinement 'SHELXL-97 (Sheldrick, 1997)'
_computing_structure_solution 'Il Milione (Burla, et al., 2007)'
_diffrn_ambient_temperature 193(2)
_diffrn_detector_area_resol_mean 10.000
_diffrn_measured_fraction_theta_full 0.983
_diffrn_measured_fraction_theta_max 0.983
_diffrn_measurement_device_type 'Rigaku R-AXIS RAPID'
_diffrn_measurement_method \w
_diffrn_radiation_monochromator graphite
_diffrn_radiation_source 'rotating anode'
_diffrn_radiation_type CuK\a
_diffrn_radiation_wavelength 1.54187
_diffrn_reflns_av_R_equivalents 0.0335
_diffrn_reflns_av_sigmaI/netI 0.0416
_diffrn_reflns_limit_h_max 17
_diffrn_reflns_limit_h_min -18
_diffrn_reflns_limit_k_max 18
_diffrn_reflns_limit_k_min -18
_diffrn_reflns_limit_l_max 28
_diffrn_reflns_limit_l_min -28
_diffrn_reflns_number 84378
_diffrn_reflns_theta_full 68.24
_diffrn_reflns_theta_max 68.24
_diffrn_reflns_theta_min 3.32
_exptl_absorpt_coefficient_mu 2.147
_exptl_absorpt_correction_T_max 0.525
_exptl_absorpt_correction_T_min 0.320
_exptl_absorpt_correction_type numerical
_exptl_absorpt_process_details 'NUMABS (Rigaku, 1999)'
_exptl_crystal_colour brown
_exptl_crystal_density_diffrn 1.355
_exptl_crystal_description block
_exptl_crystal_F_000 1980
_exptl_crystal_size_max 0.50
_exptl_crystal_size_mid 0.50
_exptl_crystal_size_min 0.30
_refine_diff_density_max 0.333
_refine_diff_density_min -0.355
_refine_diff_density_rms 0.061
_refine_ls_abs_structure_details 'Flack H D (1983), Acta Cryst. A39, 876-881  13768 Friedel Pairs'
_refine_ls_abs_structure_Flack 0.01(7)
_refine_ls_extinction_method none
_refine_ls_goodness_of_fit_ref 1.121
_refine_ls_hydrogen_treatment constr
_refine_ls_matrix_type fullcycle
_refine_ls_number_parameters 2638
_refine_ls_number_reflns 30539
_refine_ls_number_restraints 241
_refine_ls_restrained_S_all 12.363
_refine_ls_R_factor_all 0.0499
_refine_ls_R_factor_gt 0.0414
_refine_ls_shift/su_max 0.004
_refine_ls_shift/su_mean 0.000
_refine_ls_structure_factor_coef Fsqd
_refine_ls_weighting_details 'calc w=1/[\s^2^(Fo^2^)+(0.0633P)^2^+0.2559P] where P=(Fo^2^+2Fc^2^)/3'
_refine_ls_weighting_scheme calc
_refine_ls_wR_factor_gt 0.1020
_refine_ls_wR_factor_ref 0.1162
_reflns_number_gt 26121
_reflns_number_total 30539
_reflns_threshold_expression >2sigma(I)
_cod_data_source_file ja300278e_si_002.cif
_cod_data_source_block I
_cod_original_cell_volume 4659.02(15)
_cod_database_code 4117613

loop_
_symmetry_equiv_pos_site_id
_symmetry_equiv_pos_as_xyz
1 +X,+Y,+Z

loop_
_atom_site_label
_atom_site_type_symbol
_atom_site_fract_x
_atom_site_fract_y
_atom_site_fract_z
_atom_site_U_iso_or_equiv
_atom_site_adp_type
_atom_site_occupancy
_atom_site_symmetry_multiplicity
_atom_site_calc_flag
_atom_site_refinement_flags
_atom_site_disorder_assembly
_atom_site_disorder_group
Cl1A_1 Cl -0.3666(11) 1.0198(11) 0.9809(7) 0.103(5) Uani 0.90 1 d PDU A 1
Cl1B_1 Cl -0.388(6) 0.942(10) 1.012(6) 0.09(3) Uani 0.10 1 d PDU A 2
Cl2_1 Cl 0.3434(8) 0.9643(8) 1.0196(5) 0.071(3) Uani 1 1 d . . .
O1_1 O -0.0007(17) 0.8924(17) 1.0253(11) 0.053(6) Uani 1 1 d . . .
C1_1 C 0.062(2) 0.820(2) 1.0055(13) 0.040(7) Uani 1 1 d . . .
C2_1 C 0.059(2) 0.724(2) 1.0087(12) 0.037(7) Uani 1 1 d . . .
C3_1 C 0.151(2) 0.656(2) 0.9867(12) 0.034(6) Uani 1 1 d . . .
C4_1 C 0.203(2) 0.718(2) 0.9561(12) 0.035(6) Uani 1 1 d . . .
C5_1 C 0.156(2) 0.810(2) 0.9745(12) 0.036(6) Uani 1 1 d . . .
C6_1 C -0.014(2) 0.694(2) 1.0345(13) 0.039(7) Uani 1 1 d . . .
C7_1 C 0.007(2) 0.595(2) 1.0367(13) 0.041(7) Uani 1 1 d . . .
H7_1 H -0.0434 0.5751 1.0503 0.049 Uiso 1 1 calc R . .
C8_1 C 0.100(2) 0.521(2) 1.0197(12) 0.036(6) Uani 1 1 d . . .
C9_1 C 0.118(2) 0.419(2) 1.0197(12) 0.037(7) Uani 1 1 d . . .
C10_1 C 0.042(3) 0.390(2) 1.0344(14) 0.045(7) Uani 1 1 d . . .
H10_1 H -0.0204 0.4345 1.0495 0.054 Uiso 1 1 calc R . .
C11_1 C 0.056(3) 0.298(3) 1.0271(16) 0.055(9) Uani 1 1 d . . .
H11_1 H 0.0042 0.2790 1.0380 0.066 Uiso 1 1 calc R . .
C12_1 C 0.145(3) 0.234(3) 1.0041(17) 0.058(9) Uani 1 1 d . . .
H12_1 H 0.1530 0.1728 0.9967 0.070 Uiso 1 1 calc R . .
C13_1 C 0.222(3) 0.257(3) 0.9920(16) 0.054(9) Uani 1 1 d . . .
H13_1 H 0.2842 0.2101 0.9779 0.064 Uiso 1 1 calc R . .
C14_1 C 0.211(2) 0.349(2) 1.0002(13) 0.041(7) Uani 1 1 d . . .
C15_1 C 0.296(2) 0.369(2) 0.9927(12) 0.039(7) Uani 1 1 d . . .
C16_1 C 0.395(3) 0.292(2) 0.9872(15) 0.048(8) Uani 1 1 d . . .
H16_1 H 0.4068 0.2264 0.9845 0.058 Uiso 1 1 calc R . .
C17_1 C 0.475(3) 0.309(2) 0.9857(15) 0.052(8) Uani 1 1 d . . .
H17_1 H 0.5410 0.2558 0.9809 0.063 Uiso 1 1 calc R . .
C18_1 C 0.460(3) 0.402(2) 0.9912(14) 0.047(8) Uani 1 1 d . . .
H18_1 H 0.5163 0.4127 0.9915 0.057 Uiso 1 1 calc R . .
C19_1 C 0.365(2) 0.479(2) 0.9963(13) 0.039(7) Uani 1 1 d . . .
H19_1 H 0.3550 0.5430 1.0009 0.047 Uiso 1 1 calc R . .
C20_1 C 0.280(2) 0.467(2) 0.9950(12) 0.035(6) Uani 1 1 d . . .
C21_1 C 0.178(2) 0.549(2) 0.9994(11) 0.033(6) Uani 1 1 d . . .
C22_1 C 0.192(2) 0.882(2) 0.9587(13) 0.042(7) Uani 1 1 d . . .
C23_1 C 0.280(2) 0.856(2) 0.9267(13) 0.041(7) Uani 1 1 d . . .
H23_1 H 0.3104 0.8989 0.9197 0.049 Uiso 1 1 calc R . .
C24_1 C 0.325(2) 0.769(2) 0.9038(12) 0.036(6) Uani 1 1 d . . .
C25_1 C 0.422(2) 0.742(2) 0.8720(12) 0.037(6) Uani 1 1 d . . .
C26_1 C 0.479(3) 0.790(3) 0.8721(15) 0.047(8) Uani 1 1 d . . .
H26_1 H 0.4531 0.8440 0.8910 0.057 Uiso 1 1 calc R . .
C27_1 C 0.572(3) 0.761(3) 0.8458(16) 0.052(9) Uani 1 1 d . . .
H27_1 H 0.6085 0.7950 0.8459 0.063 Uiso 1 1 calc R . .
C28_1 C 0.611(3) 0.679(3) 0.8186(15) 0.053(8) Uani 1 1 d . . .
H28_1 H 0.6757 0.6571 0.8010 0.063 Uiso 1 1 calc R . .
C29_1 C 0.556(2) 0.632(2) 0.8172(14) 0.043(7) Uani 1 1 d . . .
H29_1 H 0.5834 0.5773 0.7982 0.052 Uiso 1 1 calc R . .
C30_1 C 0.460(2) 0.662(2) 0.8432(12) 0.036(6) Uani 1 1 d . . .
C31_1 C 0.400(2) 0.613(2) 0.8411(12) 0.033(6) Uani 1 1 d . . .
C32_1 C 0.427(2) 0.546(2) 0.8045(13) 0.040(7) Uani 1 1 d . . .
H32_1 H 0.4862 0.5318 0.7810 0.048 Uiso 1 1 calc R . .
C33_1 C 0.370(2) 0.501(2) 0.8024(14) 0.045(7) Uani 1 1 d . . .
H33_1 H 0.3912 0.4536 0.7792 0.054 Uiso 1 1 calc R . .
C34_1 C 0.281(2) 0.526(2) 0.8340(13) 0.040(7) Uani 1 1 d . . .
H34_1 H 0.2402 0.4965 0.8317 0.048 Uiso 1 1 calc R . .
C35_1 C 0.252(2) 0.593(2) 0.8684(12) 0.036(6) Uani 1 1 d . . .
H35_1 H 0.1893 0.6118 0.8884 0.044 Uiso 1 1 calc R . .
C36_1 C 0.312(2) 0.634(2) 0.8752(11) 0.034(6) Uani 1 1 d . . .
C37_1 C 0.280(2) 0.704(2) 0.9131(12) 0.034(6) Uani 1 1 d . . .
C38_1 C -0.111(2) 0.767(3) 1.0575(14) 0.047(8) Uani 1 1 d . . .
H38A_1 H -0.1408 0.7264 1.0850 0.057 Uiso 1 1 calc R . .
H38B_1 H -0.0975 0.8041 1.0798 0.057 Uiso 1 1 calc R . .
C39_1 C -0.185(3) 0.845(3) 1.0105(16) 0.061(10) Uani 1 1 d DU A .
H39A_1 H -0.2086 0.8099 0.9930 0.074 Uiso 1 1 calc R . .
H39B_1 H -0.1519 0.8778 0.9792 0.074 Uiso 1 1 calc R . .
C40_1 C -0.275(3) 0.929(3) 1.0335(18) 0.076(12) Uani 1 1 d DU . .
H40A_1 H -0.2513 0.9664 1.0496 0.091 Uiso 0.90 1 calc PR A 1
H40B_1 H -0.3057 0.8962 1.0662 0.091 Uiso 0.90 1 calc PR A 1
H40C_1 H -0.2741 0.9963 1.0175 0.091 Uiso 0.10 1 calc PR A 2
H40D_1 H -0.2716 0.9113 1.0769 0.091 Uiso 0.10 1 calc PR A 2
C41_1 C 0.144(3) 0.979(2) 0.9803(14) 0.046(8) Uani 1 1 d . . .
H41A_1 H 0.0700 1.0145 0.9748 0.055 Uiso 1 1 calc R . .
H41B_1 H 0.1686 1.0275 0.9564 0.055 Uiso 1 1 calc R . .
C42_1 C 0.166(3) 0.955(3) 1.0449(15) 0.054(9) Uani 1 1 d . . .
H42A_1 H 0.1346 1.0218 1.0561 0.064 Uiso 1 1 calc R . .
H42B_1 H 0.1339 0.9140 1.0687 0.064 Uiso 1 1 calc R . .
C43_1 C 0.276(3) 0.897(3) 1.0603(17) 0.065(10) Uani 1 1 d . . .
H43A_1 H 0.3066 0.8282 1.0525 0.077 Uiso 1 1 calc R . .
H43B_1 H 0.2827 0.8864 1.1027 0.077 Uiso 1 1 calc R . .
Cl1_2 Cl -0.2407(7) 0.8513(6) 0.8613(4) 0.053(2) Uani 1 1 d . . .
Cl2A_2 Cl 0.4544(11) 0.0705(14) 0.8913(7) 0.104(5) Uani 0.85 1 d PDU B 1
Cl2B_2 Cl 0.416(9) 0.037(5) 0.836(4) 0.13(4) Uani 0.15 1 d PDU C 2
O1_2 O 0.1005(17) 0.4559(17) 0.8314(10) 0.051(6) Uani 1 1 d . . .
C1_2 C 0.043(2) 0.421(2) 0.8526(13) 0.038(7) Uani 1 1 d . . .
C2_2 C -0.048(2) 0.467(2) 0.8887(12) 0.037(7) Uani 1 1 d . . .
C3_2 C -0.091(2) 0.401(2) 0.9061(11) 0.032(6) Uani 1 1 d . . .
C4_2 C -0.039(2) 0.320(2) 0.8711(12) 0.033(6) Uani 1 1 d . . .
C5_2 C 0.048(2) 0.326(2) 0.8458(13) 0.038(7) Uani 1 1 d . . .
C6_2 C -0.083(2) 0.556(2) 0.9080(12) 0.037(6) Uani 1 1 d . . .
C7_2 C -0.167(2) 0.580(2) 0.9435(12) 0.037(7) Uani 1 1 d . . .
H7_2 H -0.1967 0.6435 0.9547 0.045 Uiso 1 1 calc R . .
C8_2 C -0.211(2) 0.516(2) 0.9637(12) 0.036(6) Uani 1 1 d . . .
C9_2 C -0.306(2) 0.550(2) 0.9972(12) 0.037(6) Uani 1 1 d . . .
C10_2 C -0.363(3) 0.653(2) 1.0006(14) 0.047(8) Uani 1 1 d . . .
H10_2 H -0.3382 0.7006 0.9832 0.057 Uiso 1 1 calc R . .
C11_2 C -0.455(3) 0.687(3) 1.0286(15) 0.054(9) Uani 1 1 d . . .
H11_2 H -0.4925 0.7569 1.0304 0.065 Uiso 1 1 calc R . .
C12_2 C -0.492(3) 0.618(3) 1.0544(15) 0.054(9) Uani 1 1 d . . .
H12_2 H -0.5557 0.6410 1.0734 0.065 Uiso 1 1 calc R . .
C13_2 C -0.437(2) 0.515(3) 1.0524(13) 0.047(8) Uani 1 1 d . . .
H13_2 H -0.4620 0.4686 1.0708 0.056 Uiso 1 1 calc R . .
C14_2 C -0.343(2) 0.479(2) 1.0237(12) 0.038(7) Uani 1 1 d . . .
C15_2 C -0.282(2) 0.370(2) 1.0222(12) 0.036(6) Uani 1 1 d . . .
C16_2 C -0.308(2) 0.294(2) 1.0557(13) 0.043(7) Uani 1 1 d . . .
H16_2 H -0.3666 0.3134 1.0796 0.051 Uiso 1 1 calc R . .
C17_2 C -0.251(3) 0.192(2) 1.0548(14) 0.048(8) Uani 1 1 d . . .
H17_2 H -0.2720 0.1428 1.0764 0.057 Uiso 1 1 calc R . .
C18_2 C -0.163(2) 0.162(2) 1.0223(13) 0.041(7) Uani 1 1 d . . .
H18_2 H -0.1226 0.0909 1.0224 0.050 Uiso 1 1 calc R . .
C19_2 C -0.135(2) 0.233(2) 0.9902(12) 0.035(6) Uani 1 1 d . . .
H19_2 H -0.0722 0.2107 0.9698 0.043 Uiso 1 1 calc R . .
C20_2 C -0.195(2) 0.340(2) 0.9867(11) 0.033(6) Uani 1 1 d . . .
C21_2 C -0.165(2) 0.417(2) 0.9507(12) 0.033(6) Uani 1 1 d . . .
C22_2 C 0.119(2) 0.257(2) 0.8146(13) 0.040(7) Uani 1 1 d . . .
C23_2 C 0.104(2) 0.177(2) 0.8122(13) 0.044(7) Uani 1 1 d . . .
H23_2 H 0.1549 0.1236 0.7954 0.053 Uiso 1 1 calc R . .
C24_2 C 0.017(2) 0.170(2) 0.8332(12) 0.039(7) Uani 1 1 d . . .
C25_2 C 0.006(3) 0.081(2) 0.8340(12) 0.042(7) Uani 1 1 d . . .
C26_2 C 0.088(3) -0.008(2) 0.8202(14) 0.051(9) Uani 1 1 d . . .
H26_2 H 0.1486 -0.0073 0.8061 0.062 Uiso 1 1 calc R . .
C27_2 C 0.080(3) -0.097(3) 0.8270(15) 0.058(10) Uani 1 1 d . . .
H27_2 H 0.1360 -0.1561 0.8172 0.070 Uiso 1 1 calc R . .
C28_2 C -0.006(3) -0.100(3) 0.8478(17) 0.065(11) Uani 1 1 d . . .
H28_2 H -0.0098 -0.1625 0.8542 0.078 Uiso 1 1 calc R . .
C29_2 C -0.088(3) -0.014(3) 0.8594(16) 0.060(10) Uani 1 1 d . . .
H29_2 H -0.1488 -0.0162 0.8729 0.073 Uiso 1 1 calc R . .
C30_2 C -0.085(3) 0.078(2) 0.8519(13) 0.046(8) Uani 1 1 d . . .
C31_2 C -0.173(3) 0.173(2) 0.8613(13) 0.044(7) Uani 1 1 d . . .
C32_2 C -0.270(3) 0.183(3) 0.8655(15) 0.056(9) Uani 1 1 d . . .
H32_2 H -0.2780 0.1268 0.8638 0.067 Uiso 1 1 calc R . .
C33_2 C -0.353(3) 0.274(3) 0.8719(16) 0.058(9) Uani 1 1 d . . .
H33_2 H -0.4181 0.2783 0.8756 0.070 Uiso 1 1 calc R . .
C34_2 C -0.343(3) 0.358(3) 0.8731(14) 0.049(8) Uani 1 1 d . . .
H34_2 H -0.4009 0.4201 0.8777 0.059 Uiso 1 1 calc R . .
C35_2 C -0.250(2) 0.350(2) 0.8674(12) 0.040(7) Uani 1 1 d . . .
H35_2 H -0.2438 0.4097 0.8661 0.048 Uiso 1 1 calc R . .
C36_2 C -0.162(2) 0.258(2) 0.8636(12) 0.037(7) Uani 1 1 d . . .
C37_2 C -0.063(2) 0.251(2) 0.8577(12) 0.034(6) Uani 1 1 d . . .
C38_2 C -0.037(3) 0.628(2) 0.8871(13) 0.041(7) Uani 1 1 d . . .
H38A_2 H 0.0367 0.5865 0.8879 0.050 Uiso 1 1 calc R . .
H38B_2 H -0.0576 0.6730 0.9141 0.050 Uiso 1 1 calc R . .
C39_2 C -0.071(2) 0.696(2) 0.8250(13) 0.042(7) Uani 1 1 d . . .
H39A_2 H -0.0419 0.7439 0.8140 0.050 Uiso 1 1 calc R . .
H39B_2 H -0.0437 0.6513 0.7977 0.050 Uiso 1 1 calc R . .
C40_2 C -0.183(3) 0.760(2) 0.8169(13) 0.045(8) Uani 1 1 d . . .
H40A_2 H -0.2123 0.7129 0.8271 0.054 Uiso 1 1 calc R . .
H40B_2 H -0.1973 0.7984 0.7751 0.054 Uiso 1 1 calc R . .
C41_2 C 0.210(2) 0.267(3) 0.7854(14) 0.050(8) Uani 1 1 d DU . .
H41A_2 H 0.1869 0.3399 0.7631 0.060 Uiso 1 1 calc R . .
H41B_2 H 0.2377 0.2239 0.7569 0.060 Uiso 1 1 calc R . .
C42_2 C 0.293(3) 0.234(3) 0.8270(16) 0.060(9) Uani 1 1 d DU . .
H42A_2 H 0.3406 0.2587 0.8062 0.072 Uiso 0.85 1 calc PR D 1
H42B_2 H 0.2640 0.2649 0.8606 0.072 Uiso 0.85 1 calc PR D 1
H42C_2 H 0.3534 0.2296 0.8037 0.072 Uiso 0.15 1 calc PR D 2
H42D_2 H 0.2713 0.2877 0.8483 0.072 Uiso 0.15 1 calc PR D 2
C43A_2 C 0.347(3) 0.116(4) 0.849(2) 0.073(15) Uani 0.85 1 d PDU B 1
H43A_2 H 0.3686 0.0857 0.8146 0.087 Uiso 0.85 1 calc PR B 1
H43B_2 H 0.3006 0.0925 0.8728 0.087 Uiso 0.85 1 calc PR B 1
C43B_2 C 0.320(12) 0.130(9) 0.871(5) 0.09(10) Uani 0.15 1 d PDU C 2
H43C_2 H 0.2605 0.1181 0.8802 0.106 Uiso 0.15 1 calc PR C 2
H43D_2 H 0.3446 0.1263 0.9081 0.106 Uiso 0.15 1 calc PR C 2
Cl1A_3 Cl 0.1011(18) -0.4550(15) 0.6677(10) 0.075(6) Uani 0.50 1 d PDU E 1
Cl1B_3 Cl 0.273(7) -0.536(5) 0.646(3) 0.11(4) Uani 0.20 1 d PDU . 2
Cl1C_3 Cl 0.209(7) -0.512(5) 0.633(3) 0.09(3) Uani 0.15 1 d PDU F 3
Cl1D_3 Cl 0.276(6) -0.527(5) 0.679(4) 0.09(3) Uani 0.15 1 d PDU G 4
Cl2_3 Cl -0.5233(7) 0.1973(7) 0.6961(5) 0.066(2) Uani 1 1 d . . .
O1_3 O -0.1089(18) -0.1439(16) 0.6871(10) 0.051(6) Uani 1 1 d . . .
C1_3 C -0.084(2) -0.076(2) 0.6688(12) 0.038(7) Uani 1 1 d . . .
C2_3 C 0.015(2) -0.084(2) 0.6712(12) 0.035(6) Uani 1 1 d . . .
C3_3 C 0.006(2) 0.016(2) 0.6520(11) 0.032(6) Uani 1 1 d . . .
C4_3 C -0.096(2) 0.087(2) 0.6224(12) 0.033(6) Uani 1 1 d . . .
C5_3 C -0.153(2) 0.036(2) 0.6403(12) 0.035(6) Uani 1 1 d . . .
C6_3 C 0.105(2) -0.173(2) 0.6928(13) 0.039(7) Uani 1 1 d . . .
C7_3 C 0.185(2) -0.157(2) 0.6962(13) 0.041(7) Uani 1 1 d . . .
H7_3 H 0.2486 -0.2162 0.7070 0.050 Uiso 1 1 calc R . .
C8_3 C 0.175(2) -0.058(2) 0.6844(12) 0.036(6) Uani 1 1 d . . .
C9_3 C 0.262(2) -0.045(2) 0.6887(12) 0.039(7) Uani 1 1 d . . .
C10_3 C 0.358(2) -0.131(3) 0.7066(14) 0.049(8) Uani 1 1 d . . .
H10_3 H 0.3643 -0.1988 0.7201 0.058 Uiso 1 1 calc R . .
C11_3 C 0.441(3) -0.119(3) 0.7047(17) 0.058(10) Uani 1 1 d . . .
H11_3 H 0.5048 -0.1779 0.7165 0.070 Uiso 1 1 calc R . .
C12_3 C 0.432(3) -0.021(3) 0.6856(19) 0.064(10) Uani 1 1 d . . .
H12_3 H 0.4904 -0.0132 0.6832 0.077 Uiso 1 1 calc R . .
C13_3 C 0.341(3) 0.065(3) 0.6701(17) 0.057(9) Uani 1 1 d . . .
H13_3 H 0.3363 0.1316 0.6577 0.069 Uiso 1 1 calc R . .
C14_3 C 0.253(2) 0.056(3) 0.6721(13) 0.042(7) Uani 1 1 d . . .
C15_3 C 0.154(2) 0.147(2) 0.6621(12) 0.039(7) Uani 1 1 d . . .
C16_3 C 0.139(3) 0.248(3) 0.6559(15) 0.049(8) Uani 1 1 d . . .
H16_3 H 0.1958 0.2582 0.6532 0.059 Uiso 1 1 calc R . .
C17_3 C 0.044(3) 0.331(2) 0.6538(15) 0.051(9) Uani 1 1 d . . .
H17_3 H 0.0362 0.3980 0.6486 0.062 Uiso 1 1 calc R . .
C18_3 C -0.039(3) 0.317(2) 0.6589(14) 0.047(8) Uani 1 1 d . . .
H18_3 H -0.1042 0.3743 0.6585 0.056 Uiso 1 1 calc R . .
C19_3 C -0.028(2) 0.220(2) 0.6647(12) 0.039(7) Uani 1 1 d . . .
H19_3 H -0.0852 0.2103 0.6695 0.047 Uiso 1 1 calc R . .
C20_3 C 0.069(2) 0.134(2) 0.6636(12) 0.035(6) Uani 1 1 d . . .
C21_3 C 0.081(2) 0.032(2) 0.6658(11) 0.033(6) Uani 1 1 d . . .
C22_3 C -0.255(2) 0.082(2) 0.6275(13) 0.038(7) Uani 1 1 d . . .
C23_3 C -0.299(2) 0.185(2) 0.5947(13) 0.038(7) Uani 1 1 d . . .
H23_3 H -0.3690 0.2214 0.5881 0.046 Uiso 1 1 calc R . .
C24_3 C -0.242(2) 0.236(2) 0.5711(12) 0.033(6) Uani 1 1 d . . .
C25_3 C -0.293(2) 0.347(2) 0.5375(12) 0.035(6) Uani 1 1 d . . .
C26_3 C -0.399(2) 0.405(2) 0.5355(13) 0.043(7) Uani 1 1 d . . .
H26_3 H -0.4378 0.3710 0.5541 0.052 Uiso 1 1 calc R . .
C27_3 C -0.447(3) 0.510(2) 0.5067(14) 0.050(8) Uani 1 1 d . . .
H27_3 H -0.5184 0.5477 0.5051 0.060 Uiso 1 1 calc R . .
C28_3 C -0.390(3) 0.559(2) 0.4802(14) 0.051(9) Uani 1 1 d . . .
H28_3 H -0.4231 0.6309 0.4611 0.061 Uiso 1 1 calc R . .
C29_3 C -0.288(3) 0.504(2) 0.4814(14) 0.046(8) Uani 1 1 d . . .
H29_3 H -0.2501 0.5391 0.4627 0.055 Uiso 1 1 calc R . .
C30_3 C -0.236(2) 0.397(2) 0.5098(11) 0.035(6) Uani 1 1 d . . .
C31_3 C -0.127(2) 0.337(2) 0.5091(11) 0.032(6) Uani 1 1 d . . .
C32_3 C -0.067(2) 0.380(2) 0.4746(12) 0.039(7) Uani 1 1 d . . .
H32_3 H -0.0995 0.4495 0.4516 0.046 Uiso 1 1 calc R . .
C33_3 C 0.036(2) 0.323(2) 0.4730(13) 0.041(7) Uani 1 1 d . . .
H33_3 H 0.0744 0.3551 0.4514 0.050 Uiso 1 1 calc R . .
C34_3 C 0.083(2) 0.218(2) 0.5037(12) 0.038(7) Uani 1 1 d . . .
H34_3 H 0.1540 0.1777 0.5019 0.046 Uiso 1 1 calc R . .
C35_3 C 0.026(2) 0.175(2) 0.5364(12) 0.035(6) Uani 1 1 d . . .
H35_3 H 0.0588 0.1024 0.5555 0.042 Uiso 1 1 calc R . .
C36_3 C -0.078(2) 0.232(2) 0.5429(11) 0.031(6) Uani 1 1 d . . .
C37_3 C -0.137(2) 0.185(2) 0.5799(11) 0.031(6) Uani 1 1 d . . .
C38_3 C 0.117(3) -0.281(2) 0.7100(15) 0.049(8) Uani 1 1 d DU . .
H38A_3 H 0.0521 -0.2765 0.7045 0.059 Uiso 0.50 1 calc PR H 1
H38B_3 H 0.1344 -0.3126 0.7521 0.059 Uiso 0.50 1 calc PR H 1
H38C_3 H 0.0521 -0.2765 0.7045 0.059 Uiso 0.20 1 calc PR H 2
H38D_3 H 0.1344 -0.3126 0.7521 0.059 Uiso 0.20 1 calc PR H 2
H38E_3 H 0.0568 -0.2802 0.7323 0.059 Uiso 0.15 1 calc PR H 3
H38F_3 H 0.1758 -0.3280 0.7362 0.059 Uiso 0.15 1 calc PR H 3
H38G_3 H 0.0568 -0.2802 0.7323 0.059 Uiso 0.15 1 calc PR H 4
H38H_3 H 0.1758 -0.3280 0.7362 0.059 Uiso 0.15 1 calc PR H 4
C39A_3 C 0.198(4) -0.351(3) 0.674(2) 0.047(13) Uani 0.50 1 d PDU E 1
H39A_3 H 0.1826 -0.3173 0.6320 0.056 Uiso 0.50 1 calc PR E 1
H39B_3 H 0.2634 -0.3594 0.6819 0.056 Uiso 0.50 1 calc PR E 1
C40A_3 C 0.204(4) -0.456(4) 0.689(2) 0.060(16) Uani 0.50 1 d PDU E 1
H40A_3 H 0.2118 -0.4856 0.7321 0.072 Uiso 0.50 1 calc PR E 1
H40B_3 H 0.2645 -0.5016 0.6703 0.072 Uiso 0.50 1 calc PR E 1
C39B_3 C 0.198(4) -0.351(3) 0.674(2) 0.047(13) Uani 0.20 1 d PD . 2
H39C_3 H 0.1826 -0.3173 0.6320 0.056 Uiso 0.20 1 calc PR . 2
H39D_3 H 0.2634 -0.3594 0.6819 0.056 Uiso 0.20 1 calc PR . 2
C40B_3 C 0.204(4) -0.456(4) 0.689(2) 0.060(16) Uani 0.20 1 d PD . 2
H40C_3 H 0.1343 -0.4447 0.6901 0.072 Uiso 0.20 1 calc PR . 2
H40D_3 H 0.2306 -0.4925 0.7295 0.072 Uiso 0.20 1 calc PR . 2
C39C_3 C 0.131(12) -0.323(6) 0.658(5) 0.10(6) Uani 0.15 1 d PDU F 3
H39E_3 H 0.1902 -0.3233 0.6344 0.117 Uiso 0.15 1 calc PR F 3
H39F_3 H 0.0710 -0.2796 0.6322 0.117 Uiso 0.15 1 calc PR F 3
C40C_3 C 0.147(8) -0.435(7) 0.682(6) 0.08(6) Uani 0.15 1 d PDU F 3
H40E_3 H 0.0804 -0.4323 0.6911 0.101 Uiso 0.15 1 calc PR F 3
H40F_3 H 0.1857 -0.4685 0.7184 0.101 Uiso 0.15 1 calc PR F 3
C39D_3 C 0.131(12) -0.323(6) 0.658(5) 0.10(6) Uani 0.15 1 d PD G 4
H39G_3 H 0.1902 -0.3233 0.6344 0.117 Uiso 0.15 1 calc PR G 4
H39H_3 H 0.0710 -0.2796 0.6322 0.117 Uiso 0.15 1 calc PR G 4
C40D_3 C 0.147(8) -0.435(7) 0.682(6) 0.08(6) Uani 0.15 1 d PD G 4
H40G_3 H 0.1074 -0.4463 0.6578 0.101 Uiso 0.15 1 calc PR G 4
H40H_3 H 0.1224 -0.4456 0.7226 0.101 Uiso 0.15 1 calc PR G 4
C41_3 C -0.316(2) 0.026(3) 0.6502(13) 0.043(7) Uani 1 1 d . . .
H41A_3 H -0.2788 -0.0441 0.6438 0.052 Uiso 1 1 calc R . .
H41B_3 H -0.3797 0.0647 0.6276 0.052 Uiso 1 1 calc R . .
C42_3 C -0.341(3) 0.017(2) 0.7158(14) 0.045(7) Uani 1 1 d . . .
H42A_3 H -0.3779 -0.0235 0.7286 0.054 Uiso 1 1 calc R . .
H42B_3 H -0.2777 -0.0223 0.7380 0.054 Uiso 1 1 calc R . .
C43_3 C -0.404(3) 0.119(3) 0.7320(16) 0.055(9) Uani 1 1 d . . .
H43A_3 H -0.3658 0.1582 0.7215 0.066 Uiso 1 1 calc R . .
H43B_3 H -0.4143 0.1044 0.7750 0.066 Uiso 1 1 calc R . .
Cl1_4 Cl -0.7256(8) 0.7050(8) 0.5047(5) 0.073(3) Uani 1 1 d . . .
Cl2A_4 Cl -0.772(3) 1.353(3) 0.5278(18) 0.082(11) Uani 0.30 1 d PDU I 1
Cl2B_4 Cl -0.694(7) 1.436(6) 0.551(4) 0.14(5) Uani 0.20 1 d PD . 2
Cl2C_4 Cl -0.666(4) 1.428(3) 0.515(3) 0.090(16) Uani 0.25 1 d PDU J 3
Cl2D_4 Cl -0.744(3) 1.411(3) 0.561(2) 0.074(16) Uani 0.25 1 d PDU K 4
O1_4 O -0.6574(17) 1.0490(17) 0.5102(11) 0.055(6) Uani 1 1 d . . .
C1_4 C -0.574(2) 0.979(2) 0.5293(13) 0.041(7) Uani 1 1 d . . .
C2_4 C -0.546(2) 0.869(2) 0.5579(13) 0.038(7) Uani 1 1 d . . .
C3_4 C -0.446(2) 0.816(2) 0.5763(12) 0.033(6) Uani 1 1 d . . .
C4_4 C -0.400(2) 0.886(2) 0.5468(12) 0.034(6) Uani 1 1 d . . .
C5_4 C -0.482(2) 0.987(2) 0.5272(12) 0.037(7) Uani 1 1 d . . .
C6_4 C -0.609(2) 0.824(2) 0.5712(13) 0.039(7) Uani 1 1 d . . .
C7_4 C -0.566(2) 0.721(2) 0.6031(13) 0.039(7) Uani 1 1 d . . .
H7_4 H -0.6039 0.6847 0.6089 0.047 Uiso 1 1 calc R . .
C8_4 C -0.470(2) 0.667(2) 0.6271(12) 0.035(6) Uani 1 1 d . . .
C9_4 C -0.426(2) 0.556(2) 0.6590(12) 0.035(6) Uani 1 1 d . . .
C10_4 C -0.475(3) 0.499(2) 0.6602(13) 0.043(7) Uani 1 1 d . . .
H10_4 H -0.5385 0.5330 0.6418 0.051 Uiso 1 1 calc R . .
C11_4 C -0.433(3) 0.394(2) 0.6872(14) 0.048(8) Uani 1 1 d . . .
H11_4 H -0.4665 0.3567 0.6868 0.058 Uiso 1 1 calc R . .
C12_4 C -0.340(3) 0.344(2) 0.7154(14) 0.051(8) Uani 1 1 d . . .
H12_4 H -0.3113 0.2719 0.7345 0.061 Uiso 1 1 calc R . .
C13_4 C -0.292(3) 0.398(2) 0.7154(13) 0.044(7) Uani 1 1 d . . .
H13_4 H -0.2286 0.3634 0.7346 0.052 Uiso 1 1 calc R . .
C14_4 C -0.333(2) 0.505(2) 0.6875(12) 0.035(6) Uani 1 1 d . . .
C15_4 C -0.283(2) 0.565(2) 0.6888(12) 0.033(6) Uani 1 1 d . . .
C16_4 C -0.197(2) 0.520(2) 0.7237(12) 0.038(7) Uani 1 1 d . . .
H16_4 H -0.1710 0.4501 0.7465 0.046 Uiso 1 1 calc R . .
C17_4 C -0.151(2) 0.576(2) 0.7251(12) 0.039(7) Uani 1 1 d . . .
H17_4 H -0.0907 0.5439 0.7468 0.047 Uiso 1 1 calc R . .
C18_4 C -0.192(2) 0.681(2) 0.6950(12) 0.037(6) Uani 1 1 d . . .
H18_4 H -0.1618 0.7203 0.6972 0.044 Uiso 1 1 calc R . .
C19_4 C -0.277(2) 0.726(2) 0.6623(12) 0.033(6) Uani 1 1 d . . .
H19_4 H -0.3068 0.7987 0.6436 0.040 Uiso 1 1 calc R . .
C20_4 C -0.321(2) 0.669(2) 0.6555(11) 0.031(6) Uani 1 1 d . . .
C21_4 C -0.410(2) 0.718(2) 0.6184(11) 0.032(6) Uani 1 1 d . . .
C22_4 C -0.467(2) 1.074(2) 0.5048(13) 0.041(7) Uani 1 1 d . . .
C23_4 C -0.370(3) 1.057(2) 0.5018(13) 0.044(8) Uani 1 1 d . . .
H23_4 H -0.3584 1.1158 0.4907 0.053 Uiso 1 1 calc R . .
C24_4 C -0.287(2) 0.958(2) 0.5146(12) 0.037(7) Uani 1 1 d . . .
C25_4 C -0.184(2) 0.943(2) 0.5111(12) 0.039(7) Uani 1 1 d . . .
C26_4 C -0.165(3) 1.027(3) 0.4947(14) 0.049(8) Uani 1 1 d . . .
H26_4 H -0.2189 1.0956 0.4813 0.059 Uiso 1 1 calc R . .
C27_4 C -0.070(3) 1.014(3) 0.4974(17) 0.061(10) Uani 1 1 d . . .
H27_4 H -0.0584 1.0718 0.4857 0.073 Uiso 1 1 calc R . .
C28_4 C 0.009(3) 0.915(3) 0.517(2) 0.070(11) Uani 1 1 d . . .
H28_4 H 0.0737 0.9058 0.5208 0.084 Uiso 1 1 calc R . .
C29_4 C -0.006(3) 0.830(3) 0.5319(17) 0.059(9) Uani 1 1 d . . .
H29_4 H 0.0493 0.7628 0.5451 0.071 Uiso 1 1 calc R . .
C30_4 C -0.102(2) 0.841(3) 0.5279(13) 0.044(7) Uani 1 1 d . . .
C31_4 C -0.117(2) 0.751(2) 0.5365(12) 0.039(7) Uani 1 1 d . . .
C32_4 C -0.036(3) 0.651(3) 0.5420(14) 0.050(8) Uani 1 1 d . . .
H32_4 H 0.0305 0.6398 0.5447 0.059 Uiso 1 1 calc R . .
C33_4 C -0.049(3) 0.568(3) 0.5434(16) 0.053(9) Uani 1 1 d . . .
H33_4 H 0.0075 0.5008 0.5474 0.063 Uiso 1 1 calc R . .
C34_4 C -0.145(3) 0.584(2) 0.5390(14) 0.048(8) Uani 1 1 d . . .
H34_4 H -0.1550 0.5279 0.5395 0.057 Uiso 1 1 calc R . .
C35_4 C -0.226(2) 0.681(2) 0.5340(12) 0.038(7) Uani 1 1 d . . .
H35_4 H -0.2911 0.6916 0.5294 0.046 Uiso 1 1 calc R . .
C36_4 C -0.215(2) 0.765(2) 0.5356(12) 0.035(6) Uani 1 1 d . . .
C37_4 C -0.302(2) 0.868(2) 0.5334(11) 0.032(6) Uani 1 1 d . . .
C38_4 C -0.715(2) 0.879(3) 0.5482(14) 0.046(8) Uani 1 1 d . . .
H38A_4 H -0.7503 0.9498 0.5543 0.055 Uiso 1 1 calc R . .
H38B_4 H -0.7511 0.8413 0.5709 0.055 Uiso 1 1 calc R . .
C39_4 C -0.718(3) 0.887(3) 0.4829(15) 0.050(8) Uani 1 1 d . . .
H39A_4 H -0.7885 0.9262 0.4702 0.061 Uiso 1 1 calc R . .
H39B_4 H -0.6842 0.9282 0.4604 0.061 Uiso 1 1 calc R . .
C40_4 C -0.669(3) 0.786(3) 0.4675(17) 0.059(9) Uani 1 1 d . . .
H40A_4 H -0.5966 0.7482 0.4779 0.070 Uiso 1 1 calc R . .
H40B_4 H -0.6732 0.7992 0.4245 0.070 Uiso 1 1 calc R . .
C41_4 C -0.554(3) 1.183(2) 0.4860(15) 0.053(9) Uani 1 1 d DU . .
H41A_4 H -0.5430 1.2155 0.4450 0.064 Uiso 0.30 1 calc PR L 1
H41B_4 H -0.6167 1.1783 0.4868 0.064 Uiso 0.30 1 calc PR L 1
H41C_4 H -0.5430 1.2155 0.4450 0.064 Uiso 0.20 1 calc PR L 2
H41D_4 H -0.6167 1.1783 0.4868 0.064 Uiso 0.20 1 calc PR L 2
H41E_4 H -0.5287 1.2297 0.4611 0.064 Uiso 0.25 1 calc PR L 3
H41F_4 H -0.6011 1.1821 0.4619 0.064 Uiso 0.25 1 calc PR L 3
H41G_4 H -0.5287 1.2297 0.4611 0.064 Uiso 0.25 1 calc PR L 4
H41H_4 H -0.6011 1.1821 0.4619 0.064 Uiso 0.25 1 calc PR L 4
C42A_4 C -0.569(5) 1.251(4) 0.524(3) 0.05(2) Uani 0.30 1 d PDU I 1
H42A_4 H -0.5088 1.2607 0.5210 0.059 Uiso 0.30 1 calc PR I 1
H42B_4 H -0.5757 1.2169 0.5656 0.059 Uiso 0.30 1 calc PR I 1
C43A_4 C -0.661(4) 1.356(5) 0.506(3) 0.06(2) Uani 0.30 1 d PDU I 1
H43A_4 H -0.6614 1.3823 0.4626 0.068 Uiso 0.30 1 calc PR I 1
H43B_4 H -0.6577 1.4057 0.5229 0.068 Uiso 0.30 1 calc PR I 1
C42B_4 C -0.569(5) 1.251(4) 0.524(3) 0.05(2) Uani 0.20 1 d PD . 2
H42C_4 H -0.5088 1.2607 0.5210 0.059 Uiso 0.20 1 calc PR . 2
H42D_4 H -0.5757 1.2169 0.5656 0.059 Uiso 0.20 1 calc PR . 2
C43B_4 C -0.661(4) 1.356(5) 0.506(3) 0.06(2) Uani 0.20 1 d PD . 2
H43C_4 H -0.7187 1.3448 0.5039 0.068 Uiso 0.20 1 calc PR . 2
H43D_4 H -0.6500 1.3925 0.4659 0.068 Uiso 0.20 1 calc PR . 2
C42C_4 C -0.611(7) 1.225(5) 0.538(3) 0.09(4) Uani 0.25 1 d PDU J 3
H42E_4 H -0.5655 1.2277 0.5614 0.105 Uiso 0.25 1 calc PR J 3
H42F_4 H -0.6374 1.1789 0.5627 0.105 Uiso 0.25 1 calc PR J 3
C43C_4 C -0.697(6) 1.334(5) 0.514(4) 0.08(3) Uani 0.25 1 d PDU J 3
H43E_4 H -0.7580 1.3427 0.5386 0.100 Uiso 0.25 1 calc PR J 3
H43F_4 H -0.7132 1.3421 0.4734 0.100 Uiso 0.25 1 calc PR J 3
C42D_4 C -0.611(7) 1.225(5) 0.538(3) 0.09(4) Uani 0.25 1 d PD K 4
H42G_4 H -0.5655 1.2277 0.5614 0.105 Uiso 0.25 1 calc PR K 4
H42H_4 H -0.6374 1.1789 0.5627 0.105 Uiso 0.25 1 calc PR K 4
C43D_4 C -0.697(6) 1.334(5) 0.514(4) 0.08(3) Uani 0.25 1 d PD K 4
H43G_4 H -0.7529 1.3269 0.5029 0.100 Uiso 0.25 1 calc PR K 4
H43H_4 H -0.6744 1.3688 0.4779 0.100 Uiso 0.25 1 calc PR K 4
Cl1A_5 Cl 0.223(3) 0.818(3) 0.3131(12) 0.140(16) Uani 0.60 1 d PDU M 1
Cl1B_5 Cl 0.293(4) 0.758(5) 0.3176(19) 0.13(2) Uani 0.40 1 d PDU N 2
Cl2_5 Cl 0.2790(7) 0.0578(7) 0.3330(4) 0.058(2) Uani 1 1 d . . .
O1_5 O 0.2064(17) 0.4530(19) 0.3641(11) 0.056(6) Uani 1 1 d . . .
C1_5 C 0.125(2) 0.486(2) 0.3434(13) 0.041(7) Uani 1 1 d . . .
C2_5 C 0.030(2) 0.579(2) 0.3512(12) 0.040(7) Uani 1 1 d . . .
C3_5 C -0.050(2) 0.583(2) 0.3268(12) 0.036(6) Uani 1 1 d . . .
C4_5 C -0.003(2) 0.503(2) 0.2912(12) 0.035(6) Uani 1 1 d . . .
C5_5 C 0.097(2) 0.439(2) 0.3074(12) 0.036(6) Uani 1 1 d . . .
C6_5 C 0.016(3) 0.649(3) 0.3827(13) 0.046(8) Uani 1 1 d . . .
C7_5 C -0.081(2) 0.727(2) 0.3861(13) 0.043(7) Uani 1 1 d . . .
H7_5 H -0.0925 0.7801 0.4029 0.052 Uiso 1 1 calc R . .
C8_5 C -0.163(2) 0.730(2) 0.3658(12) 0.039(7) Uani 1 1 d . . .
C9_5 C -0.264(3) 0.819(2) 0.3654(12) 0.044(8) Uani 1 1 d . . .
C10_5 C -0.281(3) 0.908(3) 0.3801(13) 0.052(9) Uani 1 1 d . . .
H10_5 H -0.2267 0.9062 0.3963 0.063 Uiso 1 1 calc R . .
C11_5 C -0.371(3) 0.997(3) 0.3720(16) 0.061(10) Uani 1 1 d . . .
H11_5 H -0.3807 1.0556 0.3826 0.073 Uiso 1 1 calc R . .
C12_5 C -0.449(3) 0.999(3) 0.3483(18) 0.073(12) Uani 1 1 d . . .
H12_5 H -0.5113 1.0614 0.3402 0.087 Uiso 1 1 calc R . .
C13_5 C -0.439(3) 0.913(3) 0.3361(17) 0.064(10) Uani 1 1 d . . .
H13_5 H -0.4944 0.9152 0.3212 0.077 Uiso 1 1 calc R . .
C14_5 C -0.347(3) 0.820(2) 0.3455(14) 0.048(8) Uani 1 1 d . . .
C15_5 C -0.335(2) 0.725(2) 0.3359(13) 0.043(7) Uani 1 1 d . . .
C16_5 C -0.419(3) 0.714(3) 0.3301(15) 0.055(9) Uani 1 1 d . . .
H16_5 H -0.4845 0.7710 0.3302 0.066 Uiso 1 1 calc R . .
C17_5 C -0.407(3) 0.622(3) 0.3243(15) 0.056(9) Uani 1 1 d . . .
H17_5 H -0.4638 0.6167 0.3196 0.068 Uiso 1 1 calc R . .
C18_5 C -0.312(3) 0.539(3) 0.3252(14) 0.049(8) Uani 1 1 d . . .
H18_5 H -0.3039 0.4752 0.3217 0.059 Uiso 1 1 calc R . .
C19_5 C -0.229(2) 0.547(2) 0.3310(12) 0.041(7) Uani 1 1 d . . .
H19_5 H -0.1644 0.4885 0.3325 0.049 Uiso 1 1 calc R . .
C20_5 C -0.238(2) 0.641(2) 0.3350(12) 0.037(7) Uani 1 1 d . . .
C21_5 C -0.150(2) 0.650(2) 0.3411(12) 0.035(6) Uani 1 1 d . . .
C22_5 C 0.162(2) 0.352(2) 0.2873(12) 0.037(7) Uani 1 1 d . . .
C23_5 C 0.119(2) 0.326(2) 0.2522(12) 0.039(7) Uani 1 1 d . . .
H23_5 H 0.1586 0.2627 0.2410 0.047 Uiso 1 1 calc R . .
C24_5 C 0.020(2) 0.389(2) 0.2327(12) 0.036(6) Uani 1 1 d . . .
C25_5 C -0.024(2) 0.353(2) 0.2000(12) 0.038(7) Uani 1 1 d . . .
C26_5 C 0.022(3) 0.249(2) 0.1978(14) 0.047(8) Uani 1 1 d . . .
H26_5 H 0.0860 0.2023 0.2159 0.056 Uiso 1 1 calc R . .
C27_5 C -0.020(3) 0.213(3) 0.1708(16) 0.054(9) Uani 1 1 d . . .
H27_5 H 0.0134 0.1423 0.1703 0.065 Uiso 1 1 calc R . .
C28_5 C -0.113(3) 0.281(3) 0.1441(15) 0.050(8) Uani 1 1 d . . .
H28_5 H -0.1433 0.2565 0.1249 0.060 Uiso 1 1 calc R . .
C29_5 C -0.161(2) 0.383(3) 0.1453(14) 0.045(7) Uani 1 1 d . . .
H29_5 H -0.2251 0.4288 0.1270 0.054 Uiso 1 1 calc R . .
C30_5 C -0.119(2) 0.422(2) 0.1731(12) 0.036(6) Uani 1 1 d . . .
C31_5 C -0.170(2) 0.531(2) 0.1753(12) 0.035(6) Uani 1 1 d . . .
C32_5 C -0.257(2) 0.606(2) 0.1428(13) 0.042(7) Uani 1 1 d . . .
H32_5 H -0.2828 0.5853 0.1184 0.050 Uiso 1 1 calc R . .
C33_5 C -0.305(2) 0.707(2) 0.1452(14) 0.045(7) Uani 1 1 d . . .
H33_5 H -0.3662 0.7557 0.1244 0.054 Uiso 1 1 calc R . .
C34_5 C -0.265(2) 0.739(2) 0.1782(13) 0.041(7) Uani 1 1 d . . .
H34_5 H -0.2971 0.8096 0.1792 0.050 Uiso 1 1 calc R . .
C35_5 C -0.178(2) 0.668(2) 0.2094(12) 0.037(7) Uani 1 1 d . . .
H35_5 H -0.1492 0.6912 0.2302 0.045 Uiso 1 1 calc R . .
C36_5 C -0.131(2) 0.562(2) 0.2114(11) 0.032(6) Uani 1 1 d . . .
C37_5 C -0.041(2) 0.486(2) 0.2464(12) 0.034(6) Uani 1 1 d . . .
C38_5 C 0.104(3) 0.641(3) 0.4093(17) 0.066(11) Uani 1 1 d DU . .
H38A_5 H 0.0745 0.6890 0.4353 0.079 Uiso 0.60 1 calc PR O 1
H38B_5 H 0.1384 0.5702 0.4352 0.079 Uiso 0.60 1 calc PR O 1
H38C_5 H 0.1552 0.5683 0.4247 0.079 Uiso 0.40 1 calc PR O 2
H38D_5 H 0.0818 0.6774 0.4410 0.079 Uiso 0.40 1 calc PR O 2
C39A_5 C 0.184(5) 0.662(5) 0.374(3) 0.059(19) Uani 0.60 1 d PDU M 1
H39A_5 H 0.2061 0.6296 0.3410 0.071 Uiso 0.60 1 calc PR M 1
H39B_5 H 0.2431 0.6346 0.3990 0.071 Uiso 0.60 1 calc PR M 1
C40A_5 C 0.135(5) 0.781(6) 0.352(3) 0.10(3) Uani 0.60 1 d PDU M 1
H40A_5 H 0.1084 0.8124 0.3854 0.114 Uiso 0.60 1 calc PR M 1
H40B_5 H 0.0781 0.8068 0.3257 0.114 Uiso 0.60 1 calc PR M 1
C39B_5 C 0.144(7) 0.701(9) 0.353(4) 0.07(4) Uani 0.40 1 d PDU N 2
H39C_5 H 0.1608 0.6664 0.3205 0.089 Uiso 0.40 1 calc PR N 2
H39D_5 H 0.0921 0.7738 0.3386 0.089 Uiso 0.40 1 calc PR N 2
C40B_5 C 0.237(10) 0.695(13) 0.371(5) 0.12(5) Uani 0.40 1 d PDU N 2
H40C_5 H 0.2873 0.6213 0.3851 0.142 Uiso 0.40 1 calc PR N 2
H40D_5 H 0.2187 0.7261 0.4049 0.142 Uiso 0.40 1 calc PR N 2
C41_5 C 0.270(2) 0.282(2) 0.3061(14) 0.044(7) Uani 1 1 d . . .
H41A_5 H 0.3017 0.3252 0.3041 0.053 Uiso 1 1 calc R . .
H41B_5 H 0.3061 0.2379 0.2786 0.053 Uiso 1 1 calc R . .
C42_5 C 0.279(2) 0.213(3) 0.3685(14) 0.047(8) Uani 1 1 d . . .
H42A_5 H 0.3512 0.1661 0.3780 0.057 Uiso 1 1 calc R . .
H42B_5 H 0.2501 0.2571 0.3962 0.057 Uiso 1 1 calc R . .
C43_5 C 0.228(3) 0.147(3) 0.3786(14) 0.052(9) Uani 1 1 d . . .
H43A_5 H 0.1554 0.1928 0.3704 0.062 Uiso 1 1 calc R . .
H43B_5 H 0.2355 0.1070 0.4203 0.062 Uiso 1 1 calc R . .
Cl1A_6 Cl -0.621(2) -0.1146(16) 0.2092(9) 0.123(8) Uani 0.80 1 d PDU P 1
Cl1B_6 Cl -0.698(9) -0.035(9) 0.209(4) 0.16(4) Uani 0.20 1 d PDU P 2
Cl2_6 Cl 0.0648(7) -0.0851(7) 0.1962(4) 0.059(2) Uani 1 1 d . . .
O1_6 O -0.3457(18) -0.0022(17) 0.1702(10) 0.053(6) Uani 1 1 d . . .
C1_6 C -0.368(2) 0.071(2) 0.1903(13) 0.040(7) Uani 1 1 d . . .
C2_6 C -0.464(2) 0.169(2) 0.1826(12) 0.037(7) Uani 1 1 d . . .
C3_6 C -0.454(2) 0.236(2) 0.2068(12) 0.035(6) Uani 1 1 d . . .
C4_6 C -0.357(2) 0.173(2) 0.2419(12) 0.035(6) Uani 1 1 d . . .
C5_6 C -0.302(2) 0.079(2) 0.2256(12) 0.037(6) Uani 1 1 d . . .
C6_6 C -0.549(3) 0.199(2) 0.1526(13) 0.042(7) Uani 1 1 d . . .
C7_6 C -0.627(3) 0.298(2) 0.1483(13) 0.044(7) Uani 1 1 d . . .
H7_6 H -0.6878 0.3184 0.1305 0.053 Uiso 1 1 calc R . .
C8_6 C -0.619(2) 0.370(2) 0.1692(12) 0.038(7) Uani 1 1 d . . .
C9_6 C -0.706(2) 0.472(2) 0.1692(12) 0.041(7) Uani 1 1 d . . .
C10_6 C -0.804(2) 0.496(3) 0.1555(14) 0.047(8) Uani 1 1 d . . .
H10_6 H -0.8113 0.4509 0.1397 0.056 Uiso 1 1 calc R . .
C11_6 C -0.887(3) 0.584(3) 0.1642(15) 0.054(9) Uani 1 1 d . . .
H11_6 H -0.9515 0.5994 0.1541 0.065 Uiso 1 1 calc R . .
C12_6 C -0.877(3) 0.651(3) 0.1878(18) 0.064(10) Uani 1 1 d . . .
H12_6 H -0.9349 0.7099 0.1958 0.076 Uiso 1 1 calc R . .
C13_6 C -0.783(3) 0.631(3) 0.1997(17) 0.058(9) Uani 1 1 d . . .
H13_6 H -0.7765 0.6787 0.2145 0.070 Uiso 1 1 calc R . .
C14_6 C -0.696(2) 0.543(2) 0.1903(13) 0.044(7) Uani 1 1 d . . .
C15_6 C -0.596(2) 0.525(2) 0.1995(13) 0.042(7) Uani 1 1 d . . .
C16_6 C -0.580(3) 0.604(3) 0.2049(15) 0.053(9) Uani 1 1 d . . .
H16_6 H -0.6359 0.6702 0.2047 0.063 Uiso 1 1 calc R . .
C17_6 C -0.485(3) 0.588(3) 0.2103(15) 0.053(9) Uani 1 1 d . . .
H17_6 H -0.4762 0.6423 0.2146 0.064 Uiso 1 1 calc R . .
C18_6 C -0.403(3) 0.493(2) 0.2093(14) 0.048(8) Uani 1 1 d . . .
H18_6 H -0.3375 0.4818 0.2131 0.058 Uiso 1 1 calc R . .
C19_6 C -0.416(2) 0.415(2) 0.2030(12) 0.038(7) Uani 1 1 d . . .
H19_6 H -0.3587 0.3506 0.2005 0.045 Uiso 1 1 calc R . .
C20_6 C -0.512(2) 0.427(2) 0.2001(12) 0.037(7) Uani 1 1 d . . .
C21_6 C -0.527(2) 0.343(2) 0.1933(12) 0.036(6) Uani 1 1 d . . .
C22_6 C -0.205(2) 0.005(2) 0.2453(12) 0.036(6) Uani 1 1 d . . .
C23_6 C -0.162(2) 0.032(2) 0.2791(13) 0.038(7) Uani 1 1 d . . .
H23_6 H -0.0931 -0.0123 0.2895 0.046 Uiso 1 1 calc R . .
C24_6 C -0.214(2) 0.122(2) 0.2987(12) 0.036(6) Uani 1 1 d . . .
C25_6 C -0.161(2) 0.152(2) 0.3303(12) 0.037(6) Uani 1 1 d . . .
C26_6 C -0.057(2) 0.106(3) 0.3304(15) 0.048(8) Uani 1 1 d . . .
H26_6 H -0.0191 0.0499 0.3125 0.057 Uiso 1 1 calc R . .
C27_6 C -0.008(3) 0.138(3) 0.3556(16) 0.054(9) Uani 1 1 d . . .
H27_6 H 0.0629 0.1053 0.3550 0.065 Uiso 1 1 calc R . .
C28_6 C -0.063(3) 0.219(3) 0.3822(16) 0.052(8) Uani 1 1 d . . .
H28_6 H -0.0290 0.2417 0.3997 0.062 Uiso 1 1 calc R . .
C29_6 C -0.167(2) 0.267(2) 0.3830(13) 0.043(7) Uani 1 1 d . . .
H29_6 H -0.2038 0.3220 0.4013 0.052 Uiso 1 1 calc R . .
C30_6 C -0.219(2) 0.235(2) 0.3573(12) 0.036(6) Uani 1 1 d . . .
C31_6 C -0.328(2) 0.284(2) 0.3568(12) 0.035(6) Uani 1 1 d . . .
C32_6 C -0.387(2) 0.353(2) 0.3920(13) 0.041(7) Uani 1 1 d . . .
H32_6 H -0.3550 0.3679 0.4162 0.049 Uiso 1 1 calc R . .
C33_6 C -0.490(2) 0.399(2) 0.3917(14) 0.043(7) Uani 1 1 d . . .
H33_6 H -0.5287 0.4490 0.4137 0.052 Uiso 1 1 calc R . .
C34_6 C -0.538(2) 0.374(2) 0.3594(13) 0.042(7) Uani 1 1 d . . .
H34_6 H -0.6092 0.4040 0.3602 0.050 Uiso 1 1 calc R . .
C35_6 C -0.482(2) 0.305(2) 0.3265(12) 0.039(7) Uani 1 1 d . . .
H35_6 H -0.5147 0.2852 0.3057 0.046 Uiso 1 1 calc R . .
C36_6 C -0.377(2) 0.262(2) 0.3226(11) 0.032(6) Uani 1 1 d . . .
C37_6 C -0.318(2) 0.189(2) 0.2860(12) 0.034(6) Uani 1 1 d . . .
C38_6 C -0.561(3) 0.125(3) 0.1283(16) 0.057(9) Uani 1 1 d . . .
H38A_6 H -0.4991 0.0872 0.1072 0.068 Uiso 1 1 calc R . .
H38B_6 H -0.6172 0.1657 0.0998 0.068 Uiso 1 1 calc R . .
C39_6 C -0.582(4) 0.048(3) 0.177(2) 0.084(14) Uani 1 1 d DU P .
H39A_6 H -0.5248 0.0060 0.2042 0.100 Uiso 1 1 calc R . .
H39B_6 H -0.6423 0.0868 0.1992 0.100 Uiso 1 1 calc R . .
C40_6 C -0.600(5) -0.021(5) 0.155(2) 0.12(2) Uani 1 1 d DU . .
H40A_6 H -0.5406 -0.0578 0.1315 0.144 Uiso 0.80 1 calc PR P 1
H40B_6 H -0.6584 0.0213 0.1284 0.144 Uiso 0.80 1 calc PR P 1
H40C_6 H -0.5382 -0.0889 0.1570 0.144 Uiso 0.20 1 calc PR P 2
H40D_6 H -0.6256 0.0106 0.1143 0.144 Uiso 0.20 1 calc PR P 2
C41_6 C -0.145(3) -0.094(2) 0.2268(14) 0.045(8) Uani 1 1 d . . .
H41A_6 H -0.1883 -0.1263 0.2292 0.054 Uiso 1 1 calc R . .
H41B_6 H -0.0881 -0.1436 0.2541 0.054 Uiso 1 1 calc R . .
C42_6 C -0.104(3) -0.076(2) 0.1638(14) 0.049(9) Uani 1 1 d . . .
H42A_6 H -0.0610 -0.1443 0.1551 0.059 Uiso 1 1 calc R . .
H42B_6 H -0.1617 -0.0367 0.1363 0.059 Uiso 1 1 calc R . .
C43_6 C -0.046(3) -0.019(3) 0.1519(15) 0.056(9) Uani 1 1 d . . .
H43A_6 H -0.0891 0.0506 0.1593 0.068 Uiso 1 1 calc R . .
H43B_6 H -0.0257 -0.0080 0.1100 0.068 Uiso 1 1 calc R . .

loop_
_atom_site_aniso_label
_atom_site_aniso_U_11
_atom_site_aniso_U_22
_atom_site_aniso_U_33
_atom_site_aniso_U_23
_atom_site_aniso_U_13
_atom_site_aniso_U_12
Cl1A_1 0.077(9) 0.072(8) 0.095(9) -0.008(7) -0.012(7) 0.008(7)
Cl1B_1 0.05(5) 0.10(9) 0.12(9) -0.04(8) 0.03(6) -0.04(6)
Cl2_1 0.061(6) 0.061(5) 0.095(7) -0.031(5) 0.004(5) -0.028(5)
O1_1 0.043(14) 0.049(12) 0.066(14) -0.028(11) 0.018(11) -0.019(11)
C1_1 0.037(18) 0.040(16) 0.040(15) -0.014(13) 0.006(13) -0.017(14)
C2_1 0.038(18) 0.043(16) 0.035(14) -0.014(12) -0.001(12) -0.021(14)
C3_1 0.035(17) 0.039(15) 0.032(13) -0.012(11) 0.000(12) -0.018(13)
C4_1 0.036(17) 0.037(15) 0.032(14) -0.010(11) 0.001(12) -0.018(13)
C5_1 0.035(17) 0.037(15) 0.038(15) -0.013(12) 0.006(12) -0.017(13)
C6_1 0.032(17) 0.051(17) 0.037(15) -0.015(13) 0.006(12) -0.021(14)
C7_1 0.041(19) 0.055(18) 0.037(15) -0.013(13) 0.006(13) -0.031(16)
C8_1 0.034(17) 0.046(16) 0.030(13) -0.010(12) 0.001(12) -0.020(14)
C9_1 0.042(18) 0.041(15) 0.033(14) -0.005(12) -0.001(12) -0.026(14)
C10_1 0.05(2) 0.047(17) 0.045(17) -0.004(14) -0.004(14) -0.027(16)
C11_1 0.07(3) 0.049(19) 0.06(2) 0.004(16) -0.015(18) -0.040(19)
C12_1 0.07(3) 0.045(19) 0.07(2) -0.011(17) -0.01(2) -0.033(19)
C13_1 0.06(2) 0.042(18) 0.06(2) -0.014(15) -0.001(17) -0.025(17)
C14_1 0.045(19) 0.041(16) 0.039(15) -0.005(12) -0.001(13) -0.025(15)
C15_1 0.041(18) 0.039(16) 0.035(15) -0.006(12) 0.000(13) -0.020(14)
C16_1 0.05(2) 0.035(16) 0.056(19) -0.011(14) 0.001(15) -0.015(15)
C17_1 0.04(2) 0.042(18) 0.06(2) -0.009(15) 0.002(15) -0.008(15)
C18_1 0.038(19) 0.049(18) 0.049(18) -0.008(14) -0.002(14) -0.019(15)
C19_1 0.037(18) 0.038(15) 0.041(15) -0.005(12) -0.002(13) -0.019(14)
C20_1 0.034(17) 0.036(15) 0.034(14) -0.008(11) 0.001(12) -0.018(13)
C21_1 0.031(16) 0.041(15) 0.028(13) -0.011(11) 0.001(11) -0.019(13)
C22_1 0.05(2) 0.038(15) 0.040(16) -0.014(13) 0.007(14) -0.020(14)
C23_1 0.048(19) 0.039(15) 0.043(16) -0.014(13) 0.009(14) -0.027(15)
C24_1 0.041(18) 0.038(15) 0.034(14) -0.011(12) 0.005(12) -0.021(14)
C25_1 0.037(17) 0.040(15) 0.035(14) -0.011(12) 0.005(12) -0.022(14)
C26_1 0.05(2) 0.057(19) 0.052(18) -0.024(15) 0.009(15) -0.036(17)
C27_1 0.05(2) 0.07(2) 0.06(2) -0.028(18) 0.015(17) -0.041(19)
C28_1 0.04(2) 0.06(2) 0.06(2) -0.022(17) 0.013(16) -0.030(18)
C29_1 0.037(18) 0.049(17) 0.048(17) -0.016(14) 0.007(14) -0.023(15)
C30_1 0.035(17) 0.040(15) 0.033(14) -0.010(12) 0.002(12) -0.018(13)
C31_1 0.033(16) 0.033(14) 0.032(13) -0.007(11) 0.001(11) -0.016(12)
C32_1 0.035(18) 0.044(16) 0.043(16) -0.016(13) 0.004(13) -0.018(14)
C33_1 0.05(2) 0.047(17) 0.046(17) -0.022(14) 0.002(14) -0.022(15)
C34_1 0.042(19) 0.046(17) 0.040(15) -0.016(13) 0.004(13) -0.025(15)
C35_1 0.034(17) 0.042(15) 0.034(14) -0.010(12) 0.004(12) -0.021(13)
C36_1 0.038(17) 0.031(13) 0.031(13) -0.007(11) 0.000(12) -0.015(13)
C37_1 0.034(17) 0.032(14) 0.035(14) -0.010(11) 0.004(12) -0.015(12)
C38_1 0.04(2) 0.06(2) 0.046(17) -0.024(15) 0.014(14) -0.027(17)
C39_1 0.05(2) 0.07(2) 0.05(2) -0.028(18) 0.000(16) -0.013(18)
C40_1 0.07(3) 0.06(2) 0.07(3) -0.02(2) 0.01(2) -0.01(2)
C41_1 0.05(2) 0.036(16) 0.053(18) -0.016(14) 0.007(15) -0.021(15)
C42_1 0.06(2) 0.048(18) 0.06(2) -0.026(16) 0.015(17) -0.027(18)
C43_1 0.09(3) 0.05(2) 0.06(2) -0.019(17) 0.00(2) -0.03(2)
Cl1_2 0.064(6) 0.049(4) 0.051(4) -0.018(3) 0.001(4) -0.028(4)
Cl2A_2 0.059(8) 0.123(12) 0.095(10) -0.008(9) -0.017(7) -0.025(8)
Cl2B_2 0.18(11) 0.05(3) 0.11(7) -0.02(4) 0.04(7) -0.03(5)
O1_2 0.048(14) 0.054(13) 0.061(14) -0.016(11) 0.011(11) -0.034(12)
C1_2 0.036(18) 0.042(16) 0.039(15) -0.008(12) -0.001(13) -0.022(14)
C2_2 0.041(18) 0.036(15) 0.034(14) -0.004(12) -0.004(12) -0.021(14)
C3_2 0.035(16) 0.031(13) 0.031(13) -0.004(11) -0.004(11) -0.016(12)
C4_2 0.035(16) 0.032(14) 0.031(13) -0.003(11) 0.000(11) -0.017(12)
C5_2 0.038(18) 0.039(15) 0.038(15) -0.009(12) 0.000(13) -0.020(14)
C6_2 0.043(18) 0.036(15) 0.034(14) -0.006(11) -0.006(12) -0.021(14)
C7_2 0.041(18) 0.034(14) 0.038(15) -0.010(12) -0.002(13) -0.018(13)
C8_2 0.036(17) 0.035(14) 0.031(13) -0.005(11) -0.004(12) -0.015(13)
C9_2 0.035(17) 0.038(15) 0.032(14) -0.007(11) -0.003(12) -0.014(13)
C10_2 0.05(2) 0.039(16) 0.043(16) -0.010(13) 0.000(15) -0.017(15)
C11_2 0.05(2) 0.045(18) 0.052(19) -0.019(15) 0.000(16) -0.009(16)
C12_2 0.04(2) 0.06(2) 0.049(19) -0.016(16) 0.009(15) -0.016(17)
C13_2 0.042(19) 0.051(18) 0.038(15) -0.008(13) 0.003(14) -0.019(15)
C14_2 0.036(17) 0.040(15) 0.029(13) -0.005(12) -0.002(12) -0.014(13)
C15_2 0.033(17) 0.041(15) 0.031(13) -0.003(11) -0.003(12) -0.018(13)
C16_2 0.033(17) 0.044(17) 0.040(15) 0.001(13) -0.001(13) -0.017(14)
C17_2 0.05(2) 0.041(17) 0.048(18) 0.004(14) -0.003(15) -0.027(16)
C18_2 0.045(19) 0.032(15) 0.039(15) -0.001(12) -0.005(13) -0.016(14)
C19_2 0.036(17) 0.032(14) 0.033(14) -0.005(11) -0.003(12) -0.014(13)
C20_2 0.034(16) 0.033(14) 0.029(13) -0.002(11) -0.005(11) -0.015(12)
C21_2 0.032(16) 0.031(13) 0.032(13) -0.005(11) -0.006(11) -0.013(12)
C22_2 0.033(17) 0.043(16) 0.042(16) -0.011(13) 0.004(13) -0.018(14)
C23_2 0.05(2) 0.040(16) 0.043(16) -0.014(13) 0.006(14) -0.018(15)
C24_2 0.044(19) 0.036(15) 0.034(14) -0.007(12) -0.002(13) -0.019(14)
C25_2 0.06(2) 0.037(15) 0.030(14) -0.005(12) -0.005(13) -0.023(15)
C26_2 0.07(2) 0.042(17) 0.040(16) -0.012(13) -0.001(16) -0.022(17)
C27_2 0.09(3) 0.041(18) 0.045(18) -0.015(14) -0.007(18) -0.026(19)
C28_2 0.10(3) 0.05(2) 0.07(2) -0.014(17) -0.01(2) -0.04(2)
C29_2 0.09(3) 0.06(2) 0.06(2) -0.018(17) 0.00(2) -0.05(2)
C30_2 0.06(2) 0.048(18) 0.035(15) -0.008(13) -0.001(14) -0.034(17)
C31_2 0.06(2) 0.048(18) 0.037(15) -0.008(13) 0.000(14) -0.034(17)
C32_2 0.07(3) 0.07(2) 0.051(19) -0.013(17) 0.001(17) -0.05(2)
C33_2 0.05(2) 0.08(3) 0.06(2) -0.016(19) 0.002(17) -0.04(2)
C34_2 0.04(2) 0.06(2) 0.043(17) -0.010(15) -0.002(14) -0.024(17)
C35_2 0.041(19) 0.045(16) 0.035(14) -0.006(12) -0.004(13) -0.023(15)
C36_2 0.043(19) 0.041(16) 0.029(13) -0.004(12) -0.003(12) -0.024(14)
C37_2 0.038(17) 0.032(14) 0.031(13) -0.004(11) 0.001(12) -0.017(13)
C38_2 0.05(2) 0.040(16) 0.044(16) -0.011(13) -0.001(14) -0.029(15)
C39_2 0.05(2) 0.048(17) 0.040(15) -0.014(13) 0.007(14) -0.037(16)
C40_2 0.06(2) 0.041(16) 0.037(15) -0.009(13) -0.004(14) -0.028(16)
C41_2 0.04(2) 0.056(19) 0.052(19) -0.018(15) 0.013(15) -0.027(16)
C42_2 0.05(2) 0.07(2) 0.07(2) -0.018(18) 0.010(16) -0.028(18)
C43A_2 0.05(3) 0.08(3) 0.07(4) 0.00(3) 0.00(3) -0.03(3)
C43B_2 0.05(13) 0.10(10) 0.06(12) 0.01(8) 0.03(8) -0.02(11)
Cl1A_3 0.089(16) 0.062(11) 0.086(14) -0.005(10) -0.033(12) -0.045(12)
Cl1B_3 0.19(11) 0.09(5) 0.09(6) -0.06(5) 0.02(6) -0.08(7)
Cl1C_3 0.13(9) 0.06(4) 0.08(5) -0.02(4) -0.03(6) -0.04(5)
Cl1D_3 0.08(6) 0.06(5) 0.12(8) 0.00(5) -0.04(6) -0.03(4)
Cl2_3 0.050(6) 0.061(5) 0.092(7) -0.026(5) 0.003(5) -0.027(4)
O1_3 0.055(15) 0.044(12) 0.062(14) -0.002(10) -0.003(11) -0.034(11)
C1_3 0.042(18) 0.036(15) 0.037(15) -0.007(12) 0.000(13) -0.022(14)
C2_3 0.037(17) 0.034(14) 0.037(14) -0.007(12) 0.002(12) -0.020(13)
C3_3 0.030(16) 0.030(13) 0.031(13) -0.005(11) 0.000(11) -0.013(12)
C4_3 0.034(16) 0.033(14) 0.033(14) -0.009(11) 0.000(12) -0.016(12)
C5_3 0.037(17) 0.035(14) 0.036(14) -0.006(12) -0.003(12) -0.020(13)
C6_3 0.043(19) 0.031(14) 0.036(15) -0.004(12) -0.001(13) -0.016(13)
C7_3 0.042(19) 0.034(15) 0.040(15) -0.004(12) -0.003(13) -0.014(14)
C8_3 0.035(17) 0.037(15) 0.031(14) -0.007(11) -0.002(12) -0.015(13)
C9_3 0.040(18) 0.045(17) 0.033(14) -0.009(12) -0.004(12) -0.021(14)
C10_3 0.04(2) 0.051(19) 0.047(18) -0.017(15) -0.007(14) -0.012(15)
C11_3 0.03(2) 0.07(2) 0.07(2) -0.03(2) -0.009(16) -0.016(18)
C12_3 0.04(2) 0.09(3) 0.09(3) -0.04(2) 0.000(19) -0.03(2)
C13_3 0.05(2) 0.07(2) 0.07(2) -0.024(19) 0.000(18) -0.04(2)
C14_3 0.044(19) 0.053(18) 0.037(15) -0.012(13) 0.000(13) -0.028(15)
C15_3 0.042(18) 0.043(16) 0.035(14) -0.007(12) -0.005(13) -0.024(14)
C16_3 0.06(2) 0.049(18) 0.053(19) -0.007(15) -0.008(16) -0.035(18)
C17_3 0.07(3) 0.038(17) 0.052(19) -0.005(14) -0.014(17) -0.031(18)
C18_3 0.06(2) 0.034(15) 0.044(16) -0.011(13) -0.008(15) -0.017(15)
C19_3 0.042(18) 0.037(15) 0.040(15) -0.011(12) -0.003(13) -0.018(14)
C20_3 0.040(17) 0.037(15) 0.030(13) -0.008(11) 0.000(12) -0.021(13)
C21_3 0.035(16) 0.035(14) 0.029(13) -0.007(11) -0.001(11) -0.018(13)
C22_3 0.038(18) 0.040(15) 0.039(15) -0.009(12) -0.002(13) -0.021(14)
C23_3 0.030(17) 0.041(16) 0.040(15) -0.007(13) -0.003(12) -0.016(13)
C24_3 0.033(16) 0.033(14) 0.032(13) -0.008(11) -0.002(11) -0.014(12)
C25_3 0.035(17) 0.036(15) 0.030(13) -0.011(11) -0.003(12) -0.012(13)
C26_3 0.037(18) 0.043(17) 0.042(16) -0.011(13) -0.002(13) -0.014(14)
C27_3 0.038(19) 0.044(18) 0.050(18) -0.012(15) -0.004(15) -0.005(15)
C28_3 0.05(2) 0.036(16) 0.047(18) -0.004(14) -0.003(15) -0.004(15)
C29_3 0.05(2) 0.037(16) 0.041(16) -0.008(13) 0.002(14) -0.013(15)
C30_3 0.037(17) 0.032(14) 0.029(13) -0.008(11) -0.001(12) -0.012(13)
C31_3 0.032(16) 0.033(14) 0.031(13) -0.011(11) 0.001(11) -0.013(12)
C32_3 0.045(19) 0.031(14) 0.035(14) -0.005(11) 0.000(13) -0.017(14)
C33_3 0.05(2) 0.042(16) 0.040(15) -0.008(13) 0.006(14) -0.028(15)
C34_3 0.034(17) 0.042(16) 0.036(14) -0.009(12) 0.001(12) -0.016(13)
C35_3 0.040(18) 0.031(14) 0.032(14) -0.006(11) -0.002(12) -0.016(13)
C36_3 0.031(16) 0.032(14) 0.030(13) -0.008(11) -0.002(11) -0.014(12)
C37_3 0.028(15) 0.032(13) 0.033(13) -0.009(11) -0.001(11) -0.015(12)
C38_3 0.05(2) 0.035(16) 0.056(19) -0.003(14) 0.002(16) -0.022(15)
C39A_3 0.06(4) 0.04(2) 0.05(3) -0.01(2) 0.01(2) -0.03(2)
C40A_3 0.09(5) 0.06(4) 0.06(3) -0.02(3) 0.01(3) -0.06(4)
C39B_3 0.06(4) 0.04(2) 0.05(3) -0.01(2) 0.01(2) -0.03(2)
C40B_3 0.09(5) 0.06(4) 0.06(3) -0.02(3) 0.01(3) -0.06(4)
C39C_3 0.14(16) 0.08(10) 0.08(10) -0.04(9) 0.06(11) -0.08(12)
C40C_3 0.10(14) 0.09(11) 0.13(14) -0.05(9) 0.01(11) -0.08(12)
C39D_3 0.14(16) 0.08(10) 0.08(10) -0.04(9) 0.06(11) -0.08(12)
C40D_3 0.10(14) 0.09(11) 0.13(14) -0.05(9) 0.01(11) -0.08(12)
C41_3 0.042(19) 0.050(18) 0.047(17) -0.009(14) -0.004(14) -0.029(15)
C42_3 0.044(19) 0.050(18) 0.048(17) -0.005(14) 0.000(14) -0.032(16)
C43_3 0.06(2) 0.07(2) 0.06(2) -0.019(17) 0.004(17) -0.04(2)
Cl1_4 0.057(6) 0.063(6) 0.102(8) -0.024(5) 0.003(5) -0.030(5)
Cl2A_4 0.05(2) 0.07(2) 0.10(3) -0.011(19) 0.01(2) -0.019(18)
Cl2B_4 0.12(9) 0.12(8) 0.11(7) -0.09(7) 0.00(6) 0.02(6)
Cl2C_4 0.08(3) 0.05(2) 0.13(5) -0.01(3) 0.02(3) -0.03(2)
Cl2D_4 0.07(3) 0.05(2) 0.08(3) -0.03(2) 0.02(3) -0.01(2)
O1_4 0.041(14) 0.044(12) 0.063(14) -0.002(11) -0.014(11) -0.011(11)
C1_4 0.035(18) 0.038(15) 0.037(15) -0.004(12) -0.002(13) -0.011(14)
C2_4 0.035(17) 0.039(15) 0.039(15) -0.006(12) -0.002(13) -0.018(13)
C3_4 0.029(15) 0.032(14) 0.033(13) -0.006(11) -0.001(11) -0.014(12)
C4_4 0.035(17) 0.030(14) 0.030(13) -0.002(11) -0.006(11) -0.014(12)
C5_4 0.034(17) 0.036(15) 0.034(14) -0.006(12) 0.000(12) -0.014(13)
C6_4 0.033(17) 0.046(16) 0.036(15) -0.007(13) 0.000(12) -0.019(14)
C7_4 0.032(17) 0.045(16) 0.042(16) -0.005(13) -0.002(13) -0.023(14)
C8_4 0.039(17) 0.039(15) 0.030(13) -0.009(11) 0.001(12) -0.021(13)
C9_4 0.040(18) 0.037(15) 0.031(13) -0.011(11) 0.003(12) -0.021(13)
C10_4 0.047(19) 0.046(17) 0.042(16) -0.012(13) -0.001(14) -0.027(15)
C11_4 0.06(2) 0.046(18) 0.050(18) -0.012(14) 0.000(16) -0.039(17)
C12_4 0.07(3) 0.037(16) 0.048(18) -0.004(14) -0.010(17) -0.030(17)
C13_4 0.05(2) 0.036(15) 0.041(16) -0.005(12) -0.008(14) -0.022(15)
C14_4 0.042(18) 0.034(14) 0.031(13) -0.009(11) -0.001(12) -0.019(13)
C15_4 0.037(17) 0.029(13) 0.031(13) -0.007(11) 0.001(12) -0.016(12)
C16_4 0.043(18) 0.032(14) 0.036(14) -0.008(11) -0.005(12) -0.014(13)
C17_4 0.036(17) 0.043(16) 0.036(15) -0.010(12) -0.007(12) -0.016(14)
C18_4 0.041(18) 0.037(15) 0.037(14) -0.008(12) -0.002(13) -0.023(14)
C19_4 0.037(17) 0.031(14) 0.034(14) -0.009(11) 0.004(12) -0.018(12)
C20_4 0.031(16) 0.032(14) 0.028(13) -0.007(11) 0.001(11) -0.015(12)
C21_4 0.030(15) 0.033(14) 0.032(13) -0.009(11) 0.001(11) -0.015(12)
C22_4 0.05(2) 0.033(15) 0.037(15) -0.005(12) -0.007(13) -0.016(14)
C23_4 0.06(2) 0.035(15) 0.038(15) -0.002(12) -0.005(14) -0.028(16)
C24_4 0.045(19) 0.040(15) 0.029(13) -0.007(11) 0.000(12) -0.024(14)
C25_4 0.046(19) 0.049(17) 0.034(14) -0.012(13) 0.004(13) -0.032(15)
C26_4 0.06(2) 0.055(19) 0.047(18) -0.018(15) 0.012(16) -0.039(18)
C27_4 0.07(3) 0.08(3) 0.07(2) -0.04(2) 0.03(2) -0.06(2)
C28_4 0.06(3) 0.09(3) 0.09(3) -0.04(3) 0.02(2) -0.06(3)
C29_4 0.04(2) 0.07(2) 0.07(2) -0.021(19) 0.004(17) -0.031(19)
C30_4 0.043(19) 0.06(2) 0.040(16) -0.016(14) 0.007(14) -0.032(16)
C31_4 0.037(18) 0.046(17) 0.033(14) -0.006(12) 0.002(12) -0.021(14)
C32_4 0.038(19) 0.05(2) 0.046(17) -0.005(15) 0.001(14) -0.019(16)
C33_4 0.04(2) 0.042(18) 0.06(2) -0.009(15) 0.004(16) -0.011(15)
C34_4 0.06(2) 0.040(17) 0.045(17) -0.011(13) 0.008(15) -0.024(16)
C35_4 0.038(18) 0.037(15) 0.039(15) -0.010(12) 0.003(13) -0.019(14)
C36_4 0.036(17) 0.037(15) 0.031(13) -0.006(11) 0.001(12) -0.018(13)
C37_4 0.036(17) 0.034(14) 0.027(13) -0.007(11) -0.002(11) -0.018(13)
C38_4 0.030(17) 0.049(18) 0.051(18) -0.007(14) -0.003(14) -0.016(15)
C39_4 0.035(19) 0.055(19) 0.051(18) -0.003(15) -0.007(14) -0.019(16)
C40_4 0.05(2) 0.07(2) 0.06(2) -0.016(18) 0.002(17) -0.030(19)
C41_4 0.06(2) 0.032(15) 0.06(2) 0.002(14) -0.019(17) -0.018(16)
C42A_4 0.05(5) 0.03(3) 0.05(4) -0.01(3) -0.01(3) 0.00(3)
C43A_4 0.05(5) 0.05(5) 0.06(5) -0.02(4) 0.00(4) -0.01(4)
C42B_4 0.05(5) 0.03(3) 0.05(4) -0.01(3) -0.01(3) 0.00(3)
C43B_4 0.05(5) 0.05(5) 0.06(5) -0.02(4) 0.00(4) -0.01(4)
C42C_4 0.10(9) 0.05(5) 0.09(7) -0.03(5) -0.04(6) 0.00(5)
C43C_4 0.05(7) 0.05(5) 0.13(10) -0.03(6) -0.01(6) -0.01(4)
C42D_4 0.10(9) 0.05(5) 0.09(7) -0.03(5) -0.04(6) 0.00(5)
C43D_4 0.05(7) 0.05(5) 0.13(10) -0.03(6) -0.01(6) -0.01(4)
Cl1A_5 0.18(3) 0.19(3) 0.101(18) 0.04(2) -0.05(2) -0.16(3)
Cl1B_5 0.14(4) 0.24(7) 0.11(3) -0.08(4) 0.04(3) -0.14(5)
Cl2_5 0.055(5) 0.055(5) 0.057(5) -0.020(4) -0.002(4) -0.017(4)
O1_5 0.040(14) 0.068(15) 0.067(15) -0.028(12) -0.009(11) -0.023(12)
C1_5 0.042(19) 0.045(17) 0.041(16) -0.010(13) -0.002(14) -0.025(15)
C2_5 0.05(2) 0.042(16) 0.034(14) -0.008(12) -0.002(13) -0.026(15)
C3_5 0.042(18) 0.035(15) 0.032(13) -0.006(11) -0.001(12) -0.021(13)
C4_5 0.036(17) 0.035(14) 0.035(14) -0.008(11) -0.002(12) -0.019(13)
C5_5 0.038(18) 0.039(15) 0.034(14) -0.006(12) -0.003(12) -0.021(14)
C6_5 0.05(2) 0.057(19) 0.041(16) -0.020(14) 0.007(14) -0.035(17)
C7_5 0.05(2) 0.043(17) 0.044(16) -0.020(13) 0.010(14) -0.027(16)
C8_5 0.05(2) 0.038(15) 0.029(14) -0.008(12) 0.002(13) -0.022(15)
C9_5 0.06(2) 0.038(16) 0.029(14) -0.009(12) 0.006(13) -0.019(15)
C10_5 0.07(2) 0.048(18) 0.036(16) -0.013(14) 0.008(15) -0.023(17)
C11_5 0.08(3) 0.044(19) 0.05(2) -0.020(16) 0.012(19) -0.021(19)
C12_5 0.06(3) 0.05(2) 0.07(2) -0.021(19) 0.01(2) 0.00(2)
C13_5 0.05(2) 0.05(2) 0.07(2) -0.023(18) 0.005(18) -0.009(18)
C14_5 0.04(2) 0.046(18) 0.038(16) -0.012(13) 0.005(14) -0.012(15)
C15_5 0.042(19) 0.049(18) 0.035(15) -0.011(13) 0.003(13) -0.020(15)
C16_5 0.04(2) 0.06(2) 0.051(19) -0.019(16) 0.004(15) -0.016(17)
C17_5 0.05(2) 0.08(3) 0.05(2) -0.017(18) -0.002(16) -0.04(2)
C18_5 0.06(2) 0.06(2) 0.043(17) -0.009(15) -0.001(15) -0.037(18)
C19_5 0.044(19) 0.042(16) 0.035(14) -0.003(12) 0.000(13) -0.024(15)
C20_5 0.039(18) 0.039(15) 0.031(14) -0.005(12) 0.001(12) -0.019(14)
C21_5 0.040(18) 0.032(14) 0.030(13) -0.006(11) 0.002(12) -0.016(13)
C22_5 0.034(17) 0.040(15) 0.035(14) -0.006(12) 0.000(12) -0.018(13)
C23_5 0.041(18) 0.035(15) 0.039(15) -0.011(12) 0.001(13) -0.015(14)
C24_5 0.038(17) 0.035(14) 0.031(14) -0.006(11) -0.003(12) -0.016(13)
C25_5 0.042(18) 0.037(15) 0.035(14) -0.008(12) -0.002(12) -0.019(14)
C26_5 0.05(2) 0.041(17) 0.050(18) -0.014(14) -0.009(15) -0.014(15)
C27_5 0.07(2) 0.041(18) 0.06(2) -0.019(16) -0.008(18) -0.023(17)
C28_5 0.05(2) 0.052(19) 0.054(19) -0.021(16) -0.006(16) -0.028(17)
C29_5 0.039(19) 0.053(19) 0.048(17) -0.017(15) -0.005(14) -0.022(16)
C30_5 0.037(17) 0.040(16) 0.032(14) -0.006(12) 0.000(12) -0.020(14)
C31_5 0.032(16) 0.040(15) 0.032(13) -0.007(11) 0.003(12) -0.020(13)
C32_5 0.045(19) 0.043(17) 0.040(15) -0.002(13) -0.007(13) -0.026(15)
C33_5 0.034(18) 0.042(17) 0.048(17) 0.001(13) -0.008(14) -0.015(14)
C34_5 0.041(18) 0.034(15) 0.040(15) -0.002(12) 0.001(13) -0.016(14)
C35_5 0.041(18) 0.038(15) 0.032(14) -0.005(12) 0.001(12) -0.021(14)
C36_5 0.029(16) 0.035(14) 0.030(13) -0.002(11) 0.001(11) -0.017(12)
C37_5 0.037(17) 0.033(14) 0.033(14) -0.004(11) 0.000(12) -0.019(13)
C38_5 0.06(2) 0.09(3) 0.08(3) -0.06(2) 0.01(2) -0.05(2)
C39A_5 0.04(4) 0.09(5) 0.07(5) -0.04(4) 0.01(3) -0.04(4)
C40A_5 0.08(6) 0.13(6) 0.07(5) 0.03(5) -0.03(4) -0.07(5)
C39B_5 0.05(8) 0.10(10) 0.10(9) -0.04(7) -0.01(6) -0.05(7)
C40B_5 0.13(12) 0.18(15) 0.11(10) -0.04(10) -0.01(9) -0.12(12)
C41_5 0.029(17) 0.052(18) 0.050(17) -0.020(14) 0.000(13) -0.015(14)
C42_5 0.028(17) 0.052(18) 0.046(17) -0.019(14) -0.007(13) -0.002(14)
C43_5 0.04(2) 0.046(18) 0.044(17) -0.009(14) -0.004(15) -0.005(15)
Cl1A_6 0.18(2) 0.097(13) 0.122(15) 0.004(12) -0.038(15) -0.102(15)
Cl1B_6 0.23(13) 0.17(9) 0.15(8) -0.06(8) 0.08(8) -0.17(10)
Cl2_6 0.053(5) 0.057(5) 0.055(5) -0.017(4) -0.006(4) -0.015(4)
O1_6 0.060(16) 0.046(12) 0.060(14) -0.025(11) -0.006(11) -0.023(11)
C1_6 0.05(2) 0.040(16) 0.035(14) -0.011(12) 0.000(13) -0.025(15)
C2_6 0.041(18) 0.040(15) 0.033(14) -0.008(12) -0.003(12) -0.022(14)
C3_6 0.036(17) 0.041(15) 0.032(14) -0.008(12) 0.001(12) -0.022(13)
C4_6 0.038(17) 0.035(14) 0.035(14) -0.009(11) -0.001(12) -0.020(13)
C5_6 0.038(17) 0.039(15) 0.035(14) -0.012(12) 0.002(12) -0.018(14)
C6_6 0.05(2) 0.047(17) 0.036(15) -0.007(13) -0.004(14) -0.032(16)
C7_6 0.05(2) 0.049(18) 0.039(16) -0.004(13) -0.009(14) -0.026(16)
C8_6 0.042(18) 0.042(16) 0.031(14) -0.003(12) -0.004(12) -0.025(14)
C9_6 0.041(19) 0.044(17) 0.034(14) -0.002(12) -0.004(13) -0.020(15)
C10_6 0.040(19) 0.051(18) 0.041(16) 0.001(14) -0.009(14) -0.021(16)
C11_6 0.04(2) 0.06(2) 0.049(19) 0.005(16) -0.007(15) -0.017(16)
C12_6 0.05(2) 0.05(2) 0.07(2) -0.007(18) -0.006(18) -0.009(18)
C13_6 0.05(2) 0.043(18) 0.07(2) -0.009(16) -0.012(17) -0.010(16)
C14_6 0.04(2) 0.039(16) 0.040(16) -0.003(13) -0.006(14) -0.016(14)
C15_6 0.05(2) 0.039(16) 0.036(15) -0.005(12) -0.002(13) -0.022(15)
C16_6 0.06(2) 0.038(17) 0.06(2) -0.011(15) -0.007(17) -0.022(17)
C17_6 0.07(3) 0.046(19) 0.055(19) -0.013(15) -0.007(17) -0.032(18)
C18_6 0.05(2) 0.051(18) 0.046(17) -0.006(14) -0.004(15) -0.033(17)
C19_6 0.037(18) 0.041(15) 0.036(14) -0.006(12) 0.005(12) -0.023(14)
C20_6 0.046(19) 0.041(16) 0.028(13) -0.006(12) 0.000(12) -0.025(14)
C21_6 0.036(17) 0.040(15) 0.031(14) -0.008(12) 0.002(12) -0.020(13)
C22_6 0.039(17) 0.037(15) 0.034(14) -0.010(12) 0.003(12) -0.020(13)
C23_6 0.034(17) 0.036(15) 0.039(15) -0.013(12) -0.002(12) -0.011(13)
C24_6 0.039(18) 0.037(15) 0.033(14) -0.008(12) 0.000(12) -0.020(13)
C25_6 0.034(17) 0.040(15) 0.036(14) -0.010(12) -0.001(12) -0.018(13)
C26_6 0.036(19) 0.053(18) 0.054(18) -0.023(15) -0.002(14) -0.017(15)
C27_6 0.034(19) 0.07(2) 0.06(2) -0.027(18) -0.005(15) -0.023(17)
C28_6 0.04(2) 0.06(2) 0.06(2) -0.023(17) -0.011(16) -0.025(17)
C29_6 0.040(19) 0.047(17) 0.044(16) -0.017(14) -0.006(14) -0.017(15)
C30_6 0.038(18) 0.038(15) 0.034(14) -0.010(12) -0.003(12) -0.018(13)
C31_6 0.040(17) 0.034(14) 0.030(13) -0.007(11) 0.001(12) -0.019(13)
C32_6 0.04(2) 0.040(16) 0.041(15) -0.015(13) 0.002(14) -0.021(14)
C33_6 0.04(2) 0.044(17) 0.047(17) -0.020(14) 0.009(14) -0.023(15)
C34_6 0.032(17) 0.044(16) 0.045(16) -0.012(13) 0.005(13) -0.016(14)
C35_6 0.045(19) 0.040(15) 0.032(14) -0.009(12) -0.001(13) -0.022(14)
C36_6 0.033(16) 0.032(13) 0.032(13) -0.006(11) 0.001(11) -0.017(12)
C37_6 0.038(17) 0.030(13) 0.034(14) -0.007(11) 0.000(12) -0.018(13)
C38_6 0.07(3) 0.05(2) 0.06(2) -0.009(16) -0.022(18) -0.032(19)
C39_6 0.12(4) 0.07(3) 0.08(3) 0.00(2) -0.03(3) -0.07(3)
C40_6 0.18(6) 0.12(4) 0.10(4) -0.02(3) -0.01(4) -0.11(5)
C41_6 0.05(2) 0.032(15) 0.047(17) -0.011(13) -0.011(15) -0.013(14)
C42_6 0.05(2) 0.037(16) 0.043(17) -0.018(13) -0.011(15) 0.000(15)
C43_6 0.05(2) 0.05(2) 0.043(17) -0.009(15) 0.000(15) -0.010(17)

loop_
_atom_type_symbol
_atom_type_description
_atom_type_scat_dispersion_real
_atom_type_scat_dispersion_imag
_atom_type_scat_source
C C 0.0181 0.0091 'International Tables Vol C Tables 4.2.6.8 and 6.1.1.4'
O O 0.0492 0.0322 'International Tables Vol C Tables 4.2.6.8 and 6.1.1.4'
Cl Cl 0.3639 0.7018 'International Tables Vol C Tables 4.2.6.8 and 6.1.1.4'
H H 0.0000 0.0000 'International Tables Vol C Tables 4.2.6.8 and 6.1.1.4'

loop_
_geom_angle_atom_site_label_1
_geom_angle_atom_site_label_2
_geom_angle_atom_site_label_3
_geom_angle
O1_1 C1_1 C5_1 127(3)
O1_1 C1_1 C2_1 127(3)
C5_1 C1_1 C2_1 106(2)
C6_1 C2_1 C3_1 123(3)
C6_1 C2_1 C1_1 129(3)
C3_1 C2_1 C1_1 108(3)
C2_1 C3_1 C21_1 119(3)
C2_1 C3_1 C4_1 108(2)
C21_1 C3_1 C4_1 134(3)
C5_1 C4_1 C37_1 119(3)
C5_1 C4_1 C3_1 107(2)
C37_1 C4_1 C3_1 134(2)
C22_1 C5_1 C4_1 122(3)
C22_1 C5_1 C1_1 128(3)
C4_1 C5_1 C1_1 109(3)
C7_1 C6_1 C2_1 117(3)
C7_1 C6_1 C38_1 121(3)
C2_1 C6_1 C38_1 122(3)
C6_1 C7_1 C8_1 123(3)
C6_1 C7_1 H7_1 118.5
C8_1 C7_1 H7_1 118.5
C7_1 C8_1 C21_1 119(3)
C7_1 C8_1 C9_1 122(3)
C21_1 C8_1 C9_1 119(3)
C14_1 C9_1 C10_1 118(3)
C14_1 C9_1 C8_1 120(3)
C10_1 C9_1 C8_1 122(3)
C11_1 C10_1 C9_1 121(3)
C11_1 C10_1 H10_1 119.5
C9_1 C10_1 H10_1 119.5
C10_1 C11_1 C12_1 120(3)
C10_1 C11_1 H11_1 120.0
C12_1 C11_1 H11_1 120.0
C13_1 C12_1 C11_1 120(3)
C13_1 C12_1 H12_1 119.8
C11_1 C12_1 H12_1 119.8
C12_1 C13_1 C14_1 121(3)
C12_1 C13_1 H13_1 119.4
C14_1 C13_1 H13_1 119.4
C9_1 C14_1 C13_1 119(3)
C9_1 C14_1 C15_1 120(3)
C13_1 C14_1 C15_1 121(3)
C16_1 C15_1 C20_1 119(3)
C16_1 C15_1 C14_1 122(3)
C20_1 C15_1 C14_1 119(3)
C17_1 C16_1 C15_1 121(3)
C17_1 C16_1 H16_1 119.3
C15_1 C16_1 H16_1 119.3
C16_1 C17_1 C18_1 120(3)
C16_1 C17_1 H17_1 119.8
C18_1 C17_1 H17_1 119.8
C19_1 C18_1 C17_1 120(3)
C19_1 C18_1 H18_1 120.2
C17_1 C18_1 H18_1 120.2
C18_1 C19_1 C20_1 122(3)
C18_1 C19_1 H19_1 119.2
C20_1 C19_1 H19_1 119.2
C15_1 C20_1 C19_1 118(3)
C15_1 C20_1 C21_1 120(3)
C19_1 C20_1 C21_1 122(3)
C3_1 C21_1 C8_1 117(3)
C3_1 C21_1 C20_1 124(3)
C8_1 C21_1 C20_1 118(3)
C23_1 C22_1 C5_1 117(3)
C23_1 C22_1 C41_1 120(3)
C5_1 C22_1 C41_1 122(3)
C22_1 C23_1 C24_1 123(3)
C22_1 C23_1 H23_1 118.7
C24_1 C23_1 H23_1 118.7
C23_1 C24_1 C37_1 120(3)
C23_1 C24_1 C25_1 121(3)
C37_1 C24_1 C25_1 119(2)
C26_1 C25_1 C30_1 119(3)
C26_1 C25_1 C24_1 121(3)
C30_1 C25_1 C24_1 120(3)
C27_1 C26_1 C25_1 122(3)
C27_1 C26_1 H26_1 118.9
C25_1 C26_1 H26_1 118.9
C26_1 C27_1 C28_1 119(3)
C26_1 C27_1 H27_1 120.5
C28_1 C27_1 H27_1 120.5
C29_1 C28_1 C27_1 120(3)
C29_1 C28_1 H28_1 119.9
C27_1 C28_1 H28_1 119.9
C28_1 C29_1 C30_1 122(3)
C28_1 C29_1 H29_1 119.2
C30_1 C29_1 H29_1 119.2
C29_1 C30_1 C25_1 118(3)
C29_1 C30_1 C31_1 122(3)
C25_1 C30_1 C31_1 119(3)
C36_1 C31_1 C32_1 118(3)
C36_1 C31_1 C30_1 121(2)
C32_1 C31_1 C30_1 121(3)
C33_1 C32_1 C31_1 121(3)
C33_1 C32_1 H32_1 119.4
C31_1 C32_1 H32_1 119.4
C32_1 C33_1 C34_1 120(3)
C32_1 C33_1 H33_1 119.9
C34_1 C33_1 H33_1 119.9
C35_1 C34_1 C33_1 119(3)
C35_1 C34_1 H34_1 120.3
C33_1 C34_1 H34_1 120.3
C34_1 C35_1 C36_1 122(3)
C34_1 C35_1 H35_1 118.9
C36_1 C35_1 H35_1 118.9
C35_1 C36_1 C31_1 119(2)
C35_1 C36_1 C37_1 121(3)
C31_1 C36_1 C37_1 120(3)
C4_1 C37_1 C24_1 116(2)
C4_1 C37_1 C36_1 125(3)
C24_1 C37_1 C36_1 118(2)
C39_1 C38_1 C6_1 113(3)
C39_1 C38_1 H38A_1 108.9
C6_1 C38_1 H38A_1 108.9
C39_1 C38_1 H38B_1 108.9
C6_1 C38_1 H38B_1 108.9
H38A_1 C38_1 H38B_1 107.7
C38_1 C39_1 C40_1 112(3)
C38_1 C39_1 H39A_1 109.2
C40_1 C39_1 H39A_1 109.2
C38_1 C39_1 H39B_1 109.2
C40_1 C39_1 H39B_1 109.2
H39A_1 C39_1 H39B_1 107.9
C39_1 C40_1 Cl1A_1 114(3)
C39_1 C40_1 Cl1B_1 110(4)
C39_1 C40_1 H40A_1 108.8
Cl1A_1 C40_1 H40A_1 108.8
Cl1B_1 C40_1 H40A_1 140.5
C39_1 C40_1 H40B_1 108.8
Cl1A_1 C40_1 H40B_1 108.8
H40A_1 C40_1 H40B_1 107.7
C39_1 C40_1 H40C_1 109.7
Cl1B_1 C40_1 H40C_1 109.7
C39_1 C40_1 H40D_1 109.7
Cl1B_1 C40_1 H40D_1 109.7
H40C_1 C40_1 H40D_1 108.2
C22_1 C41_1 C42_1 112(3)
C22_1 C41_1 H41A_1 109.2
C42_1 C41_1 H41A_1 109.2
C22_1 C41_1 H41B_1 109.2
C42_1 C41_1 H41B_1 109.2
H41A_1 C41_1 H41B_1 107.9
C43_1 C42_1 C41_1 115(3)
C43_1 C42_1 H42A_1 108.5
C41_1 C42_1 H42A_1 108.5
C43_1 C42_1 H42B_1 108.5
C41_1 C42_1 H42B_1 108.5
H42A_1 C42_1 H42B_1 107.5
C42_1 C43_1 Cl2_1 113(3)
C42_1 C43_1 H43A_1 109.0
Cl2_1 C43_1 H43A_1 109.0
C42_1 C43_1 H43B_1 109.0
Cl2_1 C43_1 H43B_1 109.0
H43A_1 C43_1 H43B_1 107.8
O1_2 C1_2 C5_2 127(3)
O1_2 C1_2 C2_2 127(3)
C5_2 C1_2 C2_2 106(2)
C6_2 C2_2 C3_2 123(3)
C6_2 C2_2 C1_2 128(3)
C3_2 C2_2 C1_2 109(2)
C2_2 C3_2 C21_2 119(2)
C2_2 C3_2 C4_2 107(2)
C21_2 C3_2 C4_2 134(3)
C37_2 C4_2 C5_2 119(3)
C37_2 C4_2 C3_2 134(3)
C5_2 C4_2 C3_2 107(2)
C22_2 C5_2 C4_2 123(3)
C22_2 C5_2 C1_2 127(3)
C4_2 C5_2 C1_2 109(3)
C7_2 C6_2 C2_2 116(3)
C7_2 C6_2 C38_2 121(3)
C2_2 C6_2 C38_2 122(3)
C6_2 C7_2 C8_2 123(3)
C6_2 C7_2 H7_2 118.5
C8_2 C7_2 H7_2 118.5
C7_2 C8_2 C21_2 120(3)
C7_2 C8_2 C9_2 120(3)
C21_2 C8_2 C9_2 120(3)
C10_2 C9_2 C14_2 119(3)
C10_2 C9_2 C8_2 121(3)
C14_2 C9_2 C8_2 119(3)
C11_2 C10_2 C9_2 121(3)
C11_2 C10_2 H10_2 119.4
C9_2 C10_2 H10_2 119.4
C10_2 C11_2 C12_2 120(3)
C10_2 C11_2 H11_2 120.0
C12_2 C11_2 H11_2 120.0
C13_2 C12_2 C11_2 120(3)
C13_2 C12_2 H12_2 120.0
C11_2 C12_2 H12_2 120.0
C12_2 C13_2 C14_2 121(3)
C12_2 C13_2 H13_2 119.4
C14_2 C13_2 H13_2 119.4
C13_2 C14_2 C9_2 118(3)
C13_2 C14_2 C15_2 122(3)
C9_2 C14_2 C15_2 120(3)
C16_2 C15_2 C20_2 118(3)
C16_2 C15_2 C14_2 122(3)
C20_2 C15_2 C14_2 120(3)
C17_2 C16_2 C15_2 122(3)
C17_2 C16_2 H16_2 119.0
C15_2 C16_2 H16_2 119.0
C16_2 C17_2 C18_2 120(3)
C16_2 C17_2 H17_2 120.2
C18_2 C17_2 H17_2 120.2
C19_2 C18_2 C17_2 120(3)
C19_2 C18_2 H18_2 119.8
C17_2 C18_2 H18_2 119.8
C18_2 C19_2 C20_2 121(3)
C18_2 C19_2 H19_2 119.3
C20_2 C19_2 H19_2 118.0
C19_2 C20_2 C15_2 118(3)
C19_2 C20_2 C21_2 121(3)
C15_2 C20_2 C21_2 120(2)
C3_2 C21_2 C8_2 117(3)
C3_2 C21_2 C20_2 125(2)
C8_2 C21_2 C20_2 118(2)
C23_2 C22_2 C5_2 116(3)
C23_2 C22_2 C41_2 121(3)
C5_2 C22_2 C41_2 123(3)
C22_2 C23_2 C24_2 123(3)
C22_2 C23_2 H23_2 118.5
C24_2 C23_2 H23_2 118.5
C23_2 C24_2 C37_2 120(3)
C23_2 C24_2 C25_2 122(3)
C37_2 C24_2 C25_2 118(3)
C26_2 C25_2 C30_2 118(3)
C26_2 C25_2 C24_2 121(3)
C30_2 C25_2 C24_2 121(3)
C27_2 C26_2 C25_2 121(4)
C27_2 C26_2 H26_2 119.6
C25_2 C26_2 H26_2 119.6
C28_2 C27_2 C26_2 120(4)
C28_2 C27_2 H27_2 119.9
C26_2 C27_2 H27_2 119.9
C27_2 C28_2 C29_2 120(3)
C27_2 C28_2 H28_2 119.9
C29_2 C28_2 H28_2 119.9
C28_2 C29_2 C30_2 121(4)
C28_2 C29_2 H29_2 119.3
C30_2 C29_2 H29_2 119.3
C29_2 C30_2 C25_2 119(3)
C29_2 C30_2 C31_2 122(3)
C25_2 C30_2 C31_2 119(3)
C32_2 C31_2 C36_2 119(3)
C32_2 C31_2 C30_2 121(3)
C36_2 C31_2 C30_2 120(3)
C33_2 C32_2 C31_2 122(3)
C33_2 C32_2 H32_2 119.2
C31_2 C32_2 H32_2 119.2
C32_2 C33_2 C34_2 120(3)
C32_2 C33_2 H33_2 120.0
C34_2 C33_2 H33_2 120.0
C35_2 C34_2 C33_2 120(3)
C35_2 C34_2 H34_2 120.2
C33_2 C34_2 H34_2 120.2
C34_2 C35_2 C36_2 122(3)
C34_2 C35_2 H35_2 118.9
C36_2 C35_2 H35_2 118.9
C35_2 C36_2 C31_2 118(3)
C35_2 C36_2 C37_2 122(3)
C31_2 C36_2 C37_2 120(3)
C4_2 C37_2 C24_2 116(3)
C4_2 C37_2 C36_2 125(3)
C24_2 C37_2 C36_2 118(3)
C6_2 C38_2 C39_2 112(2)
C6_2 C38_2 H38A_2 109.3
C39_2 C38_2 H38A_2 109.3
C6_2 C38_2 H38B_2 109.3
C39_2 C38_2 H38B_2 109.3
H38A_2 C38_2 H38B_2 108.0
C40_2 C39_2 C38_2 115(3)
C40_2 C39_2 H39A_2 108.6
C38_2 C39_2 H39A_2 108.6
C40_2 C39_2 H39B_2 108.6
C38_2 C39_2 H39B_2 108.6
H39A_2 C39_2 H39B_2 107.5
C39_2 C40_2 Cl1_2 113(2)
C39_2 C40_2 H40A_2 109.0
Cl1_2 C40_2 H40A_2 109.0
C39_2 C40_2 H40B_2 109.0
Cl1_2 C40_2 H40B_2 109.0
H40A_2 C40_2 H40B_2 107.8
C22_2 C41_2 C42_2 115(3)
C22_2 C41_2 H41A_2 108.5
C42_2 C41_2 H41A_2 108.5
C22_2 C41_2 H41B_2 108.5
C42_2 C41_2 H41B_2 108.5
H41A_2 C41_2 H41B_2 107.5
C43B_2 C42_2 C41_2 113(9)
C43A_2 C42_2 C41_2 109(3)
C43B_2 C42_2 H42A_2 126.3
C43A_2 C42_2 H42A_2 110.0
C41_2 C42_2 H42A_2 110.0
C43A_2 C42_2 H42B_2 110.0
C41_2 C42_2 H42B_2 110.0
H42A_2 C42_2 H42B_2 108.3
C43B_2 C42_2 H42C_2 109.1
C41_2 C42_2 H42C_2 109.1
C43B_2 C42_2 H42D_2 109.1
C41_2 C42_2 H42D_2 109.1
H42C_2 C42_2 H42D_2 107.8
C42_2 C43A_2 Cl2A_2 111(4)
C42_2 C43A_2 H43A_2 109.3
Cl2A_2 C43A_2 H43A_2 109.3
C42_2 C43A_2 H43B_2 109.3
Cl2A_2 C43A_2 H43B_2 109.3
H43A_2 C43A_2 H43B_2 108.0
C42_2 C43B_2 Cl2B_2 104(7)
C42_2 C43B_2 H43C_2 110.9
Cl2B_2 C43B_2 H43C_2 110.9
C42_2 C43B_2 H43D_2 110.9
Cl2B_2 C43B_2 H43D_2 110.9
H43C_2 C43B_2 H43D_2 108.9
O1_3 C1_3 C2_3 128(3)
O1_3 C1_3 C5_3 126(3)
C2_3 C1_3 C5_3 106(2)
C6_3 C2_3 C3_3 122(3)
C6_3 C2_3 C1_3 129(3)
C3_3 C2_3 C1_3 109(2)
C2_3 C3_3 C21_3 119(2)
C2_3 C3_3 C4_3 107(2)
C21_3 C3_3 C4_3 133(2)
C5_3 C4_3 C37_3 119(3)
C5_3 C4_3 C3_3 107(2)
C37_3 C4_3 C3_3 134(3)
C4_3 C5_3 C22_3 124(3)
C4_3 C5_3 C1_3 108(3)
C22_3 C5_3 C1_3 127(3)
C7_3 C6_3 C2_3 117(3)
C7_3 C6_3 C38_3 121(3)
C2_3 C6_3 C38_3 123(3)
C6_3 C7_3 C8_3 122(3)
C6_3 C7_3 H7_3 118.8
C8_3 C7_3 H7_3 120.0
C7_3 C8_3 C21_3 120(3)
C7_3 C8_3 C9_3 121(3)
C21_3 C8_3 C9_3 119(3)
C14_3 C9_3 C10_3 118(3)
C14_3 C9_3 C8_3 120(3)
C10_3 C9_3 C8_3 122(3)
C11_3 C10_3 C9_3 121(3)
C11_3 C10_3 H10_3 119.4
C9_3 C10_3 H10_3 119.4
C12_3 C11_3 C10_3 120(3)
C12_3 C11_3 H11_3 120.2
C10_3 C11_3 H11_3 120.2
C13_3 C12_3 C11_3 121(4)
C13_3 C12_3 H12_3 119.6
C11_3 C12_3 H12_3 119.6
C12_3 C13_3 C14_3 121(4)
C12_3 C13_3 H13_3 119.3
C14_3 C13_3 H13_3 119.3
C13_3 C14_3 C9_3 118(3)
C13_3 C14_3 C15_3 122(3)
C9_3 C14_3 C15_3 120(3)
C16_3 C15_3 C20_3 119(3)
C16_3 C15_3 C14_3 122(3)
C20_3 C15_3 C14_3 119(3)
C17_3 C16_3 C15_3 121(3)
C17_3 C16_3 H16_3 119.4
C15_3 C16_3 H16_3 119.4
C16_3 C17_3 C18_3 120(3)
C16_3 C17_3 H17_3 119.8
C18_3 C17_3 H17_3 119.8
C17_3 C18_3 C19_3 120(3)
C17_3 C18_3 H18_3 120.0
C19_3 C18_3 H18_3 120.0
C18_3 C19_3 C20_3 121(3)
C18_3 C19_3 H19_3 119.6
C20_3 C19_3 H19_3 119.6
C15_3 C20_3 C19_3 119(3)
C15_3 C20_3 C21_3 120(3)
C19_3 C20_3 C21_3 121(3)
C3_3 C21_3 C8_3 117(2)
C3_3 C21_3 C20_3 125(3)
C8_3 C21_3 C20_3 119(3)
C23_3 C22_3 C5_3 116(3)
C23_3 C22_3 C41_3 121(3)
C5_3 C22_3 C41_3 123(3)
C22_3 C23_3 C24_3 122(3)
C22_3 C23_3 H23_3 119.0
C24_3 C23_3 H23_3 119.0
C23_3 C24_3 C37_3 121(2)
C23_3 C24_3 C25_3 120(3)
C37_3 C24_3 C25_3 119(3)
C30_3 C25_3 C26_3 120(3)
C30_3 C25_3 C24_3 120(3)
C26_3 C25_3 C24_3 121(3)
C27_3 C26_3 C25_3 121(3)
C27_3 C26_3 H26_3 119.7
C25_3 C26_3 H26_3 119.7
C28_3 C27_3 C26_3 120(3)
C28_3 C27_3 H27_3 120.2
C26_3 C27_3 H27_3 120.2
C29_3 C28_3 C27_3 121(3)
C29_3 C28_3 H28_3 121.0
C27_3 C28_3 H28_3 119.7
C28_3 C29_3 C30_3 121(3)
C28_3 C29_3 H29_3 119.3
C30_3 C29_3 H29_3 119.3
C25_3 C30_3 C29_3 118(3)
C25_3 C30_3 C31_3 120(2)
C29_3 C30_3 C31_3 122(3)
C32_3 C31_3 C36_3 118(3)
C32_3 C31_3 C30_3 122(2)
C36_3 C31_3 C30_3 120(3)
C33_3 C32_3 C31_3 122(3)
C33_3 C32_3 H32_3 120.0
C31_3 C32_3 H32_3 118.9
C32_3 C33_3 C34_3 119(3)
C32_3 C33_3 H33_3 120.4
C34_3 C33_3 H33_3 120.4
C35_3 C34_3 C33_3 120(3)
C35_3 C34_3 H34_3 120.2
C33_3 C34_3 H34_3 120.2
C34_3 C35_3 C36_3 123(3)
C34_3 C35_3 H35_3 118.7
C36_3 C35_3 H35_3 118.7
C35_3 C36_3 C31_3 118(3)
C35_3 C36_3 C37_3 122(2)
C31_3 C36_3 C37_3 120(2)
C24_3 C37_3 C4_3 116(2)
C24_3 C37_3 C36_3 119(2)
C4_3 C37_3 C36_3 125(2)
C6_3 C38_3 C39C_3 113(5)
C6_3 C38_3 C39A_3 113(3)
C6_3 C38_3 H38A_3 109.0
C39A_3 C38_3 H38A_3 109.0
C6_3 C38_3 H38B_3 109.0
C39A_3 C38_3 H38B_3 109.0
H38A_3 C38_3 H38B_3 107.8
C6_3 C38_3 H38C_3 109.0
C39A_3 C38_3 H38C_3 109.0
H38B_3 C38_3 H38C_3 107.8
C6_3 C38_3 H38D_3 109.0
C39A_3 C38_3 H38D_3 109.0
H38A_3 C38_3 H38D_3 107.8
H38C_3 C38_3 H38D_3 107.8
C6_3 C38_3 H38E_3 109.0
C39C_3 C38_3 H38E_3 109.0
C6_3 C38_3 H38F_3 109.0
C39C_3 C38_3 H38F_3 109.0
H38E_3 C38_3 H38F_3 107.8
C6_3 C38_3 H38G_3 109.0
C39C_3 C38_3 H38G_3 109.0
H38F_3 C38_3 H38G_3 107.8
C6_3 C38_3 H38H_3 109.0
C39C_3 C38_3 H38H_3 109.0
H38E_3 C38_3 H38H_3 107.8
H38G_3 C38_3 H38H_3 107.8
C40A_3 C39A_3 C38_3 112(4)
C40A_3 C39A_3 H39A_3 109.2
C38_3 C39A_3 H39A_3 109.2
C40A_3 C39A_3 H39B_3 109.2
C38_3 C39A_3 H39B_3 109.2
H39A_3 C39A_3 H39B_3 109.0
C39A_3 C40A_3 Cl1A_3 115(4)
C39A_3 C40A_3 H40A_3 108.6
Cl1A_3 C40A_3 H40A_3 108.6
C39A_3 C40A_3 H40B_3 108.6
Cl1A_3 C40A_3 H40B_3 108.6
H40A_3 C40A_3 H40B_3 107.6
C38_3 C39C_3 C40C_3 108(8)
C38_3 C39C_3 H39E_3 110.2
C40C_3 C39C_3 H39E_3 110.2
C38_3 C39C_3 H39F_3 110.2
C40C_3 C39C_3 H39F_3 110.2
H39E_3 C39C_3 H39F_3 108.5
C39C_3 C40C_3 Cl1C_3 114(8)
C39C_3 C40C_3 H40E_3 108.8
Cl1C_3 C40C_3 H40E_3 108.8
C39C_3 C40C_3 H40F_3 110.0
Cl1C_3 C40C_3 H40F_3 108.8
H40E_3 C40C_3 H40F_3 107.7
C22_3 C41_3 C42_3 112(2)
C22_3 C41_3 H41A_3 109.1
C42_3 C41_3 H41A_3 109.1
C22_3 C41_3 H41B_3 109.1
C42_3 C41_3 H41B_3 109.1
H41A_3 C41_3 H41B_3 107.9
C43_3 C42_3 C41_3 115(3)
C43_3 C42_3 H42A_3 108.4
C41_3 C42_3 H42A_3 108.4
C43_3 C42_3 H42B_3 108.4
C41_3 C42_3 H42B_3 108.4
H42A_3 C42_3 H42B_3 107.5
C42_3 C43_3 Cl2_3 113(2)
C42_3 C43_3 H43A_3 109.0
Cl2_3 C43_3 H43A_3 109.0
C42_3 C43_3 H43B_3 109.0
Cl2_3 C43_3 H43B_3 109.0
H43A_3 C43_3 H43B_3 107.8
O1_4 C1_4 C5_4 127(3)
O1_4 C1_4 C2_4 126(3)
C5_4 C1_4 C2_4 106(2)
C3_4 C2_4 C6_4 123(3)
C3_4 C2_4 C1_4 109(3)
C6_4 C2_4 C1_4 127(3)
C2_4 C3_4 C21_4 119(3)
C2_4 C3_4 C4_4 107(2)
C21_4 C3_4 C4_4 133(3)
C37_4 C4_4 C5_4 120(3)
C37_4 C4_4 C3_4 134(2)
C5_4 C4_4 C3_4 106(2)
C22_4 C5_4 C4_4 122(3)
C22_4 C5_4 C1_4 129(3)
C4_4 C5_4 C1_4 109(3)
C7_4 C6_4 C2_4 116(3)
C7_4 C6_4 C38_4 121(3)
C2_4 C6_4 C38_4 123(3)
C6_4 C7_4 C8_4 123(3)
C6_4 C7_4 H7_4 118.7
C8_4 C7_4 H7_4 118.7
C7_4 C8_4 C21_4 120(3)
C7_4 C8_4 C9_4 120(3)
C21_4 C8_4 C9_4 119(3)
C14_4 C9_4 C10_4 119(3)
C14_4 C9_4 C8_4 120(3)
C10_4 C9_4 C8_4 121(3)
C11_4 C10_4 C9_4 122(3)
C11_4 C10_4 H10_4 119.2
C9_4 C10_4 H10_4 119.2
C10_4 C11_4 C12_4 120(3)
C10_4 C11_4 H11_4 120.2
C12_4 C11_4 H11_4 120.2
C13_4 C12_4 C11_4 120(3)
C13_4 C12_4 H12_4 121.0
C11_4 C12_4 H12_4 119.9
C12_4 C13_4 C14_4 121(3)
C12_4 C13_4 H13_4 119.5
C14_4 C13_4 H13_4 118.0
C9_4 C14_4 C13_4 119(3)
C9_4 C14_4 C15_4 119(2)
C13_4 C14_4 C15_4 121(3)
C20_4 C15_4 C16_4 119(3)
C20_4 C15_4 C14_4 120(3)
C16_4 C15_4 C14_4 121(2)
C17_4 C16_4 C15_4 121(3)
C17_4 C16_4 H16_4 119.5
C15_4 C16_4 H16_4 119.5
C16_4 C17_4 C18_4 120(3)
C16_4 C17_4 H17_4 120.0
C18_4 C17_4 H17_4 120.0
C19_4 C18_4 C17_4 120(3)
C19_4 C18_4 H18_4 120.1
C17_4 C18_4 H18_4 120.1
C18_4 C19_4 C20_4 122(3)
C18_4 C19_4 H19_4 119.1
C20_4 C19_4 H19_4 119.1
C19_4 C20_4 C15_4 118(2)
C19_4 C20_4 C21_4 121(2)
C15_4 C20_4 C21_4 120(2)
C3_4 C21_4 C8_4 116(2)
C3_4 C21_4 C20_4 125(3)
C8_4 C21_4 C20_4 118(2)
C23_4 C22_4 C5_4 117(3)
C23_4 C22_4 C41_4 121(3)
C5_4 C22_4 C41_4 122(3)
C22_4 C23_4 C24_4 123(3)
C22_4 C23_4 H23_4 118.7
C24_4 C23_4 H23_4 118.7
C23_4 C24_4 C37_4 120(3)
C23_4 C24_4 C25_4 121(3)
C37_4 C24_4 C25_4 119(3)
C26_4 C25_4 C30_4 118(3)
C26_4 C25_4 C24_4 122(3)
C30_4 C25_4 C24_4 120(3)
C27_4 C26_4 C25_4 121(3)
C27_4 C26_4 H26_4 119.3
C25_4 C26_4 H26_4 119.3
C26_4 C27_4 C28_4 120(3)
C26_4 C27_4 H27_4 120.1
C28_4 C27_4 H27_4 120.1
C29_4 C28_4 C27_4 121(4)
C29_4 C28_4 H28_4 119.6
C27_4 C28_4 H28_4 119.6
C28_4 C29_4 C30_4 121(4)
C28_4 C29_4 H29_4 119.5
C30_4 C29_4 H29_4 119.5
C29_4 C30_4 C25_4 118(3)
C29_4 C30_4 C31_4 122(3)
C25_4 C30_4 C31_4 120(3)
C32_4 C31_4 C36_4 118(3)
C32_4 C31_4 C30_4 122(3)
C36_4 C31_4 C30_4 120(3)
C33_4 C32_4 C31_4 122(3)
C33_4 C32_4 H32_4 119.0
C31_4 C32_4 H32_4 119.0
C32_4 C33_4 C34_4 119(3)
C32_4 C33_4 H33_4 120.4
C34_4 C33_4 H33_4 120.4
C35_4 C34_4 C33_4 120(3)
C35_4 C34_4 H34_4 119.8
C33_4 C34_4 H34_4 119.8
C34_4 C35_4 C36_4 122(3)
C34_4 C35_4 H35_4 119.2
C36_4 C35_4 H35_4 119.2
C35_4 C36_4 C31_4 118(3)
C35_4 C36_4 C37_4 122(3)
C31_4 C36_4 C37_4 120(3)
C4_4 C37_4 C24_4 117(2)
C4_4 C37_4 C36_4 124(2)
C24_4 C37_4 C36_4 119(3)
C6_4 C38_4 C39_4 112(3)
C6_4 C38_4 H38A_4 109.1
C39_4 C38_4 H38A_4 109.1
C6_4 C38_4 H38B_4 109.1
C39_4 C38_4 H38B_4 109.1
H38A_4 C38_4 H38B_4 107.9
C40_4 C39_4 C38_4 115(3)
C40_4 C39_4 H39A_4 108.5
C38_4 C39_4 H39A_4 108.5
C40_4 C39_4 H39B_4 108.5
C38_4 C39_4 H39B_4 108.5
H39A_4 C39_4 H39B_4 107.5
C39_4 C40_4 Cl1_4 113(3)
C39_4 C40_4 H40A_4 109.1
Cl1_4 C40_4 H40A_4 109.1
C39_4 C40_4 H40B_4 109.1
Cl1_4 C40_4 H40B_4 109.1
H40A_4 C40_4 H40B_4 107.8
C42A_4 C41_4 C22_4 113(3)
C42C_4 C41_4 C22_4 112(4)
C42A_4 C41_4 H41A_4 108.9
C42C_4 C41_4 H41A_4 133.8
C22_4 C41_4 H41A_4 108.9
C42A_4 C41_4 H41B_4 108.9
C22_4 C41_4 H41B_4 108.9
H41A_4 C41_4 H41B_4 107.7
C42A_4 C41_4 H41C_4 108.9
C22_4 C41_4 H41C_4 108.9
H41B_4 C41_4 H41C_4 107.7
C42A_4 C41_4 H41D_4 108.9
C22_4 C41_4 H41D_4 108.9
H41A_4 C41_4 H41D_4 107.7
H41C_4 C41_4 H41D_4 107.7
C42C_4 C41_4 H41E_4 109.1
C22_4 C41_4 H41E_4 109.1
C42C_4 C41_4 H41F_4 109.1
C22_4 C41_4 H41F_4 109.1
H41E_4 C41_4 H41F_4 107.8
C42C_4 C41_4 H41G_4 109.1
C22_4 C41_4 H41G_4 109.1
H41F_4 C41_4 H41G_4 107.8
C42C_4 C41_4 H41H_4 109.1
C22_4 C41_4 H41H_4 109.1
H41E_4 C41_4 H41H_4 107.8
H41G_4 C41_4 H41H_4 107.8
C41_4 C42A_4 C43A_4 111(5)
C41_4 C42A_4 H42A_4 109.5
C43A_4 C42A_4 H42A_4 109.5
C41_4 C42A_4 H42B_4 109.5
C43A_4 C42A_4 H42B_4 109.5
H42A_4 C42A_4 H42B_4 107.0
C42A_4 C43A_4 Cl2A_4 113(6)
C42A_4 C43A_4 H43A_4 108.9
Cl2A_4 C43A_4 H43A_4 108.9
C42A_4 C43A_4 H43B_4 108.9
Cl2A_4 C43A_4 H43B_4 108.9
H43A_4 C43A_4 H43B_4 107.7
C41_4 C42C_4 C43C_4 108(6)
C41_4 C42C_4 H42E_4 110.0
C43C_4 C42C_4 H42E_4 110.0
C41_4 C42C_4 H42F_4 110.0
C43C_4 C42C_4 H42F_4 110.0
H42E_4 C42C_4 H42F_4 108.4
C42C_4 C43C_4 Cl2C_4 111(7)
C42C_4 C43C_4 H43E_4 109.5
Cl2C_4 C43C_4 H43E_4 109.5
C42C_4 C43C_4 H43F_4 109.5
Cl2C_4 C43C_4 H43F_4 109.5
H43E_4 C43C_4 H43F_4 107.0
O1_5 C1_5 C2_5 127(3)
O1_5 C1_5 C5_5 127(3)
C2_5 C1_5 C5_5 106(3)
C6_5 C2_5 C3_5 123(3)
C6_5 C2_5 C1_5 128(3)
C3_5 C2_5 C1_5 109(2)
C21_5 C3_5 C2_5 119(3)
C21_5 C3_5 C4_5 135(3)
C2_5 C3_5 C4_5 106(3)
C5_5 C4_5 C37_5 119(3)
C5_5 C4_5 C3_5 108(2)
C37_5 C4_5 C3_5 133(3)
C22_5 C5_5 C4_5 124(3)
C22_5 C5_5 C1_5 127(3)
C4_5 C5_5 C1_5 109(2)
C7_5 C6_5 C2_5 116(3)
C7_5 C6_5 C38_5 122(3)
C2_5 C6_5 C38_5 121(3)
C6_5 C7_5 C8_5 123(3)
C6_5 C7_5 H7_5 118.6
C8_5 C7_5 H7_5 118.6
C7_5 C8_5 C21_5 121(3)
C7_5 C8_5 C9_5 121(3)
C21_5 C8_5 C9_5 119(3)
C10_5 C9_5 C14_5 118(3)
C10_5 C9_5 C8_5 122(3)
C14_5 C9_5 C8_5 120(3)
C11_5 C10_5 C9_5 122(4)
C11_5 C10_5 H10_5 118.9
C9_5 C10_5 H10_5 118.9
C10_5 C11_5 C12_5 119(4)
C10_5 C11_5 H11_5 120.6
C12_5 C11_5 H11_5 120.6
C13_5 C12_5 C11_5 121(4)
C13_5 C12_5 H12_5 119.4
C11_5 C12_5 H12_5 119.4
C12_5 C13_5 C14_5 120(4)
C12_5 C13_5 H13_5 119.9
C14_5 C13_5 H13_5 119.9
C9_5 C14_5 C13_5 119(3)
C9_5 C14_5 C15_5 120(3)
C13_5 C14_5 C15_5 121(3)
C20_5 C15_5 C16_5 119(3)
C20_5 C15_5 C14_5 120(3)
C16_5 C15_5 C14_5 121(3)
C17_5 C16_5 C15_5 121(3)
C17_5 C16_5 H16_5 119.7
C15_5 C16_5 H16_5 119.7
C16_5 C17_5 C18_5 120(3)
C16_5 C17_5 H17_5 119.8
C18_5 C17_5 H17_5 121.0
C19_5 C18_5 C17_5 120(3)
C19_5 C18_5 H18_5 120.0
C17_5 C18_5 H18_5 120.0
C18_5 C19_5 C20_5 121(3)
C18_5 C19_5 H19_5 119.3
C20_5 C19_5 H19_5 119.3
C15_5 C20_5 C19_5 119(3)
C15_5 C20_5 C21_5 120(3)
C19_5 C20_5 C21_5 121(3)
C3_5 C21_5 C8_5 117(3)
C3_5 C21_5 C20_5 125(3)
C8_5 C21_5 C20_5 118(3)
C23_5 C22_5 C5_5 116(3)
C23_5 C22_5 C41_5 121(3)
C5_5 C22_5 C41_5 123(3)
C22_5 C23_5 C24_5 123(3)
C22_5 C23_5 H23_5 118.7
C24_5 C23_5 H23_5 118.7
C23_5 C24_5 C37_5 121(3)
C23_5 C24_5 C25_5 120(3)
C37_5 C24_5 C25_5 119(3)
C26_5 C25_5 C30_5 118(3)
C26_5 C25_5 C24_5 122(3)
C30_5 C25_5 C24_5 120(3)
C27_5 C26_5 C25_5 123(3)
C27_5 C26_5 H26_5 118.6
C25_5 C26_5 H26_5 118.6
C26_5 C27_5 C28_5 120(3)
C26_5 C27_5 H27_5 120.2
C28_5 C27_5 H27_5 120.2
C29_5 C28_5 C27_5 120(3)
C29_5 C28_5 H28_5 120.1
C27_5 C28_5 H28_5 120.1
C28_5 C29_5 C30_5 122(3)
C28_5 C29_5 H29_5 119.2
C30_5 C29_5 H29_5 119.2
C29_5 C30_5 C25_5 118(3)
C29_5 C30_5 C31_5 122(3)
C25_5 C30_5 C31_5 119(3)
C32_5 C31_5 C36_5 118(3)
C32_5 C31_5 C30_5 122(3)
C36_5 C31_5 C30_5 120(3)
C33_5 C32_5 C31_5 122(3)
C33_5 C32_5 H32_5 119.0
C31_5 C32_5 H32_5 119.0
C32_5 C33_5 C34_5 120(3)
C32_5 C33_5 H33_5 120.2
C34_5 C33_5 H33_5 120.2
C35_5 C34_5 C33_5 120(3)
C35_5 C34_5 H34_5 120.1
C33_5 C34_5 H34_5 120.1
C34_5 C35_5 C36_5 122(3)
C34_5 C35_5 H35_5 119.1
C36_5 C35_5 H35_5 119.1
C35_5 C36_5 C31_5 118(3)
C35_5 C36_5 C37_5 122(3)
C31_5 C36_5 C37_5 120(2)
C24_5 C37_5 C4_5 116(3)
C24_5 C37_5 C36_5 118(2)
C4_5 C37_5 C36_5 126(3)
C39A_5 C38_5 C6_5 124(4)
C6_5 C38_5 C39B_5 101(4)
C39A_5 C38_5 H38A_5 106.3
C6_5 C38_5 H38A_5 106.3
C39B_5 C38_5 H38A_5 104.8
C39A_5 C38_5 H38B_5 106.3
C6_5 C38_5 H38B_5 106.3
C39B_5 C38_5 H38B_5 130.5
H38A_5 C38_5 H38B_5 106.4
C6_5 C38_5 H38C_5 111.7
C39B_5 C38_5 H38C_5 111.7
H38A_5 C38_5 H38C_5 119.9
C39A_5 C38_5 H38D_5 108.6
C6_5 C38_5 H38D_5 111.7
C39B_5 C38_5 H38D_5 111.7
H38C_5 C38_5 H38D_5 109.4
C38_5 C39A_5 C40A_5 105(5)
C38_5 C39A_5 H39A_5 110.8
C40A_5 C39A_5 H39A_5 110.8
C38_5 C39A_5 H39B_5 110.8
C40A_5 C39A_5 H39B_5 110.8
H39A_5 C39A_5 H39B_5 108.9
C39A_5 C40A_5 Cl1A_5 110(5)
C39A_5 C40A_5 H40A_5 109.6
Cl1A_5 C40A_5 H40A_5 109.6
C39A_5 C40A_5 H40B_5 109.6
Cl1A_5 C40A_5 H40B_5 109.6
H40A_5 C40A_5 H40B_5 108.1
C40B_5 C39B_5 C38_5 107(7)
C40B_5 C39B_5 H39C_5 110.2
C38_5 C39B_5 H39C_5 110.2
C40B_5 C39B_5 H39D_5 110.2
C38_5 C39B_5 H39D_5 110.2
H39C_5 C39B_5 H39D_5 108.5
C39B_5 C40B_5 Cl1B_5 116(8)
C39B_5 C40B_5 H40C_5 108.2
Cl1B_5 C40B_5 H40C_5 108.2
C39B_5 C40B_5 H40D_5 108.2
Cl1B_5 C40B_5 H40D_5 108.2
H40C_5 C40B_5 H40D_5 107.3
C22_5 C41_5 C42_5 112(3)
C22_5 C41_5 H41A_5 109.2
C42_5 C41_5 H41A_5 109.2
C22_5 C41_5 H41B_5 109.2
C42_5 C41_5 H41B_5 109.2
H41A_5 C41_5 H41B_5 107.9
C43_5 C42_5 C41_5 115(3)
C43_5 C42_5 H42A_5 108.6
C41_5 C42_5 H42A_5 108.6
C43_5 C42_5 H42B_5 108.6
C41_5 C42_5 H42B_5 108.6
H42A_5 C42_5 H42B_5 107.5
C42_5 C43_5 Cl2_5 112(2)
C42_5 C43_5 H43A_5 109.1
Cl2_5 C43_5 H43A_5 109.1
C42_5 C43_5 H43B_5 109.1
Cl2_5 C43_5 H43B_5 109.1
H43A_5 C43_5 H43B_5 107.8
O1_6 C1_6 C5_6 127(3)
O1_6 C1_6 C2_6 127(3)
C5_6 C1_6 C2_6 106(2)
C6_6 C2_6 C3_6 123(3)
C6_6 C2_6 C1_6 128(3)
C3_6 C2_6 C1_6 109(3)
C2_6 C3_6 C21_6 119(3)
C2_6 C3_6 C4_6 108(2)
C21_6 C3_6 C4_6 133(3)
C5_6 C4_6 C37_6 119(3)
C5_6 C4_6 C3_6 107(2)
C37_6 C4_6 C3_6 134(3)
C22_6 C5_6 C4_6 123(3)
C22_6 C5_6 C1_6 128(3)
C4_6 C5_6 C1_6 109(3)
C7_6 C6_6 C2_6 117(3)
C7_6 C6_6 C38_6 120(3)
C2_6 C6_6 C38_6 123(3)
C6_6 C7_6 C8_6 122(3)
C6_6 C7_6 H7_6 118.8
C8_6 C7_6 H7_6 118.8
C7_6 C8_6 C21_6 120(3)
C7_6 C8_6 C9_6 121(3)
C21_6 C8_6 C9_6 119(3)
C10_6 C9_6 C14_6 118(3)
C10_6 C9_6 C8_6 122(3)
C14_6 C9_6 C8_6 120(3)
C11_6 C10_6 C9_6 122(3)
C11_6 C10_6 H10_6 119.0
C9_6 C10_6 H10_6 119.0
C10_6 C11_6 C12_6 120(3)
C10_6 C11_6 H11_6 120.2
C12_6 C11_6 H11_6 120.2
C13_6 C12_6 C11_6 120(3)
C13_6 C12_6 H12_6 120.0
C11_6 C12_6 H12_6 120.0
C12_6 C13_6 C14_6 121(4)
C12_6 C13_6 H13_6 119.3
C14_6 C13_6 H13_6 119.3
C13_6 C14_6 C9_6 119(3)
C13_6 C14_6 C15_6 122(3)
C9_6 C14_6 C15_6 120(3)
C16_6 C15_6 C20_6 119(3)
C16_6 C15_6 C14_6 122(3)
C20_6 C15_6 C14_6 120(3)
C17_6 C16_6 C15_6 121(3)
C17_6 C16_6 H16_6 119.3
C15_6 C16_6 H16_6 119.3
C16_6 C17_6 C18_6 120(3)
C16_6 C17_6 H17_6 120.0
C18_6 C17_6 H17_6 120.0
C19_6 C18_6 C17_6 120(3)
C19_6 C18_6 H18_6 119.9
C17_6 C18_6 H18_6 119.9
C18_6 C19_6 C20_6 121(3)
C18_6 C19_6 H19_6 119.3
C20_6 C19_6 H19_6 119.3
C19_6 C20_6 C15_6 118(3)
C19_6 C20_6 C21_6 122(3)
C15_6 C20_6 C21_6 120(3)
C3_6 C21_6 C8_6 117(3)
C3_6 C21_6 C20_6 125(3)
C8_6 C21_6 C20_6 118(3)
C23_6 C22_6 C5_6 116(3)
C23_6 C22_6 C41_6 121(3)
C5_6 C22_6 C41_6 123(3)
C22_6 C23_6 C24_6 123(3)
C22_6 C23_6 H23_6 118.4
C24_6 C23_6 H23_6 118.4
C23_6 C24_6 C37_6 120(3)
C23_6 C24_6 C25_6 121(3)
C37_6 C24_6 C25_6 120(2)
C26_6 C25_6 C30_6 119(3)
C26_6 C25_6 C24_6 121(3)
C30_6 C25_6 C24_6 119(3)
C27_6 C26_6 C25_6 122(3)
C27_6 C26_6 H26_6 119.2
C25_6 C26_6 H26_6 119.2
C26_6 C27_6 C28_6 120(3)
C26_6 C27_6 H27_6 120.0
C28_6 C27_6 H27_6 120.0
C29_6 C28_6 C27_6 120(3)
C29_6 C28_6 H28_6 120.0
C27_6 C28_6 H28_6 120.0
C28_6 C29_6 C30_6 121(3)
C28_6 C29_6 H29_6 119.5
C30_6 C29_6 H29_6 119.5
C29_6 C30_6 C25_6 118(3)
C29_6 C30_6 C31_6 123(3)
C25_6 C30_6 C31_6 119(3)
C36_6 C31_6 C32_6 118(3)
C36_6 C31_6 C30_6 121(2)
C32_6 C31_6 C30_6 121(3)
C33_6 C32_6 C31_6 121(3)
C33_6 C32_6 H32_6 119.5
C31_6 C32_6 H32_6 119.5
C32_6 C33_6 C34_6 120(3)
C32_6 C33_6 H33_6 119.9
C34_6 C33_6 H33_6 119.9
C35_6 C34_6 C33_6 119(3)
C35_6 C34_6 H34_6 120.3
C33_6 C34_6 H34_6 120.3
C34_6 C35_6 C36_6 122(3)
C34_6 C35_6 H35_6 119.1
C36_6 C35_6 H35_6 119.1
C35_6 C36_6 C31_6 119(3)
C35_6 C36_6 C37_6 121(3)
C31_6 C36_6 C37_6 120(3)
C4_6 C37_6 C24_6 117(2)
C4_6 C37_6 C36_6 126(3)
C24_6 C37_6 C36_6 117(2)
C6_6 C38_6 C39_6 111(3)
C6_6 C38_6 H38A_6 109.4
C39_6 C38_6 H38A_6 109.4
C6_6 C38_6 H38B_6 109.4
C39_6 C38_6 H38B_6 109.4
H38A_6 C38_6 H38B_6 108.0
C40_6 C39_6 C38_6 113(4)
C40_6 C39_6 H39A_6 109.0
C38_6 C39_6 H39A_6 109.0
C40_6 C39_6 H39B_6 109.0
C38_6 C39_6 H39B_6 109.0
H39A_6 C39_6 H39B_6 107.8
C39_6 C40_6 Cl1A_6 115(4)
C39_6 C40_6 Cl1B_6 100(4)
C39_6 C40_6 H40A_6 108.5
Cl1A_6 C40_6 H40A_6 108.5
C39_6 C40_6 H40B_6 108.5
Cl1A_6 C40_6 H40B_6 108.5
H40A_6 C40_6 H40B_6 107.5
C39_6 C40_6 H40C_6 111.8
Cl1B_6 C40_6 H40C_6 111.8
C39_6 C40_6 H40D_6 111.8
Cl1B_6 C40_6 H40D_6 111.8
H40C_6 C40_6 H40D_6 109.5
C22_6 C41_6 C42_6 112(2)
C22_6 C41_6 H41A_6 109.3
C42_6 C41_6 H41A_6 109.3
C22_6 C41_6 H41B_6 109.3
C42_6 C41_6 H41B_6 109.3
H41A_6 C41_6 H41B_6 107.9
C43_6 C42_6 C41_6 115(3)
C43_6 C42_6 H42A_6 108.5
C41_6 C42_6 H42A_6 108.5
C43_6 C42_6 H42B_6 108.5
C41_6 C42_6 H42B_6 108.5
H42A_6 C42_6 H42B_6 107.5
C42_6 C43_6 Cl2_6 113(2)
C42_6 C43_6 H43A_6 109.0
Cl2_6 C43_6 H43A_6 109.0
C42_6 C43_6 H43B_6 109.0
Cl2_6 C43_6 H43B_6 109.0
H43A_6 C43_6 H43B_6 107.8

loop_
_geom_bond_atom_site_label_1
_geom_bond_atom_site_label_2
_geom_bond_distance
_geom_bond_site_symmetry_2
Cl1A_1 C40_1 1.74(4) .
Cl1B_1 C40_1 1.78(8) .
Cl2_1 C43_1 1.80(4) .
O1_1 C1_1 1.22(3) .
C1_1 C5_1 1.48(4) .
C1_1 C2_1 1.49(4) .
C2_1 C6_1 1.40(4) .
C2_1 C3_1 1.41(4) .
C3_1 C21_1 1.42(4) .
C3_1 C4_1 1.50(4) .
C4_1 C5_1 1.40(4) .
C4_1 C37_1 1.42(4) .
C5_1 C22_1 1.40(4) .
C6_1 C7_1 1.38(4) .
C6_1 C38_1 1.50(4) .
C7_1 C8_1 1.40(4) .
C7_1 H7_1 0.9500 .
C8_1 C21_1 1.43(4) .
C8_1 C9_1 1.46(4) .
C9_1 C14_1 1.41(4) .
C9_1 C10_1 1.41(4) .
C10_1 C11_1 1.38(5) .
C10_1 H10_1 0.9500 .
C11_1 C12_1 1.38(5) .
C11_1 H11_1 0.9500 .
C12_1 C13_1 1.36(5) .
C12_1 H12_1 0.9500 .
C13_1 C14_1 1.41(4) .
C13_1 H13_1 0.9500 .
C14_1 C15_1 1.45(4) .
C15_1 C16_1 1.40(4) .
C15_1 C20_1 1.41(4) .
C16_1 C17_1 1.37(5) .
C16_1 H16_1 0.9500 .
C17_1 C18_1 1.38(5) .
C17_1 H17_1 0.9500 .
C18_1 C19_1 1.37(4) .
C18_1 H18_1 0.9500 .
C19_1 C20_1 1.41(4) .
C19_1 H19_1 0.9500 .
C20_1 C21_1 1.45(4) .
C22_1 C23_1 1.37(4) .
C22_1 C41_1 1.52(4) .
C23_1 C24_1 1.40(4) .
C23_1 H23_1 0.9500 .
C24_1 C37_1 1.43(4) .
C24_1 C25_1 1.47(4) .
C25_1 C26_1 1.40(4) .
C25_1 C30_1 1.41(4) .
C26_1 C27_1 1.37(5) .
C26_1 H26_1 0.9500 .
C27_1 C28_1 1.40(5) .
C27_1 H27_1 0.9500 .
C28_1 C29_1 1.37(5) .
C28_1 H28_1 0.9500 .
C29_1 C30_1 1.41(4) .
C29_1 H29_1 0.9500 .
C30_1 C31_1 1.46(4) .
C31_1 C36_1 1.41(4) .
C31_1 C32_1 1.42(4) .
C32_1 C33_1 1.37(4) .
C32_1 H32_1 0.9500 .
C33_1 C34_1 1.39(4) .
C33_1 H33_1 0.9500 .
C34_1 C35_1 1.37(4) .
C34_1 H34_1 0.9500 .
C35_1 C36_1 1.39(4) .
C35_1 H35_1 0.9500 .
C36_1 C37_1 1.47(4) .
C38_1 C39_1 1.49(5) .
C38_1 H38A_1 0.9900 .
C38_1 H38B_1 0.9900 .
C39_1 C40_1 1.51(5) .
C39_1 H39A_1 0.9900 .
C39_1 H39B_1 0.9900 .
C40_1 H40A_1 0.9900 .
C40_1 H40B_1 0.9900 .
C40_1 H40C_1 0.9900 .
C40_1 H40D_1 0.9900 .
C41_1 C42_1 1.53(5) .
C41_1 H41A_1 0.9900 .
C41_1 H41B_1 0.9900 .
C42_1 C43_1 1.51(5) .
C42_1 H42A_1 0.9900 .
C42_1 H42B_1 0.9900 .
C43_1 H43A_1 0.9900 .
C43_1 H43B_1 0.9900 .
Cl1_2 C40_2 1.80(3) .
Cl2A_2 C43A_2 1.78(5) .
Cl2B_2 C43B_2 1.79(11) .
O1_2 C1_2 1.23(3) .
C1_2 C5_2 1.48(4) .
C1_2 C2_2 1.48(4) .
C2_2 C6_2 1.40(4) .
C2_2 C3_2 1.41(4) .
C3_2 C21_2 1.42(4) .
C3_2 C4_2 1.52(4) .
C4_2 C37_2 1.41(4) .
C4_2 C5_2 1.41(4) .
C5_2 C22_2 1.39(4) .
C6_2 C7_2 1.38(4) .
C6_2 C38_2 1.52(4) .
C7_2 C8_2 1.40(4) .
C7_2 H7_2 0.9500 .
C8_2 C21_2 1.43(4) .
C8_2 C9_2 1.47(4) .
C9_2 C10_2 1.40(4) .
C9_2 C14_2 1.41(4) .
C10_2 C11_2 1.37(5) .
C10_2 H10_2 0.9500 .
C11_2 C12_2 1.39(5) .
C11_2 H11_2 0.9500 .
C12_2 C13_2 1.38(5) .
C12_2 H12_2 0.9500 .
C13_2 C14_2 1.41(4) .
C13_2 H13_2 0.9500 .
C14_2 C15_2 1.46(4) .
C15_2 C16_2 1.41(4) .
C15_2 C20_2 1.41(4) .
C16_2 C17_2 1.36(4) .
C16_2 H16_2 0.9500 .
C17_2 C18_2 1.38(5) .
C17_2 H17_2 0.9500 .
C18_2 C19_2 1.36(4) .
C18_2 H18_2 0.9500 .
C19_2 C20_2 1.40(4) .
C19_2 H19_2 0.9500 .
C20_2 C21_2 1.47(4) .
C22_2 C23_2 1.39(4) .
C22_2 C41_2 1.51(4) .
C23_2 C24_2 1.39(4) .
C23_2 H23_2 0.9500 .
C24_2 C37_2 1.45(4) .
C24_2 C25_2 1.46(4) .
C25_2 C26_2 1.41(4) .
C25_2 C30_2 1.41(5) .
C26_2 C27_2 1.38(5) .
C26_2 H26_2 0.9500 .
C27_2 C28_2 1.37(6) .
C27_2 H27_2 0.9500 .
C28_2 C29_2 1.37(5) .
C28_2 H28_2 0.9500 .
C29_2 C30_2 1.39(4) .
C29_2 H29_2 0.9500 .
C30_2 C31_2 1.46(5) .
C31_2 C32_2 1.40(5) .
C31_2 C36_2 1.42(4) .
C32_2 C33_2 1.37(5) .
C32_2 H32_2 0.9500 .
C33_2 C34_2 1.38(5) .
C33_2 H33_2 0.9500 .
C34_2 C35_2 1.38(4) .
C34_2 H34_2 0.9500 .
C35_2 C36_2 1.40(4) .
C35_2 H35_2 0.9500 .
C36_2 C37_2 1.46(4) .
C38_2 C39_2 1.52(4) .
C38_2 H38A_2 0.9900 .
C38_2 H38B_2 0.9900 .
C39_2 C40_2 1.50(5) .
C39_2 H39A_2 0.9900 .
C39_2 H39B_2 0.9900 .
C40_2 H40A_2 0.9900 .
C40_2 H40B_2 0.9900 .
C41_2 C42_2 1.52(5) .
C41_2 H41A_2 0.9900 .
C41_2 H41B_2 0.9900 .
C42_2 C43B_2 1.52(10) .
C42_2 C43A_2 1.52(5) .
C42_2 H42A_2 0.9900 .
C42_2 H42B_2 0.9900 .
C42_2 H42C_2 0.9900 .
C42_2 H42D_2 0.9900 .
C43A_2 H43A_2 0.9900 .
C43A_2 H43B_2 0.9900 .
C43B_2 H43C_2 0.9900 .
C43B_2 H43D_2 0.9900 .
Cl1A_3 C40A_3 1.72(6) .
Cl1B_3 Cl2B_4 2.35(11) 1_635
Cl1C_3 C40C_3 1.73(9) .
Cl2_3 C43_3 1.80(4) .
O1_3 C1_3 1.22(3) .
C1_3 C2_3 1.47(4) .
C1_3 C5_3 1.49(4) .
C2_3 C6_3 1.40(4) .
C2_3 C3_3 1.40(4) .
C3_3 C21_3 1.41(4) .
C3_3 C4_3 1.52(4) .
C4_3 C5_3 1.39(4) .
C4_3 C37_3 1.43(4) .
C5_3 C22_3 1.40(4) .
C6_3 C7_3 1.37(4) .
C6_3 C38_3 1.51(4) .
C7_3 C8_3 1.41(4) .
C7_3 H7_3 0.9500 .
C8_3 C21_3 1.42(4) .
C8_3 C9_3 1.47(4) .
C9_3 C14_3 1.42(4) .
C9_3 C10_3 1.42(4) .
C10_3 C11_3 1.38(5) .
C10_3 H10_3 0.9500 .
C11_3 C12_3 1.37(6) .
C11_3 H11_3 0.9500 .
C12_3 C13_3 1.37(5) .
C12_3 H12_3 0.9500 .
C13_3 C14_3 1.40(4) .
C13_3 H13_3 0.9500 .
C14_3 C15_3 1.46(4) .
C15_3 C16_3 1.41(4) .
C15_3 C20_3 1.41(4) .
C16_3 C17_3 1.37(5) .
C16_3 H16_3 0.9500 .
C17_3 C18_3 1.38(5) .
C17_3 H17_3 0.9500 .
C18_3 C19_3 1.38(4) .
C18_3 H18_3 0.9500 .
C19_3 C20_3 1.41(4) .
C19_3 H19_3 0.9500 .
C20_3 C21_3 1.46(4) .
C22_3 C23_3 1.39(4) .
C22_3 C41_3 1.51(4) .
C23_3 C24_3 1.40(4) .
C23_3 H23_3 0.9500 .
C24_3 C37_3 1.42(4) .
C24_3 C25_3 1.48(4) .
C25_3 C30_3 1.41(4) .
C25_3 C26_3 1.41(4) .
C26_3 C27_3 1.39(4) .
C26_3 H26_3 0.9500 .
C27_3 C28_3 1.39(5) .
C27_3 H27_3 0.9500 .
C28_3 C29_3 1.37(5) .
C28_3 H28_3 0.9500 .
C29_3 C30_3 1.41(4) .
C29_3 H29_3 0.9500 .
C30_3 C31_3 1.46(4) .
C31_3 C32_3 1.40(4) .
C31_3 C36_3 1.42(4) .
C32_3 C33_3 1.38(4) .
C32_3 H32_3 0.9500 .
C33_3 C34_3 1.39(4) .
C33_3 H33_3 0.9500 .
C34_3 C35_3 1.37(4) .
C34_3 H34_3 0.9500 .
C35_3 C36_3 1.40(4) .
C35_3 H35_3 0.9500 .
C36_3 C37_3 1.46(4) .
C38_3 C39C_3 1.51(9) .
C38_3 C39A_3 1.52(5) .
C38_3 H38A_3 0.9900 .
C38_3 H38B_3 0.9900 .
C38_3 H38C_3 0.9900 .
C38_3 H38D_3 0.9900 .
C38_3 H38E_3 0.9900 .
C38_3 H38F_3 0.9900 .
C38_3 H38G_3 0.9900 .
C38_3 H38H_3 0.9900 .
C39A_3 C40A_3 1.50(6) .
C39A_3 H39A_3 0.9900 .
C39A_3 H39B_3 0.9900 .
C40A_3 H40A_3 0.9900 .
C40A_3 H40B_3 0.9900 .
C39C_3 C40C_3 1.54(10) .
C39C_3 H39E_3 0.9900 .
C39C_3 H39F_3 0.9900 .
C40C_3 H40E_3 0.9900 .
C40C_3 H40F_3 0.9900 .
C41_3 C42_3 1.54(4) .
C41_3 H41A_3 0.9900 .
C41_3 H41B_3 0.9900 .
C42_3 C43_3 1.50(5) .
C42_3 H42A_3 0.9900 .
C42_3 H42B_3 0.9900 .
C43_3 H43A_3 0.9900 .
C43_3 H43B_3 0.9900 .
Cl1_4 C40_4 1.81(4) .
Cl2A_4 C43A_4 1.72(8) .
Cl2B_4 Cl1B_3 2.35(11) 1_475
Cl2C_4 C43C_4 1.75(8) .
O1_4 C1_4 1.23(3) .
C1_4 C5_4 1.48(4) .
C1_4 C2_4 1.48(4) .
C2_4 C3_4 1.40(4) .
C2_4 C6_4 1.40(4) .
C3_4 C21_4 1.42(4) .
C3_4 C4_4 1.52(4) .
C4_4 C37_4 1.40(4) .
C4_4 C5_4 1.42(4) .
C5_4 C22_4 1.40(4) .
C6_4 C7_4 1.38(4) .
C6_4 C38_4 1.51(4) .
C7_4 C8_4 1.40(4) .
C7_4 H7_4 0.9500 .
C8_4 C21_4 1.42(4) .
C8_4 C9_4 1.48(4) .
C9_4 C14_4 1.40(4) .
C9_4 C10_4 1.41(4) .
C10_4 C11_4 1.37(4) .
C10_4 H10_4 0.9500 .
C11_4 C12_4 1.40(5) .
C11_4 H11_4 0.9500 .
C12_4 C13_4 1.37(4) .
C12_4 H12_4 0.9500 .
C13_4 C14_4 1.41(4) .
C13_4 H13_4 0.9500 .
C14_4 C15_4 1.47(4) .
C15_4 C20_4 1.41(4) .
C15_4 C16_4 1.41(4) .
C16_4 C17_4 1.37(4) .
C16_4 H16_4 0.9500 .
C17_4 C18_4 1.39(4) .
C17_4 H17_4 0.9500 .
C18_4 C19_4 1.37(4) .
C18_4 H18_4 0.9500 .
C19_4 C20_4 1.41(4) .
C19_4 H19_4 0.9500 .
C20_4 C21_4 1.47(4) .
C22_4 C23_4 1.38(5) .
C22_4 C41_4 1.51(4) .
C23_4 C24_4 1.40(4) .
C23_4 H23_4 0.9500 .
C24_4 C37_4 1.43(4) .
C24_4 C25_4 1.46(4) .
C25_4 C26_4 1.40(4) .
C25_4 C30_4 1.42(4) .
C26_4 C27_4 1.38(5) .
C26_4 H26_4 0.9500 .
C27_4 C28_4 1.38(6) .
C27_4 H27_4 0.9500 .
C28_4 C29_4 1.36(5) .
C28_4 H28_4 0.9500 .
C29_4 C30_4 1.41(5) .
C29_4 H29_4 0.9500 .
C30_4 C31_4 1.46(4) .
C31_4 C32_4 1.40(4) .
C31_4 C36_4 1.42(4) .
C32_4 C33_4 1.37(5) .
C32_4 H32_4 0.9500 .
C33_4 C34_4 1.39(5) .
C33_4 H33_4 0.9500 .
C34_4 C35_4 1.37(4) .
C34_4 H34_4 0.9500 .
C35_4 C36_4 1.39(4) .
C35_4 H35_4 0.9500 .
C36_4 C37_4 1.47(4) .
C38_4 C39_4 1.53(5) .
C38_4 H38A_4 0.9900 .
C38_4 H38B_4 0.9900 .
C39_4 C40_4 1.49(5) .
C39_4 H39A_4 0.9900 .
C39_4 H39B_4 0.9900 .
C40_4 H40A_4 0.9900 .
C40_4 H40B_4 0.9900 .
C41_4 C42A_4 1.50(7) .
C41_4 C42C_4 1.51(8) .
C41_4 H41A_4 0.9900 .
C41_4 H41B_4 0.9900 .
C41_4 H41C_4 0.9900 .
C41_4 H41D_4 0.9900 .
C41_4 H41E_4 0.9900 .
C41_4 H41F_4 0.9900 .
C41_4 H41G_4 0.9900 .
C41_4 H41H_4 0.9900 .
C42A_4 C43A_4 1.52(7) .
C42A_4 H42A_4 0.9900 .
C42A_4 H42B_4 0.9900 .
C43A_4 H43A_4 0.9900 .
C43A_4 H43B_4 0.9900 .
C42C_4 C43C_4 1.53(8) .
C42C_4 H42E_4 0.9900 .
C42C_4 H42F_4 0.9900 .
C43C_4 H43E_4 0.9900 .
C43C_4 H43F_4 0.9900 .
Cl1A_5 C40A_5 1.75(7) .
Cl1B_5 C40B_5 1.75(8) .
Cl2_5 C43_5 1.80(3) .
O1_5 C1_5 1.22(4) .
C1_5 C2_5 1.48(4) .
C1_5 C5_5 1.49(4) .
C2_5 C6_5 1.41(4) .
C2_5 C3_5 1.42(4) .
C3_5 C21_5 1.41(4) .
C3_5 C4_5 1.52(4) .
C4_5 C5_5 1.40(4) .
C4_5 C37_5 1.43(4) .
C5_5 C22_5 1.39(4) .
C6_5 C7_5 1.38(4) .
C6_5 C38_5 1.51(5) .
C7_5 C8_5 1.39(4) .
C7_5 H7_5 0.9500 .
C8_5 C21_5 1.43(4) .
C8_5 C9_5 1.48(4) .
C9_5 C10_5 1.40(4) .
C9_5 C14_5 1.41(5) .
C10_5 C11_5 1.37(5) .
C10_5 H10_5 0.9500 .
C11_5 C12_5 1.38(6) .
C11_5 H11_5 0.9500 .
C12_5 C13_5 1.37(6) .
C12_5 H12_5 0.9500 .
C13_5 C14_5 1.41(5) .
C13_5 H13_5 0.9500 .
C14_5 C15_5 1.47(5) .
C15_5 C20_5 1.40(4) .
C15_5 C16_5 1.41(5) .
C16_5 C17_5 1.37(5) .
C16_5 H16_5 0.9500 .
C17_5 C18_5 1.38(5) .
C17_5 H17_5 0.9500 .
C18_5 C19_5 1.37(4) .
C18_5 H18_5 0.9500 .
C19_5 C20_5 1.40(4) .
C19_5 H19_5 0.9500 .
C20_5 C21_5 1.47(4) .
C22_5 C23_5 1.39(4) .
C22_5 C41_5 1.50(4) .
C23_5 C24_5 1.39(4) .
C23_5 H23_5 0.9500 .
C24_5 C37_5 1.42(4) .
C24_5 C25_5 1.47(4) .
C25_5 C26_5 1.40(4) .
C25_5 C30_5 1.41(4) .
C26_5 C27_5 1.36(5) .
C26_5 H26_5 0.9500 .
C27_5 C28_5 1.39(5) .
C27_5 H27_5 0.9500 .
C28_5 C29_5 1.37(4) .
C28_5 H28_5 0.9500 .
C29_5 C30_5 1.41(4) .
C29_5 H29_5 0.9500 .
C30_5 C31_5 1.47(4) .
C31_5 C32_5 1.40(4) .
C31_5 C36_5 1.42(4) .
C32_5 C33_5 1.37(4) .
C32_5 H32_5 0.9500 .
C33_5 C34_5 1.38(4) .
C33_5 H33_5 0.9500 .
C34_5 C35_5 1.37(4) .
C34_5 H34_5 0.9500 .
C35_5 C36_5 1.40(4) .
C35_5 H35_5 0.9500 .
C36_5 C37_5 1.46(4) .
C38_5 C39A_5 1.50(6) .
C38_5 C39B_5 1.61(9) .
C38_5 H38A_5 0.9900 .
C38_5 H38B_5 0.9900 .
C38_5 H38C_5 0.9900 .
C38_5 H38D_5 0.9900 .
C39A_5 C40A_5 1.54(8) .
C39A_5 H39A_5 0.9900 .
C39A_5 H39B_5 0.9900 .
C40A_5 H40A_5 0.9900 .
C40A_5 H40B_5 0.9900 .
C39B_5 C40B_5 1.51(9) .
C39B_5 H39C_5 0.9900 .
C39B_5 H39D_5 0.9900 .
C40B_5 H40C_5 0.9900 .
C40B_5 H40D_5 0.9900 .
C41_5 C42_5 1.53(5) .
C41_5 H41A_5 0.9900 .
C41_5 H41B_5 0.9900 .
C42_5 C43_5 1.51(5) .
C42_5 H42A_5 0.9900 .
C42_5 H42B_5 0.9900 .
C43_5 H43A_5 0.9900 .
C43_5 H43B_5 0.9900 .
Cl1A_6 C40_6 1.75(5) .
Cl1B_6 C40_6 1.89(8) .
Cl2_6 C43_6 1.79(4) .
O1_6 C1_6 1.22(3) .
C1_6 C5_6 1.48(4) .
C1_6 C2_6 1.48(4) .
C2_6 C6_6 1.39(4) .
C2_6 C3_6 1.40(4) .
C3_6 C21_6 1.42(4) .
C3_6 C4_6 1.52(4) .
C4_6 C5_6 1.41(4) .
C4_6 C37_6 1.41(4) .
C5_6 C22_6 1.40(4) .
C6_6 C7_6 1.38(4) .
C6_6 C38_6 1.51(4) .
C7_6 C8_6 1.40(4) .
C7_6 H7_6 0.9500 .
C8_6 C21_6 1.43(4) .
C8_6 C9_6 1.47(4) .
C9_6 C10_6 1.41(4) .
C9_6 C14_6 1.41(4) .
C10_6 C11_6 1.37(5) .
C10_6 H10_6 0.9500 .
C11_6 C12_6 1.38(5) .
C11_6 H11_6 0.9500 .
C12_6 C13_6 1.38(5) .
C12_6 H12_6 0.9500 .
C13_6 C14_6 1.40(5) .
C13_6 H13_6 0.9500 .
C14_6 C15_6 1.45(5) .
C15_6 C16_6 1.41(4) .
C15_6 C20_6 1.41(4) .
C16_6 C17_6 1.37(5) .
C16_6 H16_6 0.9500 .
C17_6 C18_6 1.38(5) .
C17_6 H17_6 0.9500 .
C18_6 C19_6 1.36(4) .
C18_6 H18_6 0.9500 .
C19_6 C20_6 1.41(4) .
C19_6 H19_6 0.9500 .
C20_6 C21_6 1.46(4) .
C22_6 C23_6 1.37(4) .
C22_6 C41_6 1.51(4) .
C23_6 C24_6 1.39(4) .
C23_6 H23_6 0.9500 .
C24_6 C37_6 1.42(4) .
C24_6 C25_6 1.48(4) .
C25_6 C26_6 1.39(4) .
C25_6 C30_6 1.42(4) .
C26_6 C27_6 1.37(5) .
C26_6 H26_6 0.9500 .
C27_6 C28_6 1.39(5) .
C27_6 H27_6 0.9500 .
C28_6 C29_6 1.38(5) .
C28_6 H28_6 0.9500 .
C29_6 C30_6 1.40(4) .
C29_6 H29_6 0.9500 .
C30_6 C31_6 1.46(4) .
C31_6 C36_6 1.40(4) .
C31_6 C32_6 1.42(4) .
C32_6 C33_6 1.37(4) .
C32_6 H32_6 0.9500 .
C33_6 C34_6 1.39(4) .
C33_6 H33_6 0.9500 .
C34_6 C35_6 1.37(4) .
C34_6 H34_6 0.9500 .
C35_6 C36_6 1.40(4) .
C35_6 H35_6 0.9500 .
C36_6 C37_6 1.48(4) .
C38_6 C39_6 1.52(5) .
C38_6 H38A_6 0.9900 .
C38_6 H38B_6 0.9900 .
C39_6 C40_6 1.46(5) .
C39_6 H39A_6 0.9900 .
C39_6 H39B_6 0.9900 .
C40_6 H40A_6 0.9900 .
C40_6 H40B_6 0.9900 .
C40_6 H40C_6 0.9900 .
C40_6 H40D_6 0.9900 .
C41_6 C42_6 1.54(5) .
C41_6 H41A_6 0.9900 .
C41_6 H41B_6 0.9900 .
C42_6 C43_6 1.49(5) .
C42_6 H42A_6 0.9900 .
C42_6 H42B_6 0.9900 .
C43_6 H43A_6 0.9900 .
C43_6 H43B_6 0.9900 .

loop_
_geom_torsion_atom_site_label_1
_geom_torsion_atom_site_label_2
_geom_torsion_atom_site_label_3
_geom_torsion_atom_site_label_4
_geom_torsion
O1_1 C1_1 C2_1 C6_1 0(5)
C5_1 C1_1 C2_1 C6_1 179(3)
O1_1 C1_1 C2_1 C3_1 -173(3)
C5_1 C1_1 C2_1 C3_1 6(3)
C6_1 C2_1 C3_1 C21_1 -10(4)
C1_1 C2_1 C3_1 C21_1 163(2)
C6_1 C2_1 C3_1 C4_1 173(3)
C1_1 C2_1 C3_1 C4_1 -13(3)
C2_1 C3_1 C4_1 C5_1 16(3)
C21_1 C3_1 C4_1 C5_1 -160(3)
C2_1 C3_1 C4_1 C37_1 -160(3)
C21_1 C3_1 C4_1 C37_1 25(5)
C37_1 C4_1 C5_1 C22_1 -10(4)
C3_1 C4_1 C5_1 C22_1 174(3)
C37_1 C4_1 C5_1 C1_1 164(3)
C3_1 C4_1 C5_1 C1_1 -12(3)
O1_1 C1_1 C5_1 C22_1 -3(5)
C2_1 C1_1 C5_1 C22_1 178(3)
O1_1 C1_1 C5_1 C4_1 -177(3)
C2_1 C1_1 C5_1 C4_1 5(3)
C3_1 C2_1 C6_1 C7_1 -1(4)
C1_1 C2_1 C6_1 C7_1 -173(3)
C3_1 C2_1 C6_1 C38_1 -180(3)
C1_1 C2_1 C6_1 C38_1 8(5)
C2_1 C6_1 C7_1 C8_1 6(4)
C38_1 C6_1 C7_1 C8_1 -175(3)
C6_1 C7_1 C8_1 C21_1 0(4)
C6_1 C7_1 C8_1 C9_1 -177(3)
C7_1 C8_1 C9_1 C14_1 178(3)
C21_1 C8_1 C9_1 C14_1 0(4)
C7_1 C8_1 C9_1 C10_1 3(4)
C21_1 C8_1 C9_1 C10_1 -174(3)
C14_1 C9_1 C10_1 C11_1 -3(4)
C8_1 C9_1 C10_1 C11_1 172(3)
C9_1 C10_1 C11_1 C12_1 -1(5)
C10_1 C11_1 C12_1 C13_1 4(5)
C11_1 C12_1 C13_1 C14_1 -3(5)
C10_1 C9_1 C14_1 C13_1 5(4)
C8_1 C9_1 C14_1 C13_1 -171(3)
C10_1 C9_1 C14_1 C15_1 -171(3)
C8_1 C9_1 C14_1 C15_1 14(4)
C12_1 C13_1 C14_1 C9_1 -2(5)
C12_1 C13_1 C14_1 C15_1 174(3)
C9_1 C14_1 C15_1 C16_1 164(3)
C13_1 C14_1 C15_1 C16_1 -11(5)
C9_1 C14_1 C15_1 C20_1 -11(4)
C13_1 C14_1 C15_1 C20_1 173(3)
C20_1 C15_1 C16_1 C17_1 2(5)
C14_1 C15_1 C16_1 C17_1 -174(3)
C15_1 C16_1 C17_1 C18_1 2(5)
C16_1 C17_1 C18_1 C19_1 -2(5)
C17_1 C18_1 C19_1 C20_1 -1(5)
C16_1 C15_1 C20_1 C19_1 -5(4)
C14_1 C15_1 C20_1 C19_1 171(3)
C16_1 C15_1 C20_1 C21_1 179(3)
C14_1 C15_1 C20_1 C21_1 -6(4)
C18_1 C19_1 C20_1 C15_1 5(4)
C18_1 C19_1 C20_1 C21_1 -179(3)
C2_1 C3_1 C21_1 C8_1 17(4)
C4_1 C3_1 C21_1 C8_1 -168(3)
C2_1 C3_1 C21_1 C20_1 -161(3)
C4_1 C3_1 C21_1 C20_1 14(5)
C7_1 C8_1 C21_1 C3_1 -12(4)
C9_1 C8_1 C21_1 C3_1 165(2)
C7_1 C8_1 C21_1 C20_1 166(3)
C9_1 C8_1 C21_1 C20_1 -17(4)
C15_1 C20_1 C21_1 C3_1 -163(3)
C19_1 C20_1 C21_1 C3_1 21(4)
C15_1 C20_1 C21_1 C8_1 20(4)
C19_1 C20_1 C21_1 C8_1 -157(3)
C4_1 C5_1 C22_1 C23_1 -4(4)
C1_1 C5_1 C22_1 C23_1 -176(3)
C4_1 C5_1 C22_1 C41_1 -178(3)
C1_1 C5_1 C22_1 C41_1 10(5)
C5_1 C22_1 C23_1 C24_1 8(5)
C41_1 C22_1 C23_1 C24_1 -177(3)
C22_1 C23_1 C24_1 C37_1 1(5)
C22_1 C23_1 C24_1 C25_1 -177(3)
C23_1 C24_1 C25_1 C26_1 11(4)
C37_1 C24_1 C25_1 C26_1 -167(3)
C23_1 C24_1 C25_1 C30_1 -172(3)
C37_1 C24_1 C25_1 C30_1 10(4)
C30_1 C25_1 C26_1 C27_1 -1(5)
C24_1 C25_1 C26_1 C27_1 176(3)
C25_1 C26_1 C27_1 C28_1 -1(5)
C26_1 C27_1 C28_1 C29_1 2(5)
C27_1 C28_1 C29_1 C30_1 -1(5)
C28_1 C29_1 C30_1 C25_1 -1(5)
C28_1 C29_1 C30_1 C31_1 179(3)
C26_1 C25_1 C30_1 C29_1 2(4)
C24_1 C25_1 C30_1 C29_1 -175(3)
C26_1 C25_1 C30_1 C31_1 -178(3)
C24_1 C25_1 C30_1 C31_1 5(4)
C29_1 C30_1 C31_1 C36_1 170(3)
C25_1 C30_1 C31_1 C36_1 -10(4)
C29_1 C30_1 C31_1 C32_1 -11(4)
C25_1 C30_1 C31_1 C32_1 169(3)
C36_1 C31_1 C32_1 C33_1 -1(4)
C30_1 C31_1 C32_1 C33_1 -180(3)
C31_1 C32_1 C33_1 C34_1 3(5)
C32_1 C33_1 C34_1 C35_1 -2(5)
C33_1 C34_1 C35_1 C36_1 -3(5)
C34_1 C35_1 C36_1 C31_1 6(4)
C34_1 C35_1 C36_1 C37_1 -179(3)
C32_1 C31_1 C36_1 C35_1 -4(4)
C30_1 C31_1 C36_1 C35_1 175(3)
C32_1 C31_1 C36_1 C37_1 -179(2)
C30_1 C31_1 C36_1 C37_1 0(4)
C5_1 C4_1 C37_1 C24_1 18(4)
C3_1 C4_1 C37_1 C24_1 -167(3)
C5_1 C4_1 C37_1 C36_1 -158(3)
C3_1 C4_1 C37_1 C36_1 17(5)
C23_1 C24_1 C37_1 C4_1 -14(4)
C25_1 C24_1 C37_1 C4_1 164(3)
C23_1 C24_1 C37_1 C36_1 162(3)
C25_1 C24_1 C37_1 C36_1 -20(4)
C35_1 C36_1 C37_1 C4_1 16(4)
C31_1 C36_1 C37_1 C4_1 -169(3)
C35_1 C36_1 C37_1 C24_1 -160(3)
C31_1 C36_1 C37_1 C24_1 15(4)
C7_1 C6_1 C38_1 C39_1 -101(4)
C2_1 C6_1 C38_1 C39_1 77(4)
C6_1 C38_1 C39_1 C40_1 -170(3)
C38_1 C39_1 C40_1 Cl1A_1 -177(3)
C38_1 C39_1 C40_1 Cl1B_1 -128(6)
C23_1 C22_1 C41_1 C42_1 -101(4)
C5_1 C22_1 C41_1 C42_1 73(4)
C22_1 C41_1 C42_1 C43_1 56(4)
C41_1 C42_1 C43_1 Cl2_1 58(3)
O1_2 C1_2 C2_2 C6_2 -3(5)
C5_2 C1_2 C2_2 C6_2 179(3)
O1_2 C1_2 C2_2 C3_2 -178(3)
C5_2 C1_2 C2_2 C3_2 4(3)
C6_2 C2_2 C3_2 C21_2 -8(4)
C1_2 C2_2 C3_2 C21_2 167(2)
C6_2 C2_2 C3_2 C4_2 174(3)
C1_2 C2_2 C3_2 C4_2 -11(3)
C2_2 C3_2 C4_2 C37_2 -162(3)
C21_2 C3_2 C4_2 C37_2 21(5)
C2_2 C3_2 C4_2 C5_2 14(3)
C21_2 C3_2 C4_2 C5_2 -163(3)
C37_2 C4_2 C5_2 C22_2 -9(4)
C3_2 C4_2 C5_2 C22_2 174(3)
C37_2 C4_2 C5_2 C1_2 165(2)
C3_2 C4_2 C5_2 C1_2 -12(3)
O1_2 C1_2 C5_2 C22_2 1(5)
C2_2 C1_2 C5_2 C22_2 179(3)
O1_2 C1_2 C5_2 C4_2 -173(3)
C2_2 C1_2 C5_2 C4_2 5(3)
C3_2 C2_2 C6_2 C7_2 -3(4)
C1_2 C2_2 C6_2 C7_2 -177(3)
C3_2 C2_2 C6_2 C38_2 -178(3)
C1_2 C2_2 C6_2 C38_2 8(4)
C2_2 C6_2 C7_2 C8_2 5(4)
C38_2 C6_2 C7_2 C8_2 -180(3)
C6_2 C7_2 C8_2 C21_2 4(4)
C6_2 C7_2 C8_2 C9_2 -175(3)
C7_2 C8_2 C9_2 C10_2 12(4)
C21_2 C8_2 C9_2 C10_2 -167(3)
C7_2 C8_2 C9_2 C14_2 -172(3)
C21_2 C8_2 C9_2 C14_2 9(4)
C14_2 C9_2 C10_2 C11_2 -1(5)
C8_2 C9_2 C10_2 C11_2 176(3)
C9_2 C10_2 C11_2 C12_2 0(5)
C10_2 C11_2 C12_2 C13_2 1(5)
C11_2 C12_2 C13_2 C14_2 -1(5)
C12_2 C13_2 C14_2 C9_2 1(5)
C12_2 C13_2 C14_2 C15_2 179(3)
C10_2 C9_2 C14_2 C13_2 0(4)
C8_2 C9_2 C14_2 C13_2 -176(3)
C10_2 C9_2 C14_2 C15_2 -178(3)
C8_2 C9_2 C14_2 C15_2 6(4)
C13_2 C14_2 C15_2 C16_2 -8(4)
C9_2 C14_2 C15_2 C16_2 170(3)
C13_2 C14_2 C15_2 C20_2 172(3)
C9_2 C14_2 C15_2 C20_2 -10(4)
C20_2 C15_2 C16_2 C17_2 0(4)
C14_2 C15_2 C16_2 C17_2 -179(3)
C15_2 C16_2 C17_2 C18_2 3(5)
C16_2 C17_2 C18_2 C19_2 -2(5)
C17_2 C18_2 C19_2 C20_2 -3(4)
C18_2 C19_2 C20_2 C15_2 7(4)
C18_2 C19_2 C20_2 C21_2 -178(3)
C16_2 C15_2 C20_2 C19_2 -5(4)
C14_2 C15_2 C20_2 C19_2 175(3)
C16_2 C15_2 C20_2 C21_2 180(3)
C14_2 C15_2 C20_2 C21_2 0(4)
C2_2 C3_2 C21_2 C8_2 17(4)
C4_2 C3_2 C21_2 C8_2 -166(3)
C2_2 C3_2 C21_2 C20_2 -160(3)
C4_2 C3_2 C21_2 C20_2 17(5)
C7_2 C8_2 C21_2 C3_2 -15(4)
C9_2 C8_2 C21_2 C3_2 164(3)
C7_2 C8_2 C21_2 C20_2 162(2)
C9_2 C8_2 C21_2 C20_2 -19(4)
C19_2 C20_2 C21_2 C3_2 17(4)
C15_2 C20_2 C21_2 C3_2 -168(3)
C19_2 C20_2 C21_2 C8_2 -160(3)
C15_2 C20_2 C21_2 C8_2 15(4)
C4_2 C5_2 C22_2 C23_2 -4(4)
C1_2 C5_2 C22_2 C23_2 -176(3)
C4_2 C5_2 C22_2 C41_2 177(3)
C1_2 C5_2 C22_2 C41_2 4(5)
C5_2 C22_2 C23_2 C24_2 7(5)
C41_2 C22_2 C23_2 C24_2 -173(3)
C22_2 C23_2 C24_2 C37_2 1(5)
C22_2 C23_2 C24_2 C25_2 -175(3)
C23_2 C24_2 C25_2 C26_2 8(4)
C37_2 C24_2 C25_2 C26_2 -169(3)
C23_2 C24_2 C25_2 C30_2 -176(3)
C37_2 C24_2 C25_2 C30_2 7(4)
C30_2 C25_2 C26_2 C27_2 -3(4)
C24_2 C25_2 C26_2 C27_2 173(3)
C25_2 C26_2 C27_2 C28_2 -1(5)
C26_2 C27_2 C28_2 C29_2 3(5)
C27_2 C28_2 C29_2 C30_2 -2(6)
C28_2 C29_2 C30_2 C25_2 -2(5)
C28_2 C29_2 C30_2 C31_2 177(3)
C26_2 C25_2 C30_2 C29_2 5(4)
C24_2 C25_2 C30_2 C29_2 -172(3)
C26_2 C25_2 C30_2 C31_2 -175(3)
C24_2 C25_2 C30_2 C31_2 9(4)
C29_2 C30_2 C31_2 C32_2 -14(5)
C25_2 C30_2 C31_2 C32_2 165(3)
C29_2 C30_2 C31_2 C36_2 169(3)
C25_2 C30_2 C31_2 C36_2 -12(4)
C36_2 C31_2 C32_2 C33_2 0(5)
C30_2 C31_2 C32_2 C33_2 -177(3)
C31_2 C32_2 C33_2 C34_2 2(5)
C32_2 C33_2 C34_2 C35_2 0(5)
C33_2 C34_2 C35_2 C36_2 -3(5)
C34_2 C35_2 C36_2 C31_2 5(4)
C34_2 C35_2 C36_2 C37_2 -180(3)
C32_2 C31_2 C36_2 C35_2 -3(4)
C30_2 C31_2 C36_2 C35_2 174(3)
C32_2 C31_2 C36_2 C37_2 -178(3)
C30_2 C31_2 C36_2 C37_2 -1(4)
C5_2 C4_2 C37_2 C24_2 17(4)
C3_2 C4_2 C37_2 C24_2 -167(3)
C5_2 C4_2 C37_2 C36_2 -159(3)
C3_2 C4_2 C37_2 C36_2 16(5)
C23_2 C24_2 C37_2 C4_2 -14(4)
C25_2 C24_2 C37_2 C4_2 163(2)
C23_2 C24_2 C37_2 C36_2 163(3)
C25_2 C24_2 C37_2 C36_2 -20(4)
C35_2 C36_2 C37_2 C4_2 18(4)
C31_2 C36_2 C37_2 C4_2 -166(3)
C35_2 C36_2 C37_2 C24_2 -158(3)
C31_2 C36_2 C37_2 C24_2 18(4)
C7_2 C6_2 C38_2 C39_2 -98(3)
C2_2 C6_2 C38_2 C39_2 76(4)
C6_2 C38_2 C39_2 C40_2 56(3)
C38_2 C39_2 C40_2 Cl1_2 62(3)
C23_2 C22_2 C41_2 C42_2 -105(4)
C5_2 C22_2 C41_2 C42_2 75(4)
C22_2 C41_2 C42_2 C43B_2 48(6)
C22_2 C41_2 C42_2 C43A_2 74(4)
C43B_2 C42_2 C43A_2 Cl2A_2 -83(23)
C41_2 C42_2 C43A_2 Cl2A_2 174(3)
C43A_2 C42_2 C43B_2 Cl2B_2 4(12)
C41_2 C42_2 C43B_2 Cl2B_2 90(12)
O1_3 C1_3 C2_3 C6_3 3(5)
C5_3 C1_3 C2_3 C6_3 -179(3)
O1_3 C1_3 C2_3 C3_3 -173(3)
C5_3 C1_3 C2_3 C3_3 6(3)
C6_3 C2_3 C3_3 C21_3 -14(4)
C1_3 C2_3 C3_3 C21_3 162(2)
C6_3 C2_3 C3_3 C4_3 170(3)
C1_3 C2_3 C3_3 C4_3 -14(3)
C2_3 C3_3 C4_3 C5_3 17(3)
C21_3 C3_3 C4_3 C5_3 -158(3)
C2_3 C3_3 C4_3 C37_3 -157(3)
C21_3 C3_3 C4_3 C37_3 28(5)
C37_3 C4_3 C5_3 C22_3 -12(4)
C3_3 C4_3 C5_3 C22_3 173(3)
C37_3 C4_3 C5_3 C1_3 162(2)
C3_3 C4_3 C5_3 C1_3 -13(3)
O1_3 C1_3 C5_3 C4_3 -176(3)
C2_3 C1_3 C5_3 C4_3 5(3)
O1_3 C1_3 C5_3 C22_3 -2(5)
C2_3 C1_3 C5_3 C22_3 179(3)
C3_3 C2_3 C6_3 C7_3 2(4)
C1_3 C2_3 C6_3 C7_3 -172(3)
C3_3 C2_3 C6_3 C38_3 -176(3)
C1_3 C2_3 C6_3 C38_3 10(5)
C2_3 C6_3 C7_3 C8_3 6(4)
C38_3 C6_3 C7_3 C8_3 -176(3)
C6_3 C7_3 C8_3 C21_3 -3(4)
C6_3 C7_3 C8_3 C9_3 180(3)
C7_3 C8_3 C9_3 C14_3 175(3)
C21_3 C8_3 C9_3 C14_3 -2(4)
C7_3 C8_3 C9_3 C10_3 -2(4)
C21_3 C8_3 C9_3 C10_3 -180(3)
C14_3 C9_3 C10_3 C11_3 -4(4)
C8_3 C9_3 C10_3 C11_3 173(3)
C9_3 C10_3 C11_3 C12_3 1(5)
C10_3 C11_3 C12_3 C13_3 2(6)
C11_3 C12_3 C13_3 C14_3 -1(6)
C12_3 C13_3 C14_3 C9_3 -2(5)
C12_3 C13_3 C14_3 C15_3 173(3)
C10_3 C9_3 C14_3 C13_3 5(4)
C8_3 C9_3 C14_3 C13_3 -172(3)
C10_3 C9_3 C14_3 C15_3 -171(3)
C8_3 C9_3 C14_3 C15_3 12(4)
C13_3 C14_3 C15_3 C16_3 -7(5)
C9_3 C14_3 C15_3 C16_3 169(3)
C13_3 C14_3 C15_3 C20_3 179(3)
C9_3 C14_3 C15_3 C20_3 -6(4)
C20_3 C15_3 C16_3 C17_3 3(5)
C14_3 C15_3 C16_3 C17_3 -172(3)
C15_3 C16_3 C17_3 C18_3 1(5)
C16_3 C17_3 C18_3 C19_3 -2(5)
C17_3 C18_3 C19_3 C20_3 -2(5)
C16_3 C15_3 C20_3 C19_3 -6(4)
C14_3 C15_3 C20_3 C19_3 168(3)
C16_3 C15_3 C20_3 C21_3 176(3)
C14_3 C15_3 C20_3 C21_3 -10(4)
C18_3 C19_3 C20_3 C15_3 6(4)
C18_3 C19_3 C20_3 C21_3 -176(3)
C2_3 C3_3 C21_3 C8_3 17(4)
C4_3 C3_3 C21_3 C8_3 -169(3)
C2_3 C3_3 C21_3 C20_3 -162(3)
C4_3 C3_3 C21_3 C20_3 13(5)
C7_3 C8_3 C21_3 C3_3 -9(4)
C9_3 C8_3 C21_3 C3_3 169(2)
C7_3 C8_3 C21_3 C20_3 170(3)
C9_3 C8_3 C21_3 C20_3 -13(4)
C15_3 C20_3 C21_3 C3_3 -162(3)
C19_3 C20_3 C21_3 C3_3 20(4)
C15_3 C20_3 C21_3 C8_3 19(4)
C19_3 C20_3 C21_3 C8_3 -159(3)
C4_3 C5_3 C22_3 C23_3 0(4)
C1_3 C5_3 C22_3 C23_3 -173(3)
C4_3 C5_3 C22_3 C41_3 -176(3)
C1_3 C5_3 C22_3 C41_3 11(5)
C5_3 C22_3 C23_3 C24_3 6(4)
C41_3 C22_3 C23_3 C24_3 -177(3)
C22_3 C23_3 C24_3 C37_3 0(4)
C22_3 C23_3 C24_3 C25_3 -179(3)
C23_3 C24_3 C25_3 C30_3 -175(2)
C37_3 C24_3 C25_3 C30_3 6(4)
C23_3 C24_3 C25_3 C26_3 8(4)
C37_3 C24_3 C25_3 C26_3 -170(3)
C30_3 C25_3 C26_3 C27_3 0(4)
C24_3 C25_3 C26_3 C27_3 177(3)
C25_3 C26_3 C27_3 C28_3 -1(5)
C26_3 C27_3 C28_3 C29_3 1(5)
C27_3 C28_3 C29_3 C30_3 -1(5)
C26_3 C25_3 C30_3 C29_3 1(4)
C24_3 C25_3 C30_3 C29_3 -176(3)
C26_3 C25_3 C30_3 C31_3 -177(3)
C24_3 C25_3 C30_3 C31_3 6(4)
C28_3 C29_3 C30_3 C25_3 0(4)
C28_3 C29_3 C30_3 C31_3 177(3)
C25_3 C30_3 C31_3 C32_3 170(3)
C29_3 C30_3 C31_3 C32_3 -8(4)
C25_3 C30_3 C31_3 C36_3 -8(4)
C29_3 C30_3 C31_3 C36_3 174(3)
C36_3 C31_3 C32_3 C33_3 -1(4)
C30_3 C31_3 C32_3 C33_3 -179(3)
C31_3 C32_3 C33_3 C34_3 4(4)
C32_3 C33_3 C34_3 C35_3 -2(4)
C33_3 C34_3 C35_3 C36_3 -3(4)
C34_3 C35_3 C36_3 C31_3 7(4)
C34_3 C35_3 C36_3 C37_3 -177(3)
C32_3 C31_3 C36_3 C35_3 -5(4)
C30_3 C31_3 C36_3 C35_3 174(2)
C32_3 C31_3 C36_3 C37_3 179(2)
C30_3 C31_3 C36_3 C37_3 -2(4)
C23_3 C24_3 C37_3 C4_3 -11(4)
C25_3 C24_3 C37_3 C4_3 167(2)
C23_3 C24_3 C37_3 C36_3 165(3)
C25_3 C24_3 C37_3 C36_3 -17(4)
C5_3 C4_3 C37_3 C24_3 17(4)
C3_3 C4_3 C37_3 C24_3 -169(3)
C5_3 C4_3 C37_3 C36_3 -159(3)
C3_3 C4_3 C37_3 C36_3 15(5)
C35_3 C36_3 C37_3 C24_3 -161(3)
C31_3 C36_3 C37_3 C24_3 15(4)
C35_3 C36_3 C37_3 C4_3 15(4)
C31_3 C36_3 C37_3 C4_3 -169(3)
C7_3 C6_3 C38_3 C39C_3 -100(8)
C2_3 C6_3 C38_3 C39C_3 78(8)
C7_3 C6_3 C38_3 C39A_3 -59(4)
C2_3 C6_3 C38_3 C39A_3 119(4)
C6_3 C38_3 C39A_3 C40A_3 -176(4)
C39C_3 C38_3 C39A_3 C40A_3 -78(8)
C38_3 C39A_3 C40A_3 Cl1A_3 68(5)
C6_3 C38_3 C39C_3 C40C_3 178(8)
C39A_3 C38_3 C39C_3 C40C_3 80(9)
C38_3 C39C_3 C40C_3 Cl1C_3 -157(10)
C23_3 C22_3 C41_3 C42_3 -102(3)
C5_3 C22_3 C41_3 C42_3 74(4)
C22_3 C41_3 C42_3 C43_3 62(4)
C41_3 C42_3 C43_3 Cl2_3 60(3)
O1_4 C1_4 C2_4 C3_4 -177(3)
C5_4 C1_4 C2_4 C3_4 5(3)
O1_4 C1_4 C2_4 C6_4 -3(5)
C5_4 C1_4 C2_4 C6_4 178(3)
C6_4 C2_4 C3_4 C21_4 -11(4)
C1_4 C2_4 C3_4 C21_4 163(2)
C6_4 C2_4 C3_4 C4_4 173(3)
C1_4 C2_4 C3_4 C4_4 -13(3)
C2_4 C3_4 C4_4 C37_4 -157(3)
C21_4 C3_4 C4_4 C37_4 27(5)
C2_4 C3_4 C4_4 C5_4 17(3)
C21_4 C3_4 C4_4 C5_4 -158(3)
C37_4 C4_4 C5_4 C22_4 -13(4)
C3_4 C4_4 C5_4 C22_4 171(3)
C37_4 C4_4 C5_4 C1_4 161(2)
C3_4 C4_4 C5_4 C1_4 -14(3)
O1_4 C1_4 C5_4 C22_4 2(5)
C2_4 C1_4 C5_4 C22_4 -180(3)
O1_4 C1_4 C5_4 C4_4 -172(3)
C2_4 C1_4 C5_4 C4_4 6(3)
C3_4 C2_4 C6_4 C7_4 -2(4)
C1_4 C2_4 C6_4 C7_4 -174(3)
C3_4 C2_4 C6_4 C38_4 -176(3)
C1_4 C2_4 C6_4 C38_4 11(5)
C2_4 C6_4 C7_4 C8_4 8(4)
C38_4 C6_4 C7_4 C8_4 -178(3)
C6_4 C7_4 C8_4 C21_4 -1(4)
C6_4 C7_4 C8_4 C9_4 -178(3)
C7_4 C8_4 C9_4 C14_4 -174(3)
C21_4 C8_4 C9_4 C14_4 9(4)
C7_4 C8_4 C9_4 C10_4 8(4)
C21_4 C8_4 C9_4 C10_4 -169(3)
C14_4 C9_4 C10_4 C11_4 -1(4)
C8_4 C9_4 C10_4 C11_4 177(3)
C9_4 C10_4 C11_4 C12_4 1(5)
C10_4 C11_4 C12_4 C13_4 -1(5)
C11_4 C12_4 C13_4 C14_4 0(5)
C10_4 C9_4 C14_4 C13_4 1(4)
C8_4 C9_4 C14_4 C13_4 -177(3)
C10_4 C9_4 C14_4 C15_4 -178(3)
C8_4 C9_4 C14_4 C15_4 4(4)
C12_4 C13_4 C14_4 C9_4 0(5)
C12_4 C13_4 C14_4 C15_4 178(3)
C9_4 C14_4 C15_4 C20_4 -8(4)
C13_4 C14_4 C15_4 C20_4 174(3)
C9_4 C14_4 C15_4 C16_4 171(3)
C13_4 C14_4 C15_4 C16_4 -8(4)
C20_4 C15_4 C16_4 C17_4 0(4)
C14_4 C15_4 C16_4 C17_4 -179(3)
C15_4 C16_4 C17_4 C18_4 4(4)
C16_4 C17_4 C18_4 C19_4 -2(4)
C17_4 C18_4 C19_4 C20_4 -3(4)
C18_4 C19_4 C20_4 C15_4 7(4)
C18_4 C19_4 C20_4 C21_4 -178(3)
C16_4 C15_4 C20_4 C19_4 -5(4)
C14_4 C15_4 C20_4 C19_4 174(2)
C16_4 C15_4 C20_4 C21_4 180(3)
C14_4 C15_4 C20_4 C21_4 -1(4)
C2_4 C3_4 C21_4 C8_4 17(4)
C4_4 C3_4 C21_4 C8_4 -168(3)
C2_4 C3_4 C21_4 C20_4 -160(3)
C4_4 C3_4 C21_4 C20_4 15(5)
C7_4 C8_4 C21_4 C3_4 -11(4)
C9_4 C8_4 C21_4 C3_4 166(2)
C7_4 C8_4 C21_4 C20_4 165(3)
C9_4 C8_4 C21_4 C20_4 -18(4)
C19_4 C20_4 C21_4 C3_4 15(4)
C15_4 C20_4 C21_4 C3_4 -170(3)
C19_4 C20_4 C21_4 C8_4 -161(3)
C15_4 C20_4 C21_4 C8_4 14(4)
C4_4 C5_4 C22_4 C23_4 1(4)
C1_4 C5_4 C22_4 C23_4 -172(3)
C4_4 C5_4 C22_4 C41_4 -178(3)
C1_4 C5_4 C22_4 C41_4 9(5)
C5_4 C22_4 C23_4 C24_4 7(4)
C41_4 C22_4 C23_4 C24_4 -175(3)
C22_4 C23_4 C24_4 C37_4 -2(4)
C22_4 C23_4 C24_4 C25_4 -180(3)
C23_4 C24_4 C25_4 C26_4 0(4)
C37_4 C24_4 C25_4 C26_4 -178(3)
C23_4 C24_4 C25_4 C30_4 176(3)
C37_4 C24_4 C25_4 C30_4 -2(4)
C30_4 C25_4 C26_4 C27_4 -3(4)
C24_4 C25_4 C26_4 C27_4 173(3)
C25_4 C26_4 C27_4 C28_4 -1(5)
C26_4 C27_4 C28_4 C29_4 3(6)
C27_4 C28_4 C29_4 C30_4 -1(6)
C28_4 C29_4 C30_4 C25_4 -3(5)
C28_4 C29_4 C30_4 C31_4 172(3)
C26_4 C25_4 C30_4 C29_4 5(4)
C24_4 C25_4 C30_4 C29_4 -171(3)
C26_4 C25_4 C30_4 C31_4 -171(3)
C24_4 C25_4 C30_4 C31_4 13(4)
C29_4 C30_4 C31_4 C32_4 -8(5)
C25_4 C30_4 C31_4 C32_4 168(3)
C29_4 C30_4 C31_4 C36_4 176(3)
C25_4 C30_4 C31_4 C36_4 -8(4)
C36_4 C31_4 C32_4 C33_4 3(5)
C30_4 C31_4 C32_4 C33_4 -173(3)
C31_4 C32_4 C33_4 C34_4 0(5)
C32_4 C33_4 C34_4 C35_4 -1(5)
C33_4 C34_4 C35_4 C36_4 -3(5)
C34_4 C35_4 C36_4 C31_4 6(4)
C34_4 C35_4 C36_4 C37_4 -177(3)
C32_4 C31_4 C36_4 C35_4 -7(4)
C30_4 C31_4 C36_4 C35_4 169(3)
C32_4 C31_4 C36_4 C37_4 176(3)
C30_4 C31_4 C36_4 C37_4 -8(4)
C5_4 C4_4 C37_4 C24_4 17(4)
C3_4 C4_4 C37_4 C24_4 -169(3)
C5_4 C4_4 C37_4 C36_4 -161(3)
C3_4 C4_4 C37_4 C36_4 13(5)
C23_4 C24_4 C37_4 C4_4 -10(4)
C25_4 C24_4 C37_4 C4_4 168(2)
C23_4 C24_4 C37_4 C36_4 168(3)
C25_4 C24_4 C37_4 C36_4 -14(4)
C35_4 C36_4 C37_4 C4_4 20(4)
C31_4 C36_4 C37_4 C4_4 -163(3)
C35_4 C36_4 C37_4 C24_4 -158(3)
C31_4 C36_4 C37_4 C24_4 19(4)
C7_4 C6_4 C38_4 C39_4 -101(3)
C2_4 C6_4 C38_4 C39_4 74(4)
C6_4 C38_4 C39_4 C40_4 60(4)
C38_4 C39_4 C40_4 Cl1_4 60(4)
C23_4 C22_4 C41_4 C42A_4 -65(5)
C5_4 C22_4 C41_4 C42A_4 113(5)
C23_4 C22_4 C41_4 C42C_4 -103(6)
C5_4 C22_4 C41_4 C42C_4 75(6)
C42C_4 C41_4 C42A_4 C43A_4 -80(9)
C22_4 C41_4 C42A_4 C43A_4 -176(5)
C41_4 C42A_4 C43A_4 Cl2A_4 76(7)
C42A_4 C41_4 C42C_4 C43C_4 82(9)
C22_4 C41_4 C42C_4 C43C_4 -179(6)
C41_4 C42C_4 C43C_4 Cl2C_4 -100(8)
O1_5 C1_5 C2_5 C6_5 2(5)
C5_5 C1_5 C2_5 C6_5 179(3)
O1_5 C1_5 C2_5 C3_5 -172(3)
C5_5 C1_5 C2_5 C3_5 5(3)
C6_5 C2_5 C3_5 C21_5 -9(4)
C1_5 C2_5 C3_5 C21_5 165(3)
C6_5 C2_5 C3_5 C4_5 174(3)
C1_5 C2_5 C3_5 C4_5 -12(3)
C21_5 C3_5 C4_5 C5_5 -162(3)
C2_5 C3_5 C4_5 C5_5 14(3)
C21_5 C3_5 C4_5 C37_5 21(5)
C2_5 C3_5 C4_5 C37_5 -163(3)
C37_5 C4_5 C5_5 C22_5 -8(4)
C3_5 C4_5 C5_5 C22_5 174(3)
C37_5 C4_5 C5_5 C1_5 167(3)
C3_5 C4_5 C5_5 C1_5 -11(3)
O1_5 C1_5 C5_5 C22_5 -4(5)
C2_5 C1_5 C5_5 C22_5 178(3)
O1_5 C1_5 C5_5 C4_5 -179(3)
C2_5 C1_5 C5_5 C4_5 4(3)
C3_5 C2_5 C6_5 C7_5 -4(4)
C1_5 C2_5 C6_5 C7_5 -176(3)
C3_5 C2_5 C6_5 C38_5 179(3)
C1_5 C2_5 C6_5 C38_5 6(5)
C2_5 C6_5 C7_5 C8_5 7(5)
C38_5 C6_5 C7_5 C8_5 -175(3)
C6_5 C7_5 C8_5 C21_5 1(4)
C6_5 C7_5 C8_5 C9_5 -174(3)
C7_5 C8_5 C9_5 C10_5 6(4)
C21_5 C8_5 C9_5 C10_5 -170(3)
C7_5 C8_5 C9_5 C14_5 -179(3)
C21_5 C8_5 C9_5 C14_5 5(4)
C14_5 C9_5 C10_5 C11_5 -5(5)
C8_5 C9_5 C10_5 C11_5 171(3)
C9_5 C10_5 C11_5 C12_5 0(5)
C10_5 C11_5 C12_5 C13_5 4(6)
C11_5 C12_5 C13_5 C14_5 -2(6)
C10_5 C9_5 C14_5 C13_5 6(4)
C8_5 C9_5 C14_5 C13_5 -170(3)
C10_5 C9_5 C14_5 C15_5 -173(3)
C8_5 C9_5 C14_5 C15_5 11(4)
C12_5 C13_5 C14_5 C9_5 -2(5)
C12_5 C13_5 C14_5 C15_5 176(3)
C9_5 C14_5 C15_5 C20_5 -13(4)
C13_5 C14_5 C15_5 C20_5 168(3)
C9_5 C14_5 C15_5 C16_5 164(3)
C13_5 C14_5 C15_5 C16_5 -15(5)
C20_5 C15_5 C16_5 C17_5 1(5)
C14_5 C15_5 C16_5 C17_5 -177(3)
C15_5 C16_5 C17_5 C18_5 1(5)
C16_5 C17_5 C18_5 C19_5 -1(5)
C17_5 C18_5 C19_5 C20_5 -1(5)
C16_5 C15_5 C20_5 C19_5 -3(4)
C14_5 C15_5 C20_5 C19_5 174(3)
C16_5 C15_5 C20_5 C21_5 -180(3)
C14_5 C15_5 C20_5 C21_5 -2(4)
C18_5 C19_5 C20_5 C15_5 3(4)
C18_5 C19_5 C20_5 C21_5 -180(3)
C2_5 C3_5 C21_5 C8_5 17(4)
C4_5 C3_5 C21_5 C8_5 -167(3)
C2_5 C3_5 C21_5 C20_5 -160(3)
C4_5 C3_5 C21_5 C20_5 16(5)
C7_5 C8_5 C21_5 C3_5 -13(4)
C9_5 C8_5 C21_5 C3_5 162(3)
C7_5 C8_5 C21_5 C20_5 164(3)
C9_5 C8_5 C21_5 C20_5 -21(4)
C15_5 C20_5 C21_5 C3_5 -164(3)
C19_5 C20_5 C21_5 C3_5 20(4)
C15_5 C20_5 C21_5 C8_5 19(4)
C19_5 C20_5 C21_5 C8_5 -157(3)
C4_5 C5_5 C22_5 C23_5 -4(4)
C1_5 C5_5 C22_5 C23_5 -177(3)
C4_5 C5_5 C22_5 C41_5 -178(3)
C1_5 C5_5 C22_5 C41_5 8(5)
C5_5 C22_5 C23_5 C24_5 7(4)
C41_5 C22_5 C23_5 C24_5 -179(3)
C22_5 C23_5 C24_5 C37_5 3(4)
C22_5 C23_5 C24_5 C25_5 -175(3)
C23_5 C24_5 C25_5 C26_5 14(4)
C37_5 C24_5 C25_5 C26_5 -164(3)
C23_5 C24_5 C25_5 C30_5 -171(3)
C37_5 C24_5 C25_5 C30_5 12(4)
C30_5 C25_5 C26_5 C27_5 0(5)
C24_5 C25_5 C26_5 C27_5 176(3)
C25_5 C26_5 C27_5 C28_5 0(5)
C26_5 C27_5 C28_5 C29_5 0(5)
C27_5 C28_5 C29_5 C30_5 0(5)
C28_5 C29_5 C30_5 C25_5 0(5)
C28_5 C29_5 C30_5 C31_5 -179(3)
C26_5 C25_5 C30_5 C29_5 0(4)
C24_5 C25_5 C30_5 C29_5 -176(3)
C26_5 C25_5 C30_5 C31_5 179(3)
C24_5 C25_5 C30_5 C31_5 3(4)
C29_5 C30_5 C31_5 C32_5 -9(4)
C25_5 C30_5 C31_5 C32_5 171(3)
C29_5 C30_5 C31_5 C36_5 170(3)
C25_5 C30_5 C31_5 C36_5 -9(4)
C36_5 C31_5 C32_5 C33_5 0(4)
C30_5 C31_5 C32_5 C33_5 179(3)
C31_5 C32_5 C33_5 C34_5 3(5)
C32_5 C33_5 C34_5 C35_5 -2(5)
C33_5 C34_5 C35_5 C36_5 -3(4)
C34_5 C35_5 C36_5 C31_5 6(4)
C34_5 C35_5 C36_5 C37_5 -178(3)
C32_5 C31_5 C36_5 C35_5 -4(4)
C30_5 C31_5 C36_5 C35_5 176(3)
C32_5 C31_5 C36_5 C37_5 179(3)
C30_5 C31_5 C36_5 C37_5 0(4)
C23_5 C24_5 C37_5 C4_5 -14(4)
C25_5 C24_5 C37_5 C4_5 163(3)
C23_5 C24_5 C37_5 C36_5 162(3)
C25_5 C24_5 C37_5 C36_5 -21(4)
C5_5 C4_5 C37_5 C24_5 16(4)
C3_5 C4_5 C37_5 C24_5 -167(3)
C5_5 C4_5 C37_5 C36_5 -159(3)
C3_5 C4_5 C37_5 C36_5 18(5)
C35_5 C36_5 C37_5 C24_5 -161(3)
C31_5 C36_5 C37_5 C24_5 15(4)
C35_5 C36_5 C37_5 C4_5 15(4)
C31_5 C36_5 C37_5 C4_5 -169(3)
C7_5 C6_5 C38_5 C39A_5 -110(5)
C2_5 C6_5 C38_5 C39A_5 67(6)
C7_5 C6_5 C38_5 C39B_5 -96(7)
C2_5 C6_5 C38_5 C39B_5 82(7)
C6_5 C38_5 C39A_5 C40A_5 76(7)
C39B_5 C38_5 C39A_5 C40A_5 43(13)
C38_5 C39A_5 C40A_5 Cl1A_5 176(5)
C39A_5 C38_5 C39B_5 C40B_5 -24(11)
C6_5 C38_5 C39B_5 C40B_5 -177(10)
C38_5 C39B_5 C40B_5 Cl1B_5 -178(9)
C23_5 C22_5 C41_5 C42_5 -99(3)
C5_5 C22_5 C41_5 C42_5 75(4)
C22_5 C41_5 C42_5 C43_5 56(4)
C41_5 C42_5 C43_5 Cl2_5 61(3)
O1_6 C1_6 C2_6 C6_6 2(5)
C5_6 C1_6 C2_6 C6_6 180(3)
O1_6 C1_6 C2_6 C3_6 -173(3)
C5_6 C1_6 C2_6 C3_6 5(3)
C6_6 C2_6 C3_6 C21_6 -9(4)
C1_6 C2_6 C3_6 C21_6 166(2)
C6_6 C2_6 C3_6 C4_6 173(3)
C1_6 C2_6 C3_6 C4_6 -11(3)
C2_6 C3_6 C4_6 C5_6 14(3)
C21_6 C3_6 C4_6 C5_6 -163(3)
C2_6 C3_6 C4_6 C37_6 -162(3)
C21_6 C3_6 C4_6 C37_6 21(6)
C37_6 C4_6 C5_6 C22_6 -9(4)
C3_6 C4_6 C5_6 C22_6 174(3)
C37_6 C4_6 C5_6 C1_6 166(3)
C3_6 C4_6 C5_6 C1_6 -11(3)
O1_6 C1_6 C5_6 C22_6 -3(5)
C2_6 C1_6 C5_6 C22_6 179(3)
O1_6 C1_6 C5_6 C4_6 -178(3)
C2_6 C1_6 C5_6 C4_6 4(3)
C3_6 C2_6 C6_6 C7_6 -1(4)
C1_6 C2_6 C6_6 C7_6 -176(3)
C3_6 C2_6 C6_6 C38_6 -178(3)
C1_6 C2_6 C6_6 C38_6 8(5)
C2_6 C6_6 C7_6 C8_6 4(5)
C38_6 C6_6 C7_6 C8_6 -179(3)
C6_6 C7_6 C8_6 C21_6 3(4)
C6_6 C7_6 C8_6 C9_6 -174(3)
C7_6 C8_6 C9_6 C10_6 8(4)
C21_6 C8_6 C9_6 C10_6 -169(3)
C7_6 C8_6 C9_6 C14_6 -180(3)
C21_6 C8_6 C9_6 C14_6 3(4)
C14_6 C9_6 C10_6 C11_6 -3(5)
C8_6 C9_6 C10_6 C11_6 170(3)
C9_6 C10_6 C11_6 C12_6 -1(5)
C10_6 C11_6 C12_6 C13_6 3(5)
C11_6 C12_6 C13_6 C14_6 -2(6)
C12_6 C13_6 C14_6 C9_6 -1(5)
C12_6 C13_6 C14_6 C15_6 176(3)
C10_6 C9_6 C14_6 C13_6 4(4)
C8_6 C9_6 C14_6 C13_6 -169(3)
C10_6 C9_6 C14_6 C15_6 -174(3)
C8_6 C9_6 C14_6 C15_6 13(4)
C13_6 C14_6 C15_6 C16_6 -15(5)
C9_6 C14_6 C15_6 C16_6 163(3)
C13_6 C14_6 C15_6 C20_6 168(3)
C9_6 C14_6 C15_6 C20_6 -14(4)
C20_6 C15_6 C16_6 C17_6 0(5)
C14_6 C15_6 C16_6 C17_6 -176(3)
C15_6 C16_6 C17_6 C18_6 1(5)
C16_6 C17_6 C18_6 C19_6 0(5)
C17_6 C18_6 C19_6 C20_6 -3(5)
C18_6 C19_6 C20_6 C15_6 5(4)
C18_6 C19_6 C20_6 C21_6 -180(3)
C16_6 C15_6 C20_6 C19_6 -3(4)
C14_6 C15_6 C20_6 C19_6 174(3)
C16_6 C15_6 C20_6 C21_6 -179(3)
C14_6 C15_6 C20_6 C21_6 -2(4)
C2_6 C3_6 C21_6 C8_6 16(4)
C4_6 C3_6 C21_6 C8_6 -167(3)
C2_6 C3_6 C21_6 C20_6 -161(3)
C4_6 C3_6 C21_6 C20_6 16(5)
C7_6 C8_6 C21_6 C3_6 -14(4)
C9_6 C8_6 C21_6 C3_6 164(3)
C7_6 C8_6 C21_6 C20_6 164(3)
C9_6 C8_6 C21_6 C20_6 -19(4)
C19_6 C20_6 C21_6 C3_6 20(4)
C15_6 C20_6 C21_6 C3_6 -164(3)
C19_6 C20_6 C21_6 C8_6 -157(3)
C15_6 C20_6 C21_6 C8_6 18(4)
C4_6 C5_6 C22_6 C23_6 -4(4)
C1_6 C5_6 C22_6 C23_6 -178(3)
C4_6 C5_6 C22_6 C41_6 -179(3)
C1_6 C5_6 C22_6 C41_6 7(5)
C5_6 C22_6 C23_6 C24_6 7(4)
C41_6 C22_6 C23_6 C24_6 -178(3)
C22_6 C23_6 C24_6 C37_6 3(4)
C22_6 C23_6 C24_6 C25_6 -174(3)
C23_6 C24_6 C25_6 C26_6 14(4)
C37_6 C24_6 C25_6 C26_6 -163(3)
C23_6 C24_6 C25_6 C30_6 -171(3)
C37_6 C24_6 C25_6 C30_6 12(4)
C30_6 C25_6 C26_6 C27_6 0(5)
C24_6 C25_6 C26_6 C27_6 175(3)
C25_6 C26_6 C27_6 C28_6 0(5)
C26_6 C27_6 C28_6 C29_6 0(5)
C27_6 C28_6 C29_6 C30_6 0(5)
C28_6 C29_6 C30_6 C25_6 0(5)
C28_6 C29_6 C30_6 C31_6 -179(3)
C26_6 C25_6 C30_6 C29_6 0(4)
C24_6 C25_6 C30_6 C29_6 -175(3)
C26_6 C25_6 C30_6 C31_6 180(3)
C24_6 C25_6 C30_6 C31_6 4(4)
C29_6 C30_6 C31_6 C36_6 169(3)
C25_6 C30_6 C31_6 C36_6 -10(4)
C29_6 C30_6 C31_6 C32_6 -12(4)
C25_6 C30_6 C31_6 C32_6 168(3)
C36_6 C31_6 C32_6 C33_6 -1(4)
C30_6 C31_6 C32_6 C33_6 -180(3)
C31_6 C32_6 C33_6 C34_6 4(5)
C32_6 C33_6 C34_6 C35_6 -2(5)
C33_6 C34_6 C35_6 C36_6 -2(4)
C34_6 C35_6 C36_6 C31_6 5(4)
C34_6 C35_6 C36_6 C37_6 -179(3)
C32_6 C31_6 C36_6 C35_6 -3(4)
C30_6 C31_6 C36_6 C35_6 176(3)
C32_6 C31_6 C36_6 C37_6 -179(2)
C30_6 C31_6 C36_6 C37_6 -1(4)
C5_6 C4_6 C37_6 C24_6 18(4)
C3_6 C4_6 C37_6 C24_6 -166(3)
C5_6 C4_6 C37_6 C36_6 -157(3)
C3_6 C4_6 C37_6 C36_6 19(5)
C23_6 C24_6 C37_6 C4_6 -15(4)
C25_6 C24_6 C37_6 C4_6 162(3)
C23_6 C24_6 C37_6 C36_6 160(3)
C25_6 C24_6 C37_6 C36_6 -22(4)
C35_6 C36_6 C37_6 C4_6 16(4)
C31_6 C36_6 C37_6 C4_6 -168(3)
C35_6 C36_6 C37_6 C24_6 -159(3)
C31_6 C36_6 C37_6 C24_6 17(4)
C7_6 C6_6 C38_6 C39_6 -102(4)
C2_6 C6_6 C38_6 C39_6 75(5)
C6_6 C38_6 C39_6 C40_6 177(4)
C38_6 C39_6 C40_6 Cl1A_6 178(4)
C38_6 C39_6 C40_6 Cl1B_6 -145(6)
C23_6 C22_6 C41_6 C42_6 -99(3)
C5_6 C22_6 C41_6 C42_6 76(4)
C22_6 C41_6 C42_6 C43_6 53(4)
C41_6 C42_6 C43_6 Cl2_6 61(3)
